data_7004493
loop_
_publ_author_name
'Nakamura, Setsuko'
'Ozeki, Tomoji'

_publ_section_title
;
 Guest driven rearrangements of protonation and hydrogen bonding in
 decavanadate anions as their tetraalkylammonium salts
;
_journal_issue 44
_journal_name_full 'Dalton Transactions'
_journal_page_first 6135
_journal_page_last 6140
_journal_paper_doi 10.1039/b807880g
_journal_year 2008
_chemical_formula_moiety '(C20 H44 N +)3, (H3 O28 V10 3-), 2(C3 H6 O)'
_chemical_formula_sum 'C66 H147 N3 O30 V10'
_chemical_formula_weight 1972.27
_chemical_name_systematic
;
?
;
_space_group_IT_number 2
_symmetry_cell_setting triclinic
_symmetry_space_group_name_Hall '-P 1'
_symmetry_space_group_name_H-M 'P -1'
_atom_sites_solution_hydrogens other
_atom_sites_solution_primary direct
_atom_sites_solution_secondary difmap
_audit_creation_method SHELXL-97
_cell_angle_alpha 82.046(1)
_cell_angle_beta 83.492(1)
_cell_angle_gamma 64.872(1)
_cell_formula_units_Z 4
_cell_length_a 15.6398(2)
_cell_length_b 17.3162(3)
_cell_length_c 36.3096(1)
_cell_measurement_reflns_used 8192
_cell_measurement_temperature 123(2)
_cell_measurement_theta_max 28.62
_cell_measurement_theta_min 1.47
_cell_volume 8800.8(2)
_computing_cell_refinement 'SMART (Bruker AXS)'
_computing_data_collection 'SMART (Bruker AXS)'
_computing_data_reduction 'SAINT (Bruker AXS)'
_computing_structure_refinement 'SHELXL-97 (Sheldrick, 1997)'
_computing_structure_solution 'SHELXS-86 (Sheldrick, 1990)'
_diffrn_ambient_temperature 123(2)
_diffrn_measured_fraction_theta_full 0.985
_diffrn_measured_fraction_theta_max 0.953
_diffrn_measurement_device_type 'Bruker SMART CCD area detector system'
_diffrn_measurement_method 'oscillation method, \w scans'
_diffrn_radiation_monochromator graphite
_diffrn_radiation_source 'Rigaku Ultrax Rotating Mo Anode'
_diffrn_radiation_type MoK\a
_diffrn_radiation_wavelength 0.71073
_diffrn_reflns_av_R_equivalents 0.0498
_diffrn_reflns_av_sigmaI/netI 0.0947
_diffrn_reflns_limit_h_max 19
_diffrn_reflns_limit_h_min -21
_diffrn_reflns_limit_k_max 23
_diffrn_reflns_limit_k_min -23
_diffrn_reflns_limit_l_max 48
_diffrn_reflns_limit_l_min -48
_diffrn_reflns_number 81535
_diffrn_reflns_theta_full 25.25
_diffrn_reflns_theta_max 28.62
_diffrn_reflns_theta_min 1.47
_diffrn_standards_number 0
_exptl_absorpt_coefficient_mu 1.086
_exptl_absorpt_correction_T_max 0.8992
_exptl_absorpt_correction_T_min 0.7607
_exptl_absorpt_correction_type multi-scan
_exptl_absorpt_process_details 'sadabs (Sheldrick, 1997)'
_exptl_crystal_colour yellow
_exptl_crystal_density_diffrn 1.489
_exptl_crystal_density_method 'not measured'
_exptl_crystal_description plate
_exptl_crystal_F_000 4136
_exptl_crystal_size_max 0.20
_exptl_crystal_size_mid 0.20
_exptl_crystal_size_min 0.10
_refine_diff_density_max 0.870
_refine_diff_density_min -0.856
_refine_diff_density_rms 0.103
_refine_ls_extinction_method none
_refine_ls_goodness_of_fit_ref 1.023
_refine_ls_hydrogen_treatment mixed
_refine_ls_matrix_type full
_refine_ls_number_parameters 1942
_refine_ls_number_reflns 42975
_refine_ls_number_restraints 5
_refine_ls_restrained_S_all 1.024
_refine_ls_R_factor_all 0.1347
_refine_ls_R_factor_gt 0.0649
_refine_ls_shift/su_max 0.001
_refine_ls_shift/su_mean 0.000
_refine_ls_structure_factor_coef Fsqd
_refine_ls_weighting_details 'calc w=1/[\s^2^(Fo^2^)+(0.0514P)^2^+17.9283P] where P=(Fo^2^+2Fc^2^)/3'
_refine_ls_weighting_scheme calc
_refine_ls_wR_factor_gt 0.1346
_refine_ls_wR_factor_ref 0.1687
_reflns_number_gt 24400
_reflns_number_total 42975
_reflns_threshold_expression >2\s(I)
_cod_data_source_file b807880g.txt
_cod_data_source_block TAA-acetone
_cod_original_cell_volume 8800.81(19)
_cod_original_sg_symbol_H-M P-1
_cod_database_code 7004493

loop_
_symmetry_equiv_pos_as_xyz
'x, y, z'
'-x, -y, -z'

loop_
_atom_site_label
_atom_site_type_symbol
_atom_site_fract_x
_atom_site_fract_y
_atom_site_fract_z
_atom_site_U_iso_or_equiv
_atom_site_adp_type
_atom_site_occupancy
_atom_site_symmetry_multiplicity
_atom_site_calc_flag
_atom_site_refinement_flags
_atom_site_disorder_assembly
_atom_site_disorder_group
V2B'_A V -0.19806(5) -0.10956(5) 0.044782(19) 0.01845(15) Uani 1 1 d . . .
V1A_A V -0.01020(5) -0.09649(4) 0.050545(17) 0.01472(14) Uani 1 1 d . . .
V2A_A V 0.17273(5) -0.08185(5) 0.062752(19) 0.01891(15) Uani 1 1 d . . .
V2B_A V 0.11809(5) -0.05962(5) 0.145195(19) 0.02016(16) Uani 1 1 d . . .
V1A'_A V -0.06963(5) -0.07065(5) 0.137739(18) 0.01661(15) Uani 1 1 d . . .
V2A'_A V -0.25188(5) -0.08905(5) 0.127935(19) 0.02103(16) Uani 1 1 d . . .
V3A'_A V -0.06133(5) -0.23074(5) 0.102841(19) 0.01964(15) Uani 1 1 d . . .
V3B'_A V 0.12253(5) -0.21727(5) 0.112594(19) 0.01942(15) Uani 1 1 d . . .
V3B_A V -0.21169(5) 0.05808(5) 0.081104(18) 0.01717(15) Uani 1 1 d . . .
V3A_A V -0.02233(5) 0.07171(4) 0.089501(18) 0.01667(15) Uani 1 1 d . . .
OG2'_A O -0.2452(2) -0.1193(2) 0.01032(8) 0.0261(7) Uani 1 1 d . . .
OG1_A O 0.2567(2) -0.08056(19) 0.03325(8) 0.0228(7) Uani 1 1 d . . .
OG2_A O 0.1632(2) -0.0481(2) 0.17985(8) 0.0291(7) Uani 1 1 d . . .
OG1'_A O -0.3379(2) -0.0874(2) 0.15615(8) 0.0291(7) Uani 1 1 d . . .
OF1'_A O -0.0081(2) -0.33223(19) 0.11108(8) 0.0273(7) Uani 1 1 d . . .
OF2'_A O 0.1734(2) -0.31848(19) 0.12123(8) 0.0267(7) Uani 1 1 d . . .
OF2_A O -0.2614(2) 0.15961(19) 0.07082(8) 0.0235(7) Uani 1 1 d . . .
OF1_A O -0.0739(2) 0.17326(18) 0.07834(8) 0.0226(6) Uani 1 1 d . . .
OE2'_A O -0.07799(19) -0.10186(18) 0.01867(7) 0.0178(6) Uani 1 1 d . . .
OE1_A O 0.08585(19) -0.08985(18) 0.02611(7) 0.0170(6) Uani 1 1 d . . .
OD1_A O 0.2021(2) -0.06133(19) 0.10614(7) 0.0213(6) Uani 1 1 d . . .
OE2_A O -0.0052(2) -0.05733(19) 0.16835(7) 0.0213(6) Uani 1 1 d . . .
OE1'_A O -0.1686(2) -0.06942(19) 0.16075(7) 0.0216(6) Uani 1 1 d . . .
OD1'_A O -0.2849(2) -0.09997(19) 0.08367(8) 0.0217(6) Uani 1 1 d . . .
OC2'_A O -0.1217(2) -0.21799(18) 0.06062(8) 0.0194(6) Uani 1 1 d . . .
OB2'_A O 0.04174(19) -0.20814(17) 0.07083(7) 0.0173(6) Uani 1 1 d . . .
OC3'_A O 0.20413(19) -0.19311(18) 0.07642(7) 0.0196(6) Uani 1 1 d . . .
OC4'_A O 0.1570(2) -0.17675(19) 0.14826(7) 0.0222(6) Uani 1 1 d . . .
OB1'_A O -0.0024(2) -0.19164(18) 0.13741(7) 0.0195(6) Uani 1 1 d . . .
OC1'_A O -0.1669(2) -0.20183(19) 0.13333(8) 0.0227(6) Uani 1 1 d . . .
OC4_A O -0.2440(2) 0.0169(2) 0.04045(9) 0.0211(7) Uani 1 1 d . . .
OB1_A O -0.0829(2) 0.03554(19) 0.04910(8) 0.0158(6) Uani 1 1 d . . .
OC1_A O 0.0871(2) 0.0421(2) 0.05533(9) 0.0199(7) Uani 1 1 d . . .
OC2_A O 0.0385(2) 0.05863(19) 0.12804(7) 0.0210(6) Uani 1 1 d . . .
OB2_A O -0.12369(19) 0.04867(18) 0.11637(7) 0.0177(6) Uani 1 1 d . . .
OC3_A O -0.2878(2) 0.03273(19) 0.11310(8) 0.0215(6) Uani 1 1 d . . .
OA1'_A O -0.12108(19) -0.08346(18) 0.08914(7) 0.0167(6) Uani 1 1 d . . .
OA1_A O 0.03748(19) -0.07119(17) 0.09618(7) 0.0162(6) Uani 1 1 d . . .
HC1_A H 0.083(4) 0.059(3) 0.0383(13) 0.020(15) Uiso 1 1 d . . .
HB1_A H -0.092(4) 0.052(3) 0.0302(14) 0.028(15) Uiso 1 1 d . . .
HC4_A H -0.245(4) 0.032(3) 0.0240(14) 0.027(17) Uiso 1 1 d . . .
V2A_B V -0.10919(7) 0.48068(6) 0.42664(2) 0.0356(2) Uani 1 1 d . . .
V1A_B V 0.08358(6) 0.47168(5) 0.44119(2) 0.02644(18) Uani 1 1 d . . .
V2B'_B V 0.27560(6) 0.47061(6) 0.45087(2) 0.0345(2) Uani 1 1 d . . .
V2A'_B V 0.26337(6) 0.59366(6) 0.38019(2) 0.0343(2) Uani 1 1 d . . .
V1A'_B V 0.06836(6) 0.60320(6) 0.36728(2) 0.02780(19) Uani 1 1 d . . .
V2B_B V -0.12313(6) 0.60219(7) 0.35595(2) 0.0375(2) Uani 1 1 d . . .
V3B'_B V 0.05058(7) 0.42902(6) 0.36525(2) 0.0366(2) Uani 1 1 d . . .
V3A'_B V 0.24190(6) 0.42517(6) 0.37633(2) 0.0356(2) Uani 1 1 d . . .
V3A_B V -0.09729(6) 0.66360(6) 0.42853(2) 0.03018(19) Uani 1 1 d . . .
V3B_B V 0.09862(6) 0.66009(6) 0.43995(2) 0.02940(19) Uani 1 1 d . . .
OG1_B O -0.1729(3) 0.4383(3) 0.45091(9) 0.0409(9) Uani 1 1 d . . .
OG2'_B O 0.3463(3) 0.4256(3) 0.48339(10) 0.0460(10) Uani 1 1 d . . .
OG1'_B O 0.3273(3) 0.6367(3) 0.35710(9) 0.0434(10) Uani 1 1 d . . .
OG2_B O -0.1952(3) 0.6492(3) 0.32435(9) 0.0504(11) Uani 1 1 d . . .
OF2'_B O 0.1011(3) 0.3463(3) 0.34342(10) 0.0482(10) Uani 1 1 d . . .
OF1'_B O 0.2922(3) 0.3441(3) 0.35389(10) 0.0513(10) Uani 1 1 d . . .
OF1_B O -0.1485(3) 0.7415(2) 0.45355(9) 0.0388(9) Uani 1 1 d . . .
OF2_B O 0.0485(3) 0.7381(2) 0.46491(9) 0.0383(9) Uani 1 1 d . . .
OE1_B O -0.0003(2) 0.4399(2) 0.46169(8) 0.0290(7) Uani 1 1 d . . .
OE2'_B O 0.1688(2) 0.4366(2) 0.47194(8) 0.0303(7) Uani 1 1 d . . .
OD1'_B O 0.3276(2) 0.5359(2) 0.41984(9) 0.0377(9) Uani 1 1 d . . .
OE1'_B O 0.1473(2) 0.6414(2) 0.34906(8) 0.0320(8) Uani 1 1 d . . .
OE2_B O -0.0226(2) 0.6440(2) 0.33944(8) 0.0343(8) Uani 1 1 d . . .
OD1_B O -0.1802(3) 0.5462(3) 0.38852(9) 0.0409(10) Uani 1 1 d . . .
OC3'_B O -0.0312(3) 0.3993(2) 0.39867(9) 0.0395(9) Uani 1 1 d . . .
OB2'_B O 0.1392(2) 0.3962(2) 0.40653(8) 0.0335(8) Uani 1 1 d . . .
OC2'_B O 0.3078(2) 0.3918(2) 0.41931(10) 0.0396(9) Uani 1 1 d . . .
OC1'_B O 0.2954(2) 0.4956(2) 0.35715(9) 0.0372(9) Uani 1 1 d . . .
OB1'_B O 0.1282(2) 0.4928(2) 0.34927(8) 0.0333(8) Uani 1 1 d . . .
OC4'_B O -0.0409(3) 0.5022(3) 0.33624(9) 0.0410(9) Uani 1 1 d . . .
OC1_B O -0.1523(3) 0.5866(3) 0.45212(10) 0.0340(9) Uani 1 1 d . . .
OB1_B O 0.0174(3) 0.5900(3) 0.46193(10) 0.0289(8) Uani 1 1 d . . .
OC4_B O 0.1924(3) 0.5787(3) 0.47250(10) 0.0324(9) Uani 1 1 d . . .
OC3_B O 0.1786(2) 0.6851(2) 0.40978(9) 0.0349(8) Uani 1 1 d . . .
OB2_B O 0.0073(2) 0.6851(2) 0.40409(8) 0.0287(7) Uani 1 1 d . . .
OC2_B O -0.1615(2) 0.6902(2) 0.38977(9) 0.0374(9) Uani 1 1 d . . .
OA1_B O -0.0104(2) 0.5423(2) 0.40168(8) 0.0280(7) Uani 1 1 d . . .
OA1'_B O 0.1543(2) 0.5401(2) 0.41120(8) 0.0273(7) Uani 1 1 d . . .
HC1_B H -0.157(4) 0.587(3) 0.4706(14) 0.023(16) Uiso 1 1 d . . .
HB1_B H 0.011(3) 0.593(3) 0.4782(12) 0.006(13) Uiso 1 1 d . . .
HC4_B H 0.188(4) 0.580(3) 0.4909(13) 0.019(15) Uiso 1 1 d . . .
N1 N 0.4760(2) -0.1499(2) 0.11349(10) 0.0234(8) Uani 1 1 d . . .
C1 C 0.4207(3) -0.2047(3) 0.11675(12) 0.0239(9) Uani 1 1 d . . .
H1A H 0.3533 -0.1679 0.1225 0.029 Uiso 1 1 calc R . .
H1B H 0.4254 -0.2253 0.0922 0.029 Uiso 1 1 calc R . .
C2 C 0.4515(3) -0.2816(3) 0.14564(13) 0.0272(10) Uani 1 1 d . . .
H2A H 0.4458 -0.2623 0.1706 0.033 Uiso 1 1 calc R . .
H2B H 0.5186 -0.3198 0.1401 0.033 Uiso 1 1 calc R . .
C3 C 0.3907(3) -0.3302(3) 0.14570(13) 0.0267(10) Uani 1 1 d . . .
H3A H 0.3238 -0.2914 0.1513 0.032 Uiso 1 1 calc R . .
H3B H 0.3956 -0.3479 0.1205 0.032 Uiso 1 1 calc R . .
C4 C 0.4182(4) -0.4088(3) 0.17364(15) 0.0362(12) Uani 1 1 d . . .
H4A H 0.4108 -0.3908 0.1990 0.043 Uiso 1 1 calc R . .
H4B H 0.4858 -0.4465 0.1686 0.043 Uiso 1 1 calc R . .
C5 C 0.3598(4) -0.4596(4) 0.17271(17) 0.0465(14) Uani 1 1 d . . .
H5A H 0.3808 -0.5094 0.1914 0.070 Uiso 1 1 calc R . .
H5B H 0.3680 -0.4791 0.1479 0.070 Uiso 1 1 calc R . .
H5C H 0.2928 -0.4231 0.1782 0.070 Uiso 1 1 calc R . .
C6 C 0.5811(3) -0.2022(3) 0.11001(12) 0.0257(10) Uani 1 1 d . . .
H6A H 0.6126 -0.1630 0.1090 0.031 Uiso 1 1 calc R . .
H6B H 0.5996 -0.2422 0.1329 0.031 Uiso 1 1 calc R . .
C7 C 0.6186(3) -0.2535(3) 0.07721(13) 0.0297(10) Uani 1 1 d . . .
H7A H 0.6118 -0.2145 0.0540 0.036 Uiso 1 1 calc R . .
H7B H 0.5823 -0.2877 0.0756 0.036 Uiso 1 1 calc R . .
C8 C 0.7225(3) -0.3127(3) 0.08160(14) 0.0311(11) Uani 1 1 d . . .
H8A H 0.7553 -0.2791 0.0881 0.037 Uiso 1 1 calc R . .
H8B H 0.7272 -0.3572 0.1026 0.037 Uiso 1 1 calc R . .
C9 C 0.7726(4) -0.3563(4) 0.04730(16) 0.0423(13) Uani 1 1 d . . .
H9A H 0.7714 -0.3123 0.0266 0.051 Uiso 1 1 calc R . .
H9B H 0.7384 -0.3880 0.0399 0.051 Uiso 1 1 calc R . .
C10 C 0.8750(4) -0.4184(3) 0.05367(19) 0.0483(15) Uani 1 1 d . . .
H10A H 0.9049 -0.4455 0.0308 0.072 Uiso 1 1 calc R . .
H10B H 0.8764 -0.4626 0.0739 0.072 Uiso 1 1 calc R . .
H10C H 0.9095 -0.3870 0.0604 0.072 Uiso 1 1 calc R . .
C11 C 0.4427(3) -0.0857(3) 0.07939(12) 0.0241(9) Uani 1 1 d . . .
H11A H 0.3739 -0.0507 0.0832 0.029 Uiso 1 1 calc R . .
H11B H 0.4526 -0.1176 0.0575 0.029 Uiso 1 1 calc R . .
C12 C 0.4925(3) -0.0260(3) 0.07078(14) 0.0336(12) Uani 1 1 d . . .
H12A H 0.5566 -0.0571 0.0592 0.040 Uiso 1 1 calc R . .
H12B H 0.4991 -0.0060 0.0941 0.040 Uiso 1 1 calc R . .
C13 C 0.4351(4) 0.0506(3) 0.04425(14) 0.0365(12) Uani 1 1 d . . .
H13A H 0.3718 0.0821 0.0563 0.044 Uiso 1 1 calc R . .
H13B H 0.4263 0.0297 0.0215 0.044 Uiso 1 1 calc R . .
C14 C 0.4831(4) 0.1117(4) 0.03322(16) 0.0454(14) Uani 1 1 d . . .
H14A H 0.5457 0.0801 0.0206 0.054 Uiso 1 1 calc R . .
H14B H 0.4446 0.1583 0.0150 0.054 Uiso 1 1 calc R . .
C15 C 0.4967(4) 0.1508(4) 0.06524(18) 0.0533(16) Uani 1 1 d . . .
H15A H 0.5281 0.1887 0.0560 0.080 Uiso 1 1 calc R . .
H15B H 0.5360 0.1052 0.0832 0.080 Uiso 1 1 calc R . .
H15C H 0.4350 0.1839 0.0775 0.080 Uiso 1 1 calc R . .
C16 C 0.4560(3) -0.1032(3) 0.14841(12) 0.0285(10) Uani 1 1 d . . .
H16A H 0.4613 -0.1452 0.1705 0.034 Uiso 1 1 calc R . .
H16B H 0.5059 -0.0826 0.1491 0.034 Uiso 1 1 calc R . .
C17 C 0.3609(4) -0.0280(4) 0.15182(16) 0.0454(14) Uani 1 1 d . . .
H17A H 0.3098 -0.0460 0.1494 0.055 Uiso 1 1 calc R . .
H17B H 0.3569 0.0181 0.1317 0.055 Uiso 1 1 calc R . .
C18 C 0.3489(6) 0.0055(4) 0.18991(18) 0.067(2) Uani 1 1 d . A .
H18A H 0.4044 0.0163 0.1936 0.080 Uiso 1 1 calc R . .
H18B H 0.3452 -0.0384 0.2099 0.080 Uiso 1 1 calc R . .
C19 C 0.2580(7) 0.0892(6) 0.1924(3) 0.096(3) Uiso 1 1 d . . .
H19A H 0.2638 0.1319 0.1723 0.115 Uiso 0.474(15) 1 calc PR A 1
H19B H 0.2043 0.0774 0.1870 0.115 Uiso 0.474(15) 1 calc PR A 1
H19C H 0.2033 0.0790 0.1869 0.115 Uiso 0.526(15) 1 calc PR A 2
H19D H 0.2471 0.1057 0.2181 0.115 Uiso 0.526(15) 1 calc PR A 2
C20A C 0.2336(14) 0.1285(12) 0.2269(5) 0.092(7) Uiso 0.474(15) 1 d P A 1
H20A H 0.1749 0.1808 0.2246 0.138 Uiso 0.474(15) 1 calc PR A 1
H20B H 0.2846 0.1430 0.2324 0.138 Uiso 0.474(15) 1 calc PR A 1
H20C H 0.2246 0.0884 0.2471 0.138 Uiso 0.474(15) 1 calc PR A 1
C20B C 0.2632(14) 0.1533(13) 0.1688(5) 0.113(8) Uiso 0.526(15) 1 d P A 2
H20D H 0.2040 0.2048 0.1711 0.169 Uiso 0.526(15) 1 calc PR A 2
H20E H 0.2735 0.1375 0.1433 0.169 Uiso 0.526(15) 1 calc PR A 2
H20F H 0.3160 0.1649 0.1747 0.169 Uiso 0.526(15) 1 calc PR A 2
N2 N -0.1877(3) 0.3606(2) -0.00223(10) 0.0256(8) Uani 1 1 d . . .
C21 C -0.1948(4) 0.4107(3) -0.04088(13) 0.0335(11) Uani 1 1 d . . .
H21A H -0.1670 0.3685 -0.0595 0.040 Uiso 1 1 calc R . .
H21B H -0.2628 0.4429 -0.0455 0.040 Uiso 1 1 calc R . .
C22 C -0.1507(4) 0.4712(4) -0.04830(15) 0.0425(13) Uani 1 1 d . . .
H22A H -0.0818 0.4406 -0.0451 0.051 Uiso 1 1 calc R . .
H22B H -0.1781 0.5154 -0.0305 0.051 Uiso 1 1 calc R . .
C23 C -0.1683(3) 0.5142(3) -0.08872(13) 0.0341(11) Uani 1 1 d . . .
H23A H -0.1329 0.5505 -0.0943 0.041 Uiso 1 1 calc R . .
H23B H -0.1416 0.4687 -0.1059 0.041 Uiso 1 1 calc R . .
C24 C -0.2691(4) 0.5679(4) -0.09690(16) 0.0554(18) Uani 1 1 d . . .
H24A H -0.2980 0.6108 -0.0786 0.066 Uiso 1 1 calc R . .
H24B H -0.3038 0.5309 -0.0939 0.066 Uiso 1 1 calc R . .
C25 C -0.2798(5) 0.6140(4) -0.13589(17) 0.0616(19) Uani 1 1 d . . .
H25A H -0.3470 0.6492 -0.1397 0.092 Uiso 1 1 calc R . .
H25B H -0.2538 0.5719 -0.1542 0.092 Uiso 1 1 calc R . .
H25C H -0.2457 0.6508 -0.1390 0.092 Uiso 1 1 calc R . .
C26 C -0.0847(3) 0.3058(3) 0.00613(12) 0.0251(10) Uani 1 1 d . . .
H26A H -0.0815 0.2535 0.0221 0.030 Uiso 1 1 calc R . .
H26B H -0.0485 0.2873 -0.0176 0.030 Uiso 1 1 calc R . .
C27 C -0.0361(3) 0.3466(3) 0.02482(13) 0.0282(10) Uani 1 1 d . . .
H27A H -0.0707 0.3655 0.0488 0.034 Uiso 1 1 calc R . .
H27B H -0.0353 0.3976 0.0088 0.034 Uiso 1 1 calc R . .
C28 C 0.0650(3) 0.2816(3) 0.03161(14) 0.0316(11) Uani 1 1 d . . .
H28A H 0.0633 0.2292 0.0459 0.038 Uiso 1 1 calc R . .
H28B H 0.0997 0.2655 0.0073 0.038 Uiso 1 1 calc R . .
C29 C 0.1171(4) 0.3151(4) 0.05244(17) 0.0462(14) Uani 1 1 d . . .
H29A H 0.0790 0.3372 0.0754 0.055 Uiso 1 1 calc R . .
H29B H 0.1253 0.3635 0.0369 0.055 Uiso 1 1 calc R . .
C30 C 0.2137(4) 0.2467(5) 0.0628(2) 0.071(2) Uani 1 1 d . . .
H30A H 0.2454 0.2714 0.0762 0.107 Uiso 1 1 calc R . .
H30B H 0.2520 0.2252 0.0401 0.107 Uiso 1 1 calc R . .
H30C H 0.2059 0.1993 0.0787 0.107 Uiso 1 1 calc R . .
C31 C -0.2305(3) 0.2978(3) -0.00470(13) 0.0267(10) Uani 1 1 d . . .
H31A H -0.2249 0.2622 0.0195 0.032 Uiso 1 1 calc R . .
H31B H -0.1929 0.2591 -0.0239 0.032 Uiso 1 1 calc R . .
C32 C -0.3335(3) 0.3388(3) -0.01416(14) 0.0309(11) Uani 1 1 d . . .
H32A H -0.3382 0.3607 -0.0409 0.037 Uiso 1 1 calc R . .
H32B H -0.3694 0.3878 0.0007 0.037 Uiso 1 1 calc R . .
C33 C -0.3753(3) 0.2726(3) -0.00574(14) 0.0335(11) Uani 1 1 d . . .
H33A H -0.3377 0.2233 -0.0202 0.040 Uiso 1 1 calc R . .
H33B H -0.3702 0.2514 0.0210 0.040 Uiso 1 1 calc R . .
C34 C -0.4773(3) 0.3076(3) -0.01488(14) 0.0354(12) Uani 1 1 d . . .
H34A H -0.4829 0.3331 -0.0411 0.042 Uiso 1 1 calc R . .
H34B H -0.4964 0.2594 -0.0127 0.042 Uiso 1 1 calc R . .
C35 C -0.5446(4) 0.3737(3) 0.00944(15) 0.0398(13) Uani 1 1 d . . .
H35A H -0.6091 0.3939 0.0015 0.060 Uiso 1 1 calc R . .
H35B H -0.5270 0.4222 0.0073 0.060 Uiso 1 1 calc R . .
H35C H -0.5419 0.3485 0.0354 0.060 Uiso 1 1 calc R . .
C36 C -0.2398(3) 0.4190(3) 0.02723(13) 0.0290(10) Uani 1 1 d . . .
H36A H -0.3035 0.4580 0.0189 0.035 Uiso 1 1 calc R . .
H36B H -0.2058 0.4546 0.0300 0.035 Uiso 1 1 calc R . .
C37 C -0.2509(4) 0.3730(3) 0.06511(13) 0.0325(11) Uani 1 1 d . . .
H37A H -0.2934 0.3446 0.0637 0.039 Uiso 1 1 calc R . .
H37B H -0.1885 0.3283 0.0723 0.039 Uiso 1 1 calc R . .
C38 C -0.2916(4) 0.4364(4) 0.09428(16) 0.0439(13) Uani 1 1 d . . .
H38A H -0.2930 0.4040 0.1189 0.053 Uiso 1 1 calc R . .
H38B H -0.2479 0.4639 0.0953 0.053 Uiso 1 1 calc R . .
C39 C -0.3878(4) 0.5050(4) 0.08862(18) 0.0552(16) Uani 1 1 d . . .
H39A H -0.3867 0.5399 0.0647 0.066 Uiso 1 1 calc R . .
H39B H -0.4061 0.5430 0.1088 0.066 Uiso 1 1 calc R . .
C40 C -0.4610(5) 0.4693(5) 0.0882(2) 0.078(2) Uani 1 1 d . . .
H40A H -0.5231 0.5167 0.0842 0.116 Uiso 1 1 calc R . .
H40B H -0.4635 0.4360 0.1121 0.116 Uiso 1 1 calc R . .
H40C H -0.4436 0.4323 0.0680 0.116 Uiso 1 1 calc R . .
N3 N -0.2202(3) 0.1827(3) 0.21276(13) 0.0456(12) Uani 1 1 d . . .
C41 C -0.1892(4) 0.2514(4) 0.19557(15) 0.0433(13) Uani 1 1 d . . .
H41A H -0.1531 0.2612 0.2137 0.052 Uiso 1 1 calc R . .
H41B H -0.2461 0.3054 0.1908 0.052 Uiso 1 1 calc R . .
C42 C -0.1292(4) 0.2317(4) 0.15975(16) 0.0470(14) Uani 1 1 d . . .
H42A H -0.1696 0.2370 0.1396 0.056 Uiso 1 1 calc R . .
H42B H -0.0810 0.1717 0.1625 0.056 Uiso 1 1 calc R . .
C43 C -0.0798(5) 0.2910(5) 0.14876(17) 0.0565(17) Uani 1 1 d . . .
H43A H -0.0508 0.2818 0.1232 0.068 Uiso 1 1 calc R . .
H43B H -0.1280 0.3510 0.1483 0.068 Uiso 1 1 calc R . .
C44 C -0.0054(5) 0.2799(6) 0.1736(2) 0.082(3) Uani 1 1 d . . .
H44A H 0.0403 0.2190 0.1755 0.098 Uiso 1 1 calc R . .
H44B H -0.0353 0.2933 0.1988 0.098 Uiso 1 1 calc R . .
C45 C 0.0479(7) 0.3347(8) 0.1610(2) 0.115(4) Uani 1 1 d . . .
H45A H 0.0955 0.3234 0.1788 0.172 Uiso 1 1 calc R . .
H45B H 0.0036 0.3954 0.1598 0.172 Uiso 1 1 calc R . .
H45C H 0.0791 0.3210 0.1363 0.172 Uiso 1 1 calc R . .
C46 C -0.2777(5) 0.1656(4) 0.18587(18) 0.0559(17) Uani 1 1 d . . .
H46A H -0.2350 0.1402 0.1643 0.067 Uiso 1 1 calc R . .
H46B H -0.2996 0.1224 0.1987 0.067 Uiso 1 1 calc R . .
C47 C -0.3617(5) 0.2422(5) 0.1716(2) 0.071(2) Uani 1 1 d . B .
H47A H -0.3401 0.2806 0.1543 0.085 Uiso 1 1 calc R . .
H47B H -0.3994 0.2742 0.1927 0.085 Uiso 1 1 calc R . .
C48 C -0.4241(5) 0.2154(5) 0.15125(19) 0.0615(18) Uani 1 1 d . . .
H48A H -0.4798 0.2681 0.1435 0.074 Uiso 0.566(15) 1 calc PR B 1
H48B H -0.3879 0.1917 0.1282 0.074 Uiso 0.566(15) 1 calc PR B 1
H48C H -0.4594 0.2627 0.1326 0.074 Uiso 0.434(15) 1 calc PR B 2
H48D H -0.3838 0.1647 0.1379 0.074 Uiso 0.434(15) 1 calc PR B 2
C49A C -0.4601(12) 0.1515(11) 0.1711(4) 0.074(5) Uiso 0.566(15) 1 d P B 1
H49A H -0.4945 0.1375 0.1536 0.089 Uiso 0.566(15) 1 calc PR B 1
H49B H -0.4058 0.0980 0.1792 0.089 Uiso 0.566(15) 1 calc PR B 1
C50A C -0.5251(10) 0.1862(9) 0.2045(4) 0.078(5) Uiso 0.566(15) 1 d P B 1
H50A H -0.5461 0.1429 0.2171 0.117 Uiso 0.566(15) 1 calc PR B 1
H50B H -0.5803 0.2379 0.1964 0.117 Uiso 0.566(15) 1 calc PR B 1
H50C H -0.4913 0.2004 0.2217 0.117 Uiso 0.566(15) 1 calc PR B 1
C49B C -0.4853(16) 0.1965(16) 0.1758(6) 0.080(6) Uiso 0.434(15) 1 d P B 2
H49C H -0.5298 0.2511 0.1855 0.096 Uiso 0.434(15) 1 calc PR B 2
H49D H -0.4483 0.1600 0.1969 0.096 Uiso 0.434(15) 1 calc PR B 2
C50B C -0.5450(14) 0.1536(12) 0.1663(5) 0.079(6) Uiso 0.434(15) 1 d P B 2
H50D H -0.5850 0.1474 0.1883 0.118 Uiso 0.434(15) 1 calc PR B 2
H50E H -0.5037 0.0969 0.1585 0.118 Uiso 0.434(15) 1 calc PR B 2
H50F H -0.5850 0.1887 0.1461 0.118 Uiso 0.434(15) 1 calc PR B 2
C51 C -0.2800(5) 0.2165(4) 0.24786(16) 0.0542(16) Uani 1 1 d . C .
H51A H -0.2422 0.2315 0.2634 0.065 Uiso 1 1 calc R . .
H51B H -0.3354 0.2699 0.2406 0.065 Uiso 1 1 calc R . .
C52 C -0.3151(5) 0.1551(4) 0.27139(18) 0.0632(19) Uani 1 1 d . . .
H52A H -0.3379 0.1279 0.2548 0.076 Uiso 0.402(17) 1 calc PR C 1
H52B H -0.2617 0.1092 0.2846 0.076 Uiso 0.402(17) 1 calc PR C 1
H52C H -0.2636 0.0966 0.2737 0.076 Uiso 0.598(17) 1 calc PR C 2
H52D H -0.3682 0.1530 0.2597 0.076 Uiso 0.598(17) 1 calc PR C 2
C53A C -0.3933(14) 0.1983(11) 0.2994(5) 0.057(5) Uiso 0.402(17) 1 d P C 1
H53A H -0.4541 0.2244 0.2872 0.069 Uiso 0.402(17) 1 calc PR C 1
H53B H -0.3828 0.2449 0.3083 0.069 Uiso 0.402(17) 1 calc PR C 1
C53B C -0.3496(11) 0.1895(9) 0.3114(4) 0.070(4) Uiso 0.598(17) 1 d P C 2
H53C H -0.3949 0.2506 0.3087 0.084 Uiso 0.598(17) 1 calc PR C 2
H53D H -0.2949 0.1845 0.3244 0.084 Uiso 0.598(17) 1 calc PR C 2
C54 C -0.3999(10) 0.1324(9) 0.3348(4) 0.155(5) Uiso 1 1 d . . .
H54A H -0.3980 0.0814 0.3247 0.186 Uiso 0.402(17) 1 calc PR C 1
H54B H -0.3413 0.1131 0.3481 0.186 Uiso 0.402(17) 1 calc PR C 1
H54C H -0.3636 0.0714 0.3305 0.186 Uiso 0.598(17) 1 calc PR C 2
H54D H -0.4020 0.1373 0.3618 0.186 Uiso 0.598(17) 1 calc PR C 2
C55A C -0.4763(15) 0.1570(14) 0.3619(6) 0.084(8) Uiso 0.402(17) 1 d P C 1
H55A H -0.4697 0.1078 0.3802 0.126 Uiso 0.402(17) 1 calc PR C 1
H55B H -0.5360 0.1768 0.3498 0.126 Uiso 0.402(17) 1 calc PR C 1
H55C H -0.4763 0.2034 0.3746 0.126 Uiso 0.402(17) 1 calc PR C 1
C55B C -0.4785(14) 0.1576(13) 0.3249(6) 0.131(8) Uiso 0.598(17) 1 d P C 2
H55D H -0.5089 0.1216 0.3380 0.196 Uiso 0.598(17) 1 calc PR C 2
H55E H -0.4759 0.1549 0.2980 0.196 Uiso 0.598(17) 1 calc PR C 2
H55F H -0.5150 0.2170 0.3306 0.196 Uiso 0.598(17) 1 calc PR C 2
C56 C -0.1376(5) 0.0993(4) 0.22209(19) 0.0602(18) Uani 1 1 d . D .
H56A H -0.1619 0.0566 0.2335 0.072 Uiso 1 1 calc R . .
H56B H -0.1011 0.0785 0.1986 0.072 Uiso 1 1 calc R . .
C57 C -0.0727(6) 0.1031(5) 0.2476(2) 0.085(3) Uani 1 1 d . . .
H57A H -0.1079 0.1274 0.2707 0.102 Uiso 0.676(16) 1 calc PR D 1
H57B H -0.0406 0.1394 0.2356 0.102 Uiso 0.676(16) 1 calc PR D 1
H57C H -0.0697 0.1593 0.2406 0.102 Uiso 0.324(16) 1 calc PR D 2
H57D H -0.1059 0.1064 0.2726 0.102 Uiso 0.324(16) 1 calc PR D 2
C58A C 0.0026(9) 0.0065(9) 0.2567(4) 0.081(4) Uiso 0.676(16) 1 d PD D 1
H58A H 0.0297 -0.0229 0.2339 0.098 Uiso 0.676(16) 1 calc PR D 1
H58B H -0.0246 -0.0273 0.2744 0.098 Uiso 0.676(16) 1 calc PR D 1
C59A C 0.0845(10) 0.0277(10) 0.2770(4) 0.098(5) Uiso 0.676(16) 1 d PD D 1
H59A H 0.0916 -0.0067 0.3015 0.118 Uiso 0.676(16) 1 calc PR D 1
H59B H 0.1442 -0.0023 0.2622 0.118 Uiso 0.676(16) 1 calc PR D 1
C60A C 0.092(3) 0.104(2) 0.2849(10) 0.31(2) Uiso 0.676(16) 1 d P D 1
H60A H 0.1508 0.0879 0.2967 0.467 Uiso 0.676(16) 1 calc PR D 1
H60B H 0.0380 0.1355 0.3016 0.467 Uiso 0.676(16) 1 calc PR D 1
H60C H 0.0909 0.1402 0.2616 0.467 Uiso 0.676(16) 1 calc PR D 1
C58B C 0.0225(13) 0.0426(13) 0.2528(5) 0.043(5) Uiso 0.324(16) 1 d P D 2
H58C H 0.0616 0.0758 0.2492 0.051 Uiso 0.324(16) 1 calc PR D 2
H58D H 0.0415 0.0062 0.2319 0.051 Uiso 0.324(16) 1 calc PR D 2
C59B C 0.052(3) -0.015(3) 0.2861(10) 0.133(14) Uiso 0.324(16) 1 d P D 2
H59C H 0.1140 -0.0634 0.2822 0.160 Uiso 0.324(16) 1 calc PR D 2
H59D H 0.0042 -0.0365 0.2967 0.160 Uiso 0.324(16) 1 calc PR D 2
C60B C 0.0577(19) 0.0502(17) 0.3102(8) 0.081(9) Uiso 0.324(16) 1 d P D 2
H60D H 0.0766 0.0219 0.3351 0.121 Uiso 0.324(16) 1 calc PR D 2
H60E H -0.0044 0.0986 0.3123 0.121 Uiso 0.324(16) 1 calc PR D 2
H60F H 0.1044 0.0711 0.2984 0.121 Uiso 0.324(16) 1 calc PR D 2
N4 N 0.0079(3) 0.6517(3) 0.23213(11) 0.0408(11) Uani 1 1 d . E .
C61 C 0.0766(4) 0.6931(4) 0.21927(13) 0.0395(13) Uani 1 1 d . . .
H61A H 0.1228 0.6599 0.2001 0.047 Uiso 0.63(4) 1 calc PR E 1
H61B H 0.0409 0.7519 0.2076 0.047 Uiso 0.63(4) 1 calc PR E 1
H61C H 0.0467 0.7412 0.2001 0.047 Uiso 0.37(4) 1 calc PR E 2
H61D H 0.1338 0.6503 0.2072 0.047 Uiso 0.37(4) 1 calc PR E 2
C62A C 0.1281(10) 0.6971(13) 0.2498(3) 0.039(3) Uiso 0.63(4) 1 d P E 1
H62A H 0.1692 0.6381 0.2598 0.047 Uiso 0.63(4) 1 calc PR E 1
H62B H 0.0823 0.7253 0.2701 0.047 Uiso 0.63(4) 1 calc PR E 1
C62B C 0.1096(15) 0.729(2) 0.2514(4) 0.032(5) Uiso 0.37(4) 1 d P E 2
H62C H 0.0570 0.7819 0.2594 0.039 Uiso 0.37(4) 1 calc PR E 2
H62D H 0.1276 0.6857 0.2733 0.039 Uiso 0.37(4) 1 calc PR E 2
C63 C 0.1886(4) 0.7467(4) 0.23654(14) 0.0480(15) Uani 1 1 d . . .
H63A H 0.2378 0.7147 0.2179 0.058 Uiso 0.63(4) 1 calc PR E 1
H63B H 0.1479 0.8027 0.2238 0.058 Uiso 0.63(4) 1 calc PR E 1
H63C H 0.1669 0.7977 0.2180 0.058 Uiso 0.37(4) 1 calc PR E 2
H63D H 0.2348 0.6975 0.2235 0.058 Uiso 0.37(4) 1 calc PR E 2
C64 C 0.2362(5) 0.7626(5) 0.26607(18) 0.068(2) Uani 1 1 d . E .
H64A H 0.1871 0.8007 0.2830 0.081 Uiso 1 1 calc R . .
H64B H 0.2710 0.7074 0.2809 0.081 Uiso 1 1 calc R . .
C65 C 0.3033(5) 0.8018(5) 0.25206(19) 0.068(2) Uani 1 1 d . . .
H65A H 0.3310 0.8104 0.2732 0.103 Uiso 1 1 calc R E .
H65B H 0.2695 0.8571 0.2378 0.103 Uiso 1 1 calc R . .
H65C H 0.3537 0.7636 0.2359 0.103 Uiso 1 1 calc R . .
C66 C 0.0573(4) 0.5666(4) 0.25573(14) 0.0435(14) Uani 1 1 d . . .
H66A H 0.0836 0.5774 0.2770 0.052 Uiso 1 1 calc R E .
H66B H 0.0092 0.5450 0.2660 0.052 Uiso 1 1 calc R . .
C67 C 0.1351(5) 0.4981(4) 0.23567(15) 0.0503(16) Uani 1 1 d . E .
H67A H 0.1829 0.5192 0.2246 0.060 Uiso 1 1 calc R . .
H67B H 0.1091 0.4839 0.2152 0.060 Uiso 1 1 calc R . .
C68 C 0.1814(5) 0.4183(4) 0.26208(16) 0.0574(17) Uani 1 1 d . . .
H68A H 0.1349 0.3939 0.2708 0.069 Uiso 0.496(18) 1 calc PR E 1
H68B H 0.1993 0.4346 0.2841 0.069 Uiso 0.496(18) 1 calc PR E 1
H68C H 0.2248 0.4275 0.2771 0.069 Uiso 0.504(18) 1 calc PR E 2
H68D H 0.1318 0.4100 0.2794 0.069 Uiso 0.504(18) 1 calc PR E 2
C69A C 0.2750(11) 0.3451(8) 0.2434(3) 0.044(3) Uiso 0.496(18) 1 d P E 1
H69A H 0.2557 0.3269 0.2223 0.053 Uiso 0.496(18) 1 calc PR E 1
H69B H 0.3190 0.3714 0.2331 0.053 Uiso 0.496(18) 1 calc PR E 1
C70A C 0.3287(12) 0.2653(9) 0.2693(4) 0.064(5) Uiso 0.496(18) 1 d P E 1
H70A H 0.3840 0.2258 0.2555 0.097 Uiso 0.496(18) 1 calc PR E 1
H70B H 0.2871 0.2368 0.2789 0.097 Uiso 0.496(18) 1 calc PR E 1
H70C H 0.3496 0.2819 0.2902 0.097 Uiso 0.496(18) 1 calc PR E 1
C69B C 0.2339(12) 0.3413(9) 0.2440(4) 0.052(4) Uiso 0.504(18) 1 d P E 2
H69C H 0.2897 0.3452 0.2296 0.062 Uiso 0.504(18) 1 calc PR E 2
H69D H 0.1936 0.3351 0.2265 0.062 Uiso 0.504(18) 1 calc PR E 2
C70B C 0.2656(13) 0.2647(10) 0.2721(4) 0.070(5) Uiso 0.504(18) 1 d P E 2
H70D H 0.3030 0.2132 0.2594 0.105 Uiso 0.504(18) 1 calc PR E 2
H70E H 0.2102 0.2592 0.2855 0.105 Uiso 0.504(18) 1 calc PR E 2
H70F H 0.3044 0.2714 0.2897 0.105 Uiso 0.504(18) 1 calc PR E 2
C71 C -0.0730(4) 0.7082(4) 0.25594(15) 0.0509(16) Uani 1 1 d . . .
H71A H -0.0480 0.7130 0.2790 0.061 Uiso 1 1 calc R E .
H71B H -0.1167 0.6801 0.2633 0.061 Uiso 1 1 calc R . .
C72 C -0.1292(4) 0.7983(4) 0.23775(16) 0.0582(18) Uani 1 1 d . E .
H72A H -0.0991 0.8360 0.2421 0.070 Uiso 0.65(2) 1 calc PR F 1
H72B H -0.1269 0.7963 0.2105 0.070 Uiso 0.65(2) 1 calc PR F 1
H72C H -0.0880 0.8290 0.2310 0.070 Uiso 0.35(2) 1 calc PR F 2
H72D H -0.1564 0.7956 0.2149 0.070 Uiso 0.35(2) 1 calc PR F 2
C73A C -0.2300(7) 0.8358(6) 0.2522(3) 0.046(3) Uiso 0.65(2) 1 d P E 1
H73A H -0.2640 0.8091 0.2408 0.055 Uiso 0.65(2) 1 calc PR F 1
H73B H -0.2320 0.8190 0.2794 0.055 Uiso 0.65(2) 1 calc PR F 1
C73B C -0.2068(13) 0.8433(11) 0.2660(6) 0.044(5) Uiso 0.35(2) 1 d P E 2
H73C H -0.1798 0.8573 0.2862 0.053 Uiso 0.35(2) 1 calc PR F 2
H73D H -0.2377 0.8054 0.2771 0.053 Uiso 0.35(2) 1 calc PR F 2
C74 C -0.2826(5) 0.9290(4) 0.24610(19) 0.0605(17) Uiso 1 1 d . . .
H74A H -0.2722 0.9477 0.2196 0.073 Uiso 0.65(2) 1 calc PR F 1
H74B H -0.2564 0.9562 0.2613 0.073 Uiso 0.65(2) 1 calc PR F 1
H74C H -0.2531 0.9689 0.2363 0.073 Uiso 0.35(2) 1 calc PR F 2
H74D H -0.3075 0.9159 0.2250 0.073 Uiso 0.35(2) 1 calc PR F 2
C75A C -0.3873(9) 0.9612(8) 0.2555(4) 0.077(4) Uiso 0.65(2) 1 d P F 1
H75A H -0.4169 1.0238 0.2507 0.116 Uiso 0.65(2) 1 calc PR F 1
H75B H -0.3986 0.9444 0.2818 0.116 Uiso 0.65(2) 1 calc PR F 1
H75C H -0.4146 0.9362 0.2400 0.116 Uiso 0.65(2) 1 calc PR F 1
C75B C -0.3625(18) 0.9696(15) 0.2752(8) 0.078(8) Uiso 0.35(2) 1 d P F 2
H75D H -0.4089 1.0243 0.2642 0.117 Uiso 0.35(2) 1 calc PR F 2
H75E H -0.3365 0.9797 0.2964 0.117 Uiso 0.35(2) 1 calc PR F 2
H75F H -0.3933 0.9309 0.2837 0.117 Uiso 0.35(2) 1 calc PR F 2
C76 C -0.0280(5) 0.6382(4) 0.19760(15) 0.0519(16) Uani 1 1 d . . .
H76A H 0.0270 0.6040 0.1815 0.062 Uiso 1 1 calc R E .
H76B H -0.0616 0.6947 0.1835 0.062 Uiso 1 1 calc R . .
C77 C -0.0946(6) 0.5930(5) 0.2053(2) 0.078(2) Uani 1 1 d . E .
H77A H -0.1529 0.6289 0.2193 0.094 Uiso 0.627(15) 1 calc PR G 1
H77B H -0.0635 0.5376 0.2205 0.094 Uiso 0.627(15) 1 calc PR G 1
H77C H -0.0532 0.5308 0.2073 0.094 Uiso 0.373(15) 1 calc PR G 2
H77D H -0.1247 0.6060 0.2305 0.094 Uiso 0.373(15) 1 calc PR G 2
C78A C -0.1204(7) 0.5769(7) 0.1669(3) 0.046(3) Uiso 0.627(15) 1 d P E 1
H78A H -0.1528 0.6327 0.1522 0.055 Uiso 0.627(15) 1 calc PR G 1
H78B H -0.0614 0.5433 0.1526 0.055 Uiso 0.627(15) 1 calc PR G 1
C79A C -0.1823(8) 0.5303(7) 0.1723(3) 0.056(3) Uiso 0.627(15) 1 d P E 1
H79A H -0.1918 0.5187 0.1475 0.067 Uiso 0.627(15) 1 calc PR G 1
H79B H -0.1482 0.4742 0.1866 0.067 Uiso 0.627(15) 1 calc PR G 1
C80A C -0.2741(15) 0.5720(13) 0.1910(6) 0.114(6) Uiso 0.627(15) 1 d P E 1
H80A H -0.3076 0.5347 0.1934 0.171 Uiso 0.627(15) 1 calc PR G 1
H80B H -0.3107 0.6262 0.1765 0.171 Uiso 0.627(15) 1 calc PR G 1
H80C H -0.2665 0.5835 0.2158 0.171 Uiso 0.627(15) 1 calc PR G 1
C78B C -0.1591(15) 0.6029(13) 0.1858(6) 0.061(6) Uiso 0.373(15) 1 d P E 2
H78C H -0.1335 0.5953 0.1596 0.074 Uiso 0.373(15) 1 calc PR G 2
H78D H -0.2083 0.6622 0.1864 0.074 Uiso 0.373(15) 1 calc PR G 2
C79B C -0.207(2) 0.5368(17) 0.1992(8) 0.088(8) Uiso 0.373(15) 1 d P E 2
H79C H -0.1576 0.4774 0.1999 0.106 Uiso 0.373(15) 1 calc PR G 2
H79D H -0.2363 0.5467 0.2247 0.106 Uiso 0.373(15) 1 calc PR G 2
C80B C -0.275(2) 0.5459(19) 0.1758(8) 0.094(9) Uiso 0.373(15) 1 d P E 2
H80D H -0.3048 0.5066 0.1855 0.141 Uiso 0.373(15) 1 calc PR G 2
H80E H -0.2460 0.5324 0.1508 0.141 Uiso 0.373(15) 1 calc PR G 2
H80F H -0.3238 0.6050 0.1745 0.141 Uiso 0.373(15) 1 calc PR G 2
N5 N 0.4575(3) 0.3597(3) 0.59104(13) 0.0461(12) Uani 1 1 d . . .
C81 C 0.3942(4) 0.4545(4) 0.58934(16) 0.0467(15) Uani 1 1 d . . .
H81A H 0.3709 0.4743 0.5640 0.056 Uiso 1 1 calc R . .
H81B H 0.3385 0.4631 0.6070 0.056 Uiso 1 1 calc R . .
C82 C 0.4408(4) 0.5094(4) 0.5984(2) 0.0589(18) Uani 1 1 d . . .
H82A H 0.4899 0.5090 0.5785 0.071 Uiso 1 1 calc R . .
H82B H 0.4719 0.4857 0.6222 0.071 Uiso 1 1 calc R . .
C83 C 0.3681(4) 0.6000(4) 0.60144(19) 0.0584(18) Uani 1 1 d . . .
H83A H 0.3291 0.6191 0.5795 0.070 Uiso 1 1 calc R . .
H83B H 0.3258 0.6010 0.6240 0.070 Uiso 1 1 calc R . .
C84 C 0.4110(7) 0.6618(6) 0.6036(3) 0.102(3) Uani 1 1 d . . .
H84A H 0.4409 0.6703 0.5788 0.122 Uiso 1 1 calc R . .
H84B H 0.3590 0.7177 0.6088 0.122 Uiso 1 1 calc R . .
C85 C 0.4771(7) 0.6402(6) 0.6295(4) 0.137(5) Uani 1 1 d . . .
H85A H 0.5014 0.6844 0.6275 0.206 Uiso 1 1 calc R . .
H85B H 0.5294 0.5850 0.6249 0.206 Uiso 1 1 calc R . .
H85C H 0.4477 0.6359 0.6546 0.206 Uiso 1 1 calc R . .
C86 C 0.4891(4) 0.3227(4) 0.62999(15) 0.0501(16) Uani 1 1 d . . .
H86A H 0.5299 0.2607 0.6295 0.060 Uiso 1 1 calc R . .
H86B H 0.5282 0.3501 0.6370 0.060 Uiso 1 1 calc R . .
C87 C 0.4113(5) 0.3331(6) 0.65960(17) 0.072(2) Uani 1 1 d . . .
H87A H 0.3689 0.3092 0.6525 0.087 Uiso 1 1 calc R . .
H87B H 0.3735 0.3947 0.6624 0.087 Uiso 1 1 calc R . .
C88 C 0.4542(5) 0.2863(5) 0.69644(17) 0.0571(18) Uani 1 1 d . . .
H88A H 0.4933 0.2252 0.6929 0.068 Uiso 1 1 calc R . .
H88B H 0.4966 0.3107 0.7031 0.068 Uiso 1 1 calc R . .
C89 C 0.3837(5) 0.2913(7) 0.72787(19) 0.097(3) Uani 1 1 d . . .
H89A H 0.3396 0.2690 0.7210 0.117 Uiso 1 1 calc R . .
H89B H 0.3464 0.3522 0.7323 0.117 Uiso 1 1 calc R . .
C90 C 0.4279(6) 0.2409(6) 0.76405(19) 0.087(3) Uani 1 1 d . . .
H90A H 0.3779 0.2478 0.7839 0.130 Uiso 1 1 calc R . .
H90B H 0.4717 0.2625 0.7711 0.130 Uiso 1 1 calc R . .
H90C H 0.4624 0.1800 0.7603 0.130 Uiso 1 1 calc R . .
C91 C 0.4006(5) 0.3169(5) 0.57803(18) 0.0583(18) Uani 1 1 d . . .
H91A H 0.3401 0.3335 0.5933 0.070 Uiso 1 1 calc R . .
H91B H 0.3851 0.3398 0.5519 0.070 Uiso 1 1 calc R . .
C92 C 0.4473(6) 0.2214(5) 0.5799(3) 0.084(3) Uani 1 1 d . H .
H92A H 0.4995 0.2044 0.5603 0.100 Uiso 1 1 calc R . .
H92B H 0.4752 0.1983 0.6043 0.100 Uiso 1 1 calc R . .
C93 C 0.3815(6) 0.1829(6) 0.5748(3) 0.098(3) Uani 1 1 d . . .
H93A H 0.3894 0.1679 0.5490 0.118 Uiso 0.64(2) 1 calc PR H 1
H93B H 0.3154 0.2246 0.5795 0.118 Uiso 0.64(2) 1 calc PR H 1
H93C H 0.3305 0.1998 0.5949 0.118 Uiso 0.36(2) 1 calc PR H 2
H93D H 0.3518 0.2092 0.5509 0.118 Uiso 0.36(2) 1 calc PR H 2
C94A C 0.405(2) 0.0940(17) 0.6050(9) 0.199(13) Uiso 0.64(2) 1 d PD H 1
H94A H 0.4736 0.0580 0.6080 0.239 Uiso 0.64(2) 1 calc PR H 1
H94B H 0.3691 0.1039 0.6294 0.239 Uiso 0.64(2) 1 calc PR H 1
C94B C 0.4198(13) 0.0897(12) 0.5748(6) 0.052(7) Uiso 0.36(2) 1 d P H 2
H94C H 0.4630 0.0724 0.5524 0.063 Uiso 0.36(2) 1 calc PR H 2
H94D H 0.4570 0.0620 0.5970 0.063 Uiso 0.36(2) 1 calc PR H 2
C95 C 0.3597(18) 0.0657(16) 0.5751(7) 0.326(13) Uiso 1 1 d D . .
H95A H 0.3709 0.0054 0.5813 0.489 Uiso 0.64(2) 1 calc PR H 1
H95B H 0.3888 0.0730 0.5503 0.489 Uiso 0.64(2) 1 calc PR H 1
H95C H 0.2915 0.1015 0.5753 0.489 Uiso 0.64(2) 1 calc PR H 1
H95D H 0.3856 0.0037 0.5820 0.489 Uiso 0.36(2) 1 calc PR H 2
H95E H 0.3352 0.0787 0.5503 0.489 Uiso 0.36(2) 1 calc PR H 2
H95F H 0.3084 0.0949 0.5932 0.489 Uiso 0.36(2) 1 calc PR H 2
C96 C 0.5483(4) 0.3422(4) 0.56702(16) 0.0478(15) Uani 1 1 d . . .
H96A H 0.5876 0.2796 0.5694 0.057 Uiso 1 1 calc R . .
H96B H 0.5837 0.3697 0.5770 0.057 Uiso 1 1 calc R . .
C97 C 0.5360(5) 0.3732(5) 0.52601(18) 0.0636(19) Uani 1 1 d . I .
H97A H 0.4895 0.4338 0.5232 0.076 Uiso 1 1 calc R . .
H97B H 0.5116 0.3386 0.5145 0.076 Uiso 1 1 calc R . .
C98 C 0.6308(5) 0.3651(5) 0.50631(18) 0.065(2) Uani 1 1 d . . .
H98A H 0.6627 0.3884 0.5208 0.079 Uiso 0.570(14) 1 calc PR I 1
H98B H 0.6211 0.3971 0.4812 0.079 Uiso 0.570(14) 1 calc PR I 1
H98C H 0.6202 0.3789 0.4794 0.079 Uiso 0.430(14) 1 calc PR I 2
H98D H 0.6437 0.4116 0.5140 0.079 Uiso 0.430(14) 1 calc PR I 2
C99A C 0.6934(14) 0.2654(14) 0.5031(6) 0.107(6) Uiso 0.570(14) 1 d P I 1
H99A H 0.7031 0.2350 0.5285 0.128 Uiso 0.570(14) 1 calc PR I 1
H99B H 0.6581 0.2427 0.4901 0.128 Uiso 0.570(14) 1 calc PR I 1
C100A C 0.7859(8) 0.2468(8) 0.4833(3) 0.061(4) Uiso 0.570(14) 1 d P I 1
H100A H 0.8211 0.1846 0.4829 0.092 Uiso 0.570(14) 1 calc PR I 1
H100B H 0.8215 0.2690 0.4961 0.092 Uiso 0.570(14) 1 calc PR I 1
H100C H 0.7770 0.2742 0.4577 0.092 Uiso 0.570(14) 1 calc PR I 1
C99B C 0.7132(11) 0.2924(10) 0.5095(4) 0.045(4) Uiso 0.430(14) 1 d P I 2
H99C H 0.7271 0.2765 0.5361 0.054 Uiso 0.430(14) 1 calc PR I 2
H99D H 0.7658 0.3045 0.4962 0.054 Uiso 0.430(14) 1 calc PR I 2
C100B C 0.7089(13) 0.2190(12) 0.4943(5) 0.067(6) Uiso 0.430(14) 1 d P I 2
H100D H 0.7688 0.1685 0.4976 0.101 Uiso 0.430(14) 1 calc PR I 2
H100E H 0.6978 0.2335 0.4676 0.101 Uiso 0.430(14) 1 calc PR I 2
H100F H 0.6571 0.2067 0.5074 0.101 Uiso 0.430(14) 1 calc PR I 2
N6 N 0.1942(6) 0.1473(5) 0.4464(2) 0.097(2) Uani 1 1 d . . .
C101 C 0.1005(8) 0.2206(9) 0.4447(6) 0.235(12) Uani 1 1 d . J .
H101A H 0.1047 0.2592 0.4224 0.282 Uiso 1 1 calc R . .
H101B H 0.0935 0.2517 0.4666 0.282 Uiso 1 1 calc R . .
C102 C 0.0090(15) 0.2131(13) 0.4435(5) 0.256(11) Uani 1 1 d . . .
H102A H -0.0431 0.2637 0.4536 0.307 Uiso 1 1 calc R J .
H102B H 0.0111 0.1615 0.4597 0.307 Uiso 1 1 calc R . .
C103 C -0.0148(8) 0.2062(7) 0.3990(4) 0.135(5) Uani 1 1 d . J .
H103A H 0.0196 0.2328 0.3809 0.162 Uiso 1 1 calc R . .
H103B H 0.0104 0.1449 0.3949 0.162 Uiso 1 1 calc R . .
C104 C -0.1156(10) 0.2473(9) 0.3913(9) 0.315(18) Uani 1 1 d . . .
H104A H -0.1551 0.2368 0.4130 0.378 Uiso 1 1 calc R J .
H104B H -0.1369 0.3099 0.3850 0.378 Uiso 1 1 calc R . .
C105 C -0.1200(18) 0.2060(17) 0.3594(5) 0.301(15) Uani 1 1 d . J .
H105A H -0.1855 0.2292 0.3523 0.452 Uiso 1 1 calc R . .
H105B H -0.0970 0.1441 0.3662 0.452 Uiso 1 1 calc R . .
H105C H -0.0802 0.2172 0.3384 0.452 Uiso 1 1 calc R . .
C106A C 0.2467(16) 0.1967(15) 0.4563(6) 0.090(6) Uiso 0.499(15) 1 d P J 1
H106A H 0.2140 0.2237 0.4793 0.108 Uiso 0.499(15) 1 calc PR J 1
H106B H 0.2378 0.2439 0.4363 0.108 Uiso 0.499(15) 1 calc PR J 1
C107A C 0.3592(14) 0.1498(13) 0.4633(6) 0.098(7) Uiso 0.499(15) 1 d P J 1
H107A H 0.3698 0.1074 0.4855 0.117 Uiso 0.499(15) 1 calc PR J 1
H107B H 0.3939 0.1186 0.4415 0.117 Uiso 0.499(15) 1 calc PR J 1
C106B C 0.2684(13) 0.1560(12) 0.4647(5) 0.069(5) Uiso 0.501(15) 1 d P J 2
H106C H 0.2477 0.1616 0.4913 0.082 Uiso 0.501(15) 1 calc PR J 2
H106D H 0.3259 0.1017 0.4634 0.082 Uiso 0.501(15) 1 calc PR J 2
C107B C 0.2946(13) 0.2231(12) 0.4514(5) 0.083(6) Uiso 0.501(15) 1 d P J 2
H107C H 0.2445 0.2779 0.4588 0.099 Uiso 0.501(15) 1 calc PR J 2
H107D H 0.3021 0.2273 0.4239 0.099 Uiso 0.501(15) 1 calc PR J 2
C108 C 0.3932(9) 0.2060(8) 0.4683(3) 0.132(4) Uiso 1 1 d . . .
H108A H 0.3559 0.2352 0.4902 0.159 Uiso 0.499(15) 1 calc PR J 1
H108B H 0.3752 0.2497 0.4466 0.159 Uiso 0.499(15) 1 calc PR J 1
H108C H 0.4029 0.2596 0.4645 0.159 Uiso 0.501(15) 1 calc PR J 2
H108D H 0.3900 0.1893 0.4955 0.159 Uiso 0.501(15) 1 calc PR J 2
C109A C 0.502(2) 0.185(2) 0.4744(9) 0.166(12) Uiso 0.499(15) 1 d P J 1
H109A H 0.5363 0.1878 0.4498 0.199 Uiso 0.499(15) 1 calc PR J 1
H109B H 0.5041 0.2291 0.4887 0.199 Uiso 0.499(15) 1 calc PR J 1
C110A C 0.5520(19) 0.0964(17) 0.4953(8) 0.153(11) Uiso 0.499(15) 1 d P J 1
H110A H 0.6189 0.0836 0.4968 0.229 Uiso 0.499(15) 1 calc PR J 1
H110B H 0.5467 0.0533 0.4819 0.229 Uiso 0.499(15) 1 calc PR J 1
H110C H 0.5222 0.0955 0.5205 0.229 Uiso 0.499(15) 1 calc PR J 1
C109B C 0.4680(17) 0.1428(17) 0.4517(7) 0.132(10) Uiso 0.501(15) 1 d P J 2
H109C H 0.4675 0.1558 0.4242 0.158 Uiso 0.501(15) 1 calc PR J 2
H109D H 0.4634 0.0872 0.4582 0.158 Uiso 0.501(15) 1 calc PR J 2
C110B C 0.5565(19) 0.1380(18) 0.4648(8) 0.129(9) Uiso 0.501(15) 1 d P J 2
H110D H 0.6108 0.0918 0.4536 0.193 Uiso 0.501(15) 1 calc PR J 2
H110E H 0.5559 0.1262 0.4920 0.193 Uiso 0.501(15) 1 calc PR J 2
H110F H 0.5615 0.1926 0.4575 0.193 Uiso 0.501(15) 1 calc PR J 2
C111 C 0.1898(9) 0.0701(6) 0.4690(3) 0.137(5) Uani 1 1 d . J .
H111A H 0.1491 0.0515 0.4569 0.164 Uiso 1 1 calc R . .
H111B H 0.2541 0.0231 0.4690 0.164 Uiso 1 1 calc R . .
C112 C 0.1529(9) 0.0834(8) 0.5082(4) 0.144(5) Uani 1 1 d D . .
H112A H 0.0994 0.1403 0.5098 0.172 Uiso 0.50(2) 1 calc PR J 1
H112B H 0.2031 0.0787 0.5239 0.172 Uiso 0.50(2) 1 calc PR J 1
H112C H 0.1790 0.1211 0.5162 0.172 Uiso 0.50(2) 1 calc PR J 2
H112D H 0.0840 0.1183 0.5070 0.172 Uiso 0.50(2) 1 calc PR J 2
C113A C 0.1186(16) 0.0073(12) 0.5210(6) 0.106(8) Uiso 0.50(2) 1 d PD J 1
H113A H 0.0564 0.0230 0.5110 0.127 Uiso 0.50(2) 1 calc PR J 1
H113B H 0.1644 -0.0459 0.5105 0.127 Uiso 0.50(2) 1 calc PR J 1
C114A C 0.1104(18) -0.009(2) 0.5639(9) 0.163(12) Uiso 0.50(2) 1 d PD J 1
H114A H 0.0735 -0.0444 0.5708 0.195 Uiso 0.50(2) 1 calc PR J 1
H114B H 0.0751 0.0460 0.5745 0.195 Uiso 0.50(2) 1 calc PR J 1
C115A C 0.2102(17) -0.0577(17) 0.5817(7) 0.142(11) Uiso 0.50(2) 1 d PD J 1
H115A H 0.2006 -0.0677 0.6088 0.214 Uiso 0.50(2) 1 calc PR J 1
H115B H 0.2459 -0.0223 0.5760 0.214 Uiso 0.50(2) 1 calc PR J 1
H115C H 0.2456 -0.1127 0.5713 0.214 Uiso 0.50(2) 1 calc PR J 1
C113B C 0.1625(18) 0.0211(15) 0.5382(7) 0.112(8) Uiso 0.50(2) 1 d P J 2
H113C H 0.2303 -0.0192 0.5377 0.134 Uiso 0.50(2) 1 calc PR J 2
H113D H 0.1275 -0.0114 0.5325 0.134 Uiso 0.50(2) 1 calc PR J 2
C114B C 0.133(3) 0.041(3) 0.5783(11) 0.222(19) Uiso 0.50(2) 1 d P J 2
H114C H 0.1789 0.0586 0.5879 0.267 Uiso 0.50(2) 1 calc PR J 2
H114D H 0.0699 0.0892 0.5797 0.267 Uiso 0.50(2) 1 calc PR J 2
C115B C 0.132(4) -0.036(3) 0.6013(14) 0.28(2) Uiso 0.50(2) 1 d P J 2
H115D H 0.1028 -0.0202 0.6261 0.420 Uiso 0.50(2) 1 calc PR J 2
H115E H 0.1969 -0.0794 0.6036 0.420 Uiso 0.50(2) 1 calc PR J 2
H115F H 0.0953 -0.0581 0.5894 0.420 Uiso 0.50(2) 1 calc PR J 2
C116 C 0.2190(12) 0.1307(11) 0.4070(4) 0.182(6) Uiso 1 1 d . J .
H116A H 0.1569 0.1521 0.3960 0.218 Uiso 0.486(13) 1 calc PR K 1
H116B H 0.2450 0.0674 0.4079 0.218 Uiso 0.486(13) 1 calc PR K 1
H116C H 0.1729 0.1123 0.3987 0.218 Uiso 0.514(13) 1 calc PR K 2
H116D H 0.2113 0.1854 0.3921 0.218 Uiso 0.514(13) 1 calc PR K 2
C117A C 0.2805(15) 0.1551(14) 0.3764(6) 0.110(8) Uiso 0.486(13) 1 d P J 1
H117A H 0.3179 0.1769 0.3887 0.132 Uiso 0.486(13) 1 calc PR K 1
H117B H 0.2369 0.2045 0.3607 0.132 Uiso 0.486(13) 1 calc PR K 1
C118A C 0.3573(17) 0.0865(15) 0.3468(6) 0.113(8) Uiso 0.486(13) 1 d P J 1
H118A H 0.3828 0.1179 0.3271 0.135 Uiso 0.486(13) 1 calc PR K 1
H118B H 0.4108 0.0422 0.3605 0.135 Uiso 0.486(13) 1 calc PR K 1
C119A C 0.3129(19) 0.0498(17) 0.3316(7) 0.117(8) Uiso 0.486(13) 1 d P J 1
H119A H 0.2568 0.0947 0.3196 0.141 Uiso 0.486(13) 1 calc PR K 1
H119B H 0.2907 0.0159 0.3514 0.141 Uiso 0.486(13) 1 calc PR K 1
C117B C 0.3013(11) 0.0752(10) 0.3995(4) 0.066(5) Uiso 0.514(13) 1 d PD J 2
H117C H 0.3125 0.0189 0.4136 0.079 Uiso 0.514(13) 1 calc PR K 2
H117D H 0.3503 0.0934 0.4048 0.079 Uiso 0.514(13) 1 calc PR K 2
C118B C 0.3000(17) 0.0715(15) 0.3550(5) 0.112(7) Uiso 0.514(13) 1 d PD J 2
H118C H 0.2425 0.0648 0.3502 0.134 Uiso 0.514(13) 1 calc PR K 2
H118D H 0.2963 0.1265 0.3416 0.134 Uiso 0.514(13) 1 calc PR K 2
C119B C 0.3898(14) -0.0042(13) 0.3389(5) 0.094(6) Uiso 0.514(13) 1 d P J 2
H119C H 0.4466 0.0064 0.3405 0.113 Uiso 0.514(13) 1 calc PR K 2
H119D H 0.3984 -0.0585 0.3544 0.113 Uiso 0.514(13) 1 calc PR K 2
C120 C 0.3815(7) -0.0130(7) 0.3007(3) 0.116(3) Uani 1 1 d . . .
H120A H 0.3468 -0.0398 0.2904 0.174 Uiso 0.486(13) 1 calc PR K 1
H120B H 0.4372 -0.0575 0.3125 0.174 Uiso 0.486(13) 1 calc PR K 1
H120C H 0.4017 0.0208 0.2806 0.174 Uiso 0.486(13) 1 calc PR K 1
H120D H 0.3414 -0.0434 0.2999 0.174 Uiso 0.514(13) 1 calc PR K 2
H120E H 0.4444 -0.0454 0.2892 0.174 Uiso 0.514(13) 1 calc PR K 2
H120F H 0.3530 0.0440 0.2870 0.174 Uiso 0.514(13) 1 calc PR K 2
O1 O 0.2990(4) 0.8808(4) 0.40943(16) 0.0889(18) Uani 1 1 d . . .
C121 C 0.2353(6) 0.8742(4) 0.3965(2) 0.067(2) Uani 1 1 d . . .
C122 C 0.2414(6) 0.8477(5) 0.3593(2) 0.085(3) Uani 1 1 d . . .
H122A H 0.3031 0.8395 0.3468 0.128 Uiso 1 1 calc R . .
H122B H 0.1911 0.8922 0.3447 0.128 Uiso 1 1 calc R . .
H122C H 0.2340 0.7938 0.3616 0.128 Uiso 1 1 calc R . .
C123 C 0.1443(6) 0.8898(5) 0.4190(2) 0.088(3) Uani 1 1 d . . .
H123A H 0.1470 0.9075 0.4431 0.132 Uiso 1 1 calc R . .
H123B H 0.1344 0.8369 0.4228 0.132 Uiso 1 1 calc R . .
H123C H 0.0919 0.9351 0.4056 0.132 Uiso 1 1 calc R . .
O2 O -0.1734(5) 0.3439(6) 0.2670(2) 0.141(3) Uani 1 1 d . . .
C124 C -0.1417(7) 0.3832(6) 0.2823(2) 0.085(3) Uani 1 1 d . . .
C125 C -0.0391(6) 0.3639(6) 0.2769(2) 0.090(3) Uani 1 1 d . . .
H125A H -0.0087 0.3208 0.2591 0.135 Uiso 1 1 calc R . .
H125B H -0.0097 0.3417 0.3008 0.135 Uiso 1 1 calc R . .
H125C H -0.0313 0.4163 0.2672 0.135 Uiso 1 1 calc R . .
C126 C -0.2014(7) 0.4483(7) 0.3081(3) 0.107(3) Uani 1 1 d . . .
H126A H -0.2671 0.4554 0.3087 0.160 Uiso 1 1 calc R . .
H126B H -0.1982 0.5032 0.2993 0.160 Uiso 1 1 calc R . .
H126C H -0.1781 0.4292 0.3331 0.160 Uiso 1 1 calc R . .
O3 O -0.1352(8) 0.9778(6) 0.3170(4) 0.252(7) Uani 1 1 d . . .
C127 C -0.1053(9) 0.9092(8) 0.3364(4) 0.132(4) Uani 1 1 d . . .
C128 C -0.0033(8) 0.8519(8) 0.3418(4) 0.154(5) Uani 1 1 d . . .
H128A H 0.0349 0.8848 0.3348 0.231 Uiso 1 1 calc R . .
H128B H 0.0175 0.8047 0.3260 0.231 Uiso 1 1 calc R . .
H128C H 0.0045 0.8286 0.3680 0.231 Uiso 1 1 calc R . .
C129 C -0.1716(12) 0.8669(10) 0.3487(6) 0.250(10) Uani 1 1 d . . .
H129A H -0.2370 0.9090 0.3455 0.374 Uiso 1 1 calc R . .
H129B H -0.1640 0.8447 0.3750 0.374 Uiso 1 1 calc R . .
H129C H -0.1571 0.8196 0.3336 0.374 Uiso 1 1 calc R . .
O4 O 0.5371(5) 0.4082(5) 0.2396(2) 0.132(3) Uani 1 1 d . . .
C130 C 0.4900(7) 0.4535(6) 0.2619(3) 0.086(3) Uani 1 1 d . . .
C131 C 0.3989(9) 0.4576(13) 0.2747(3) 0.223(10) Uani 1 1 d . . .
H131A H 0.3875 0.4146 0.2636 0.334 Uiso 1 1 calc R . .
H131B H 0.3507 0.5148 0.2673 0.334 Uiso 1 1 calc R . .
H131C H 0.3958 0.4462 0.3019 0.334 Uiso 1 1 calc R . .
C132 C 0.5138(14) 0.5145(9) 0.2775(4) 0.227(10) Uani 1 1 d . . .
H132A H 0.5775 0.5080 0.2680 0.341 Uiso 1 1 calc R . .
H132B H 0.5121 0.5036 0.3047 0.341 Uiso 1 1 calc R . .
H121C H 0.4680 0.5730 0.2703 0.341 Uiso 1 1 calc R . .

loop_
_atom_site_aniso_label
_atom_site_aniso_U_11
_atom_site_aniso_U_22
_atom_site_aniso_U_33
_atom_site_aniso_U_23
_atom_site_aniso_U_13
_atom_site_aniso_U_12
V2B'_A 0.0174(4) 0.0227(4) 0.0155(3) -0.0021(3) -0.0017(3) -0.0084(3)
V1A_A 0.0137(3) 0.0180(3) 0.0098(3) -0.0002(3) -0.0011(3) -0.0044(3)
V2A_A 0.0140(3) 0.0260(4) 0.0135(3) 0.0005(3) -0.0010(3) -0.0058(3)
V2B_A 0.0180(4) 0.0274(4) 0.0133(3) -0.0017(3) -0.0035(3) -0.0073(3)
V1A'_A 0.0168(4) 0.0212(4) 0.0104(3) 0.0004(3) -0.0004(3) -0.0072(3)
V2A'_A 0.0187(4) 0.0274(4) 0.0183(3) -0.0022(3) 0.0025(3) -0.0117(3)
V3A'_A 0.0202(4) 0.0196(4) 0.0179(3) 0.0016(3) -0.0022(3) -0.0079(3)
V3B'_A 0.0177(4) 0.0204(4) 0.0156(3) 0.0015(3) -0.0045(3) -0.0038(3)
V3B_A 0.0142(3) 0.0199(4) 0.0147(3) -0.0010(3) -0.0004(3) -0.0048(3)
V3A_A 0.0163(3) 0.0193(4) 0.0132(3) -0.0008(3) -0.0008(3) -0.0065(3)
OG2'_A 0.0233(16) 0.0318(18) 0.0241(16) -0.0041(13) -0.0075(13) -0.0106(14)
OG1_A 0.0157(15) 0.0312(17) 0.0193(15) -0.0006(13) -0.0006(12) -0.0081(13)
OG2_A 0.0294(18) 0.0390(19) 0.0203(15) -0.0047(14) -0.0043(13) -0.0143(16)
OG1'_A 0.0249(17) 0.041(2) 0.0239(16) -0.0032(14) 0.0069(13) -0.0182(15)
OF1'_A 0.0293(18) 0.0231(16) 0.0252(16) 0.0028(13) -0.0033(14) -0.0080(14)
OF2'_A 0.0262(17) 0.0244(17) 0.0244(16) 0.0020(13) -0.0075(13) -0.0055(14)
OF2_A 0.0185(15) 0.0221(16) 0.0247(16) 0.0002(13) -0.0015(12) -0.0042(13)
OF1_A 0.0231(16) 0.0199(15) 0.0233(15) -0.0011(12) -0.0014(13) -0.0079(13)
OE2'_A 0.0175(14) 0.0218(15) 0.0129(13) -0.0006(11) -0.0046(11) -0.0066(12)
OE1_A 0.0165(14) 0.0206(15) 0.0109(13) -0.0011(11) -0.0017(11) -0.0046(12)
OD1_A 0.0174(15) 0.0322(17) 0.0140(13) -0.0006(12) -0.0017(11) -0.0103(13)
OE2_A 0.0235(16) 0.0281(16) 0.0118(13) -0.0022(12) -0.0009(12) -0.0102(13)
OE1'_A 0.0214(16) 0.0283(17) 0.0148(14) -0.0002(12) 0.0014(12) -0.0114(13)
OD1'_A 0.0181(15) 0.0289(17) 0.0199(15) -0.0041(12) 0.0015(12) -0.0116(13)
OC2'_A 0.0184(15) 0.0193(15) 0.0204(14) -0.0030(12) -0.0011(12) -0.0076(12)
OB2'_A 0.0185(15) 0.0192(15) 0.0130(13) -0.0025(11) -0.0016(11) -0.0063(12)
OC3'_A 0.0153(14) 0.0238(16) 0.0161(14) -0.0006(12) -0.0041(11) -0.0042(12)
OC4'_A 0.0183(15) 0.0284(17) 0.0158(14) 0.0035(12) -0.0059(12) -0.0062(13)
OB1'_A 0.0210(15) 0.0223(15) 0.0123(13) 0.0001(11) 0.0002(11) -0.0071(13)
OC1'_A 0.0233(16) 0.0284(17) 0.0183(14) 0.0017(12) -0.0004(12) -0.0140(14)
OC4_A 0.0204(16) 0.0251(17) 0.0152(16) 0.0011(14) -0.0036(13) -0.0072(13)
OB1_A 0.0176(15) 0.0210(15) 0.0076(13) 0.0003(11) -0.0018(11) -0.0073(12)
OC1_A 0.0205(16) 0.0261(17) 0.0121(15) 0.0018(13) 0.0011(13) -0.0104(13)
OC2_A 0.0203(15) 0.0279(16) 0.0142(14) -0.0020(12) -0.0010(12) -0.0095(13)
OB2_A 0.0164(14) 0.0211(15) 0.0146(13) -0.0019(11) -0.0014(11) -0.0068(12)
OC3_A 0.0160(15) 0.0243(16) 0.0206(15) -0.0036(12) 0.0001(12) -0.0049(13)
OA1'_A 0.0146(14) 0.0221(15) 0.0122(13) -0.0005(11) -0.0015(11) -0.0067(12)
OA1_A 0.0179(14) 0.0190(14) 0.0110(12) -0.0013(11) -0.0023(11) -0.0068(12)
V2A_B 0.0435(5) 0.0630(6) 0.0181(4) 0.0072(4) -0.0072(4) -0.0414(5)
V1A_B 0.0302(4) 0.0403(5) 0.0158(3) 0.0037(3) -0.0050(3) -0.0223(4)
V2B'_B 0.0272(4) 0.0546(6) 0.0244(4) 0.0059(4) -0.0077(3) -0.0211(4)
V2A'_B 0.0294(5) 0.0577(6) 0.0249(4) 0.0046(4) -0.0030(3) -0.0291(4)
V1A'_B 0.0285(4) 0.0468(5) 0.0157(4) 0.0065(3) -0.0053(3) -0.0249(4)
V2B_B 0.0363(5) 0.0705(7) 0.0185(4) 0.0129(4) -0.0103(4) -0.0375(5)
V3B'_B 0.0498(6) 0.0549(6) 0.0203(4) -0.0005(4) -0.0039(4) -0.0370(5)
V3A'_B 0.0359(5) 0.0498(6) 0.0237(4) -0.0015(4) 0.0008(4) -0.0217(4)
V3A_B 0.0276(4) 0.0456(5) 0.0209(4) 0.0092(4) -0.0049(3) -0.0215(4)
V3B_B 0.0330(5) 0.0442(5) 0.0205(4) 0.0028(3) -0.0035(3) -0.0266(4)
OG1_B 0.051(2) 0.069(3) 0.0230(17) 0.0067(17) -0.0069(16) -0.046(2)
OG2'_B 0.036(2) 0.070(3) 0.0325(19) 0.0115(19) -0.0145(16) -0.023(2)
OG1'_B 0.038(2) 0.072(3) 0.0318(19) 0.0080(18) -0.0037(16) -0.037(2)
OG2_B 0.042(2) 0.098(3) 0.0242(18) 0.021(2) -0.0136(16) -0.047(2)
OF2'_B 0.068(3) 0.064(3) 0.0287(19) -0.0056(18) 0.0012(18) -0.044(2)
OF1'_B 0.057(3) 0.059(3) 0.038(2) -0.0098(19) 0.0050(19) -0.024(2)
OF1_B 0.038(2) 0.046(2) 0.0306(18) 0.0020(16) 0.0004(16) -0.0179(18)
OF2_B 0.044(2) 0.049(2) 0.0297(18) -0.0003(16) -0.0019(16) -0.0277(19)
OE1_B 0.0374(19) 0.041(2) 0.0195(15) 0.0032(14) -0.0061(14) -0.0276(17)
OE2'_B 0.0302(18) 0.043(2) 0.0200(15) 0.0032(14) -0.0052(14) -0.0182(16)
OD1'_B 0.0290(19) 0.062(3) 0.0290(18) 0.0008(17) -0.0063(15) -0.0264(18)
OE1'_B 0.0345(19) 0.050(2) 0.0198(16) 0.0032(15) -0.0036(14) -0.0268(17)
OE2_B 0.037(2) 0.057(2) 0.0191(16) 0.0096(15) -0.0079(14) -0.0322(18)
OD1_B 0.041(2) 0.080(3) 0.0213(16) 0.0094(17) -0.0104(15) -0.047(2)
OC3'_B 0.056(2) 0.059(2) 0.0219(17) 0.0038(16) -0.0082(16) -0.043(2)
OB2'_B 0.041(2) 0.044(2) 0.0213(16) 0.0009(15) -0.0004(15) -0.0250(18)
OC2'_B 0.0314(19) 0.050(2) 0.0354(19) 0.0041(17) -0.0036(16) -0.0174(18)
OC1'_B 0.0281(19) 0.061(2) 0.0234(17) 0.0028(16) -0.0017(14) -0.0217(18)
OB1'_B 0.039(2) 0.053(2) 0.0167(15) 0.0000(15) 0.0000(14) -0.0295(18)
OC4'_B 0.054(2) 0.073(3) 0.0181(16) 0.0049(17) -0.0082(16) -0.048(2)
OC1_B 0.032(2) 0.058(3) 0.0192(18) 0.0059(17) -0.0042(16) -0.0275(18)
OB1_B 0.033(2) 0.048(2) 0.0141(17) 0.0042(16) -0.0052(15) -0.0258(17)
OC4_B 0.035(2) 0.055(2) 0.0171(17) 0.0034(17) -0.0058(15) -0.0289(18)
OC3_B 0.038(2) 0.051(2) 0.0281(17) 0.0045(16) -0.0062(15) -0.0315(18)
OB2_B 0.0304(18) 0.0390(19) 0.0211(15) 0.0078(14) -0.0038(13) -0.0214(16)
OC2_B 0.0291(19) 0.059(2) 0.0245(17) 0.0149(16) -0.0074(14) -0.0225(18)
OA1_B 0.0338(18) 0.047(2) 0.0151(14) 0.0067(14) -0.0070(13) -0.0292(17)
OA1'_B 0.0298(18) 0.043(2) 0.0181(15) 0.0017(14) -0.0047(13) -0.0242(16)
N1 0.0185(18) 0.031(2) 0.0235(18) 0.0038(16) -0.0047(15) -0.0141(16)
C1 0.022(2) 0.031(2) 0.022(2) 0.0050(18) -0.0037(18) -0.016(2)
C2 0.023(2) 0.029(2) 0.030(2) 0.0044(19) -0.0034(19) -0.012(2)
C3 0.023(2) 0.031(2) 0.030(2) 0.0040(19) -0.0009(19) -0.016(2)
C4 0.033(3) 0.033(3) 0.042(3) 0.010(2) -0.005(2) -0.016(2)
C5 0.042(3) 0.040(3) 0.059(4) 0.012(3) -0.006(3) -0.024(3)
C6 0.019(2) 0.032(3) 0.028(2) 0.0053(19) -0.0057(18) -0.014(2)
C7 0.019(2) 0.033(3) 0.034(3) 0.000(2) -0.0020(19) -0.010(2)
C8 0.023(2) 0.029(3) 0.041(3) 0.000(2) 0.001(2) -0.013(2)
C9 0.030(3) 0.044(3) 0.054(3) -0.012(3) 0.005(3) -0.016(3)
C10 0.029(3) 0.033(3) 0.083(4) -0.017(3) 0.010(3) -0.013(2)
C11 0.017(2) 0.025(2) 0.025(2) 0.0063(18) -0.0030(17) -0.0063(18)
C12 0.026(3) 0.030(3) 0.043(3) 0.012(2) -0.007(2) -0.014(2)
C13 0.031(3) 0.037(3) 0.038(3) 0.015(2) -0.011(2) -0.015(2)
C14 0.044(3) 0.039(3) 0.051(3) 0.021(3) -0.011(3) -0.022(3)
C15 0.048(4) 0.040(3) 0.075(4) 0.017(3) -0.016(3) -0.024(3)
C16 0.035(3) 0.033(3) 0.025(2) -0.0022(19) -0.004(2) -0.021(2)
C17 0.035(3) 0.054(4) 0.056(4) -0.023(3) 0.008(3) -0.025(3)
C18 0.094(6) 0.053(4) 0.051(4) -0.020(3) 0.013(4) -0.027(4)
N2 0.0203(19) 0.029(2) 0.0252(19) 0.0041(16) -0.0017(15) -0.0104(17)
C21 0.031(3) 0.035(3) 0.033(3) 0.012(2) -0.009(2) -0.015(2)
C22 0.041(3) 0.046(3) 0.043(3) 0.007(3) -0.007(3) -0.023(3)
C23 0.031(3) 0.033(3) 0.032(3) 0.007(2) 0.005(2) -0.012(2)
C24 0.037(3) 0.061(4) 0.047(3) 0.025(3) 0.001(3) -0.010(3)
C25 0.051(4) 0.070(5) 0.055(4) 0.034(3) -0.017(3) -0.026(4)
C26 0.019(2) 0.028(2) 0.027(2) 0.0029(19) 0.0000(18) -0.0109(19)
C27 0.021(2) 0.032(3) 0.027(2) -0.005(2) -0.0028(19) -0.005(2)
C28 0.021(2) 0.035(3) 0.035(3) -0.008(2) 0.000(2) -0.007(2)
C29 0.030(3) 0.052(4) 0.054(3) -0.022(3) -0.009(3) -0.009(3)
C30 0.033(3) 0.085(5) 0.085(5) -0.038(4) -0.027(3) 0.000(3)
C31 0.023(2) 0.029(2) 0.028(2) -0.0059(19) 0.0011(19) -0.010(2)
C32 0.025(2) 0.034(3) 0.033(3) 0.003(2) -0.005(2) -0.012(2)
C33 0.028(3) 0.033(3) 0.040(3) -0.007(2) -0.003(2) -0.012(2)
C34 0.032(3) 0.037(3) 0.040(3) 0.001(2) -0.004(2) -0.018(2)
C35 0.025(3) 0.043(3) 0.048(3) 0.002(3) -0.004(2) -0.012(2)
C36 0.022(2) 0.021(2) 0.042(3) -0.003(2) -0.005(2) -0.0055(19)
C37 0.030(3) 0.033(3) 0.032(3) -0.006(2) 0.006(2) -0.012(2)
C38 0.039(3) 0.049(3) 0.044(3) -0.015(3) 0.003(3) -0.017(3)
C39 0.055(4) 0.044(4) 0.055(4) -0.014(3) 0.004(3) -0.008(3)
C40 0.040(4) 0.089(6) 0.091(6) -0.039(5) 0.006(4) -0.008(4)
N3 0.045(3) 0.043(3) 0.041(3) -0.016(2) 0.017(2) -0.012(2)
C41 0.044(3) 0.046(3) 0.043(3) -0.011(3) 0.003(3) -0.020(3)
C42 0.048(4) 0.051(4) 0.044(3) -0.012(3) 0.006(3) -0.023(3)
C43 0.055(4) 0.080(5) 0.041(3) -0.014(3) -0.002(3) -0.032(4)
C44 0.064(5) 0.143(8) 0.054(4) -0.006(5) -0.006(4) -0.058(5)
C45 0.104(7) 0.220(13) 0.074(6) -0.018(7) 0.008(5) -0.121(8)
C46 0.061(4) 0.049(4) 0.065(4) -0.035(3) 0.022(3) -0.028(3)
C47 0.048(4) 0.075(5) 0.090(6) -0.028(4) -0.010(4) -0.019(4)
C48 0.049(4) 0.071(5) 0.067(4) -0.036(4) 0.012(3) -0.022(4)
C51 0.067(4) 0.049(4) 0.044(3) -0.020(3) 0.022(3) -0.024(3)
C52 0.070(5) 0.058(4) 0.057(4) -0.015(3) 0.023(3) -0.026(4)
C56 0.056(4) 0.046(4) 0.057(4) -0.004(3) 0.012(3) -0.005(3)
C57 0.071(5) 0.071(5) 0.082(6) 0.024(4) -0.009(5) -0.008(4)
N4 0.045(3) 0.057(3) 0.020(2) 0.017(2) -0.0057(19) -0.026(2)
C61 0.041(3) 0.052(3) 0.026(3) 0.010(2) -0.006(2) -0.022(3)
C63 0.057(4) 0.064(4) 0.024(3) 0.004(3) -0.007(3) -0.027(3)
C64 0.069(5) 0.107(6) 0.043(4) -0.001(4) -0.014(3) -0.051(5)
C65 0.062(5) 0.095(6) 0.056(4) 0.003(4) -0.016(4) -0.040(4)
C66 0.043(3) 0.056(4) 0.025(3) 0.015(2) -0.003(2) -0.020(3)
C67 0.064(4) 0.054(4) 0.027(3) 0.009(3) -0.001(3) -0.023(3)
C68 0.090(5) 0.050(4) 0.033(3) 0.006(3) -0.006(3) -0.033(4)
C71 0.042(3) 0.064(4) 0.032(3) 0.014(3) -0.003(3) -0.014(3)
C72 0.048(4) 0.066(4) 0.037(3) 0.020(3) 0.000(3) -0.010(3)
C76 0.061(4) 0.067(4) 0.036(3) 0.020(3) -0.024(3) -0.036(3)
C77 0.093(6) 0.089(6) 0.075(5) 0.021(4) -0.023(5) -0.063(5)
N5 0.034(3) 0.066(3) 0.046(3) 0.017(2) -0.018(2) -0.031(2)
C81 0.029(3) 0.062(4) 0.047(3) 0.019(3) -0.012(2) -0.022(3)
C82 0.042(4) 0.064(4) 0.073(4) 0.009(4) -0.017(3) -0.026(3)
C83 0.043(4) 0.062(4) 0.063(4) 0.017(3) -0.010(3) -0.020(3)
C84 0.103(7) 0.065(6) 0.135(9) 0.006(5) -0.052(7) -0.026(5)
C85 0.091(7) 0.082(7) 0.222(13) -0.073(8) -0.037(8) 0.004(6)
C86 0.044(3) 0.071(4) 0.042(3) 0.022(3) -0.020(3) -0.035(3)
C87 0.049(4) 0.119(7) 0.046(4) 0.028(4) -0.021(3) -0.038(4)
C88 0.057(4) 0.075(5) 0.047(4) 0.018(3) -0.021(3) -0.038(4)
C89 0.064(5) 0.177(10) 0.049(4) 0.039(5) -0.029(4) -0.057(6)
C90 0.080(6) 0.131(8) 0.046(4) 0.028(4) -0.028(4) -0.045(5)
C91 0.052(4) 0.083(5) 0.059(4) 0.012(4) -0.018(3) -0.049(4)
C92 0.080(6) 0.076(6) 0.119(7) 0.006(5) -0.032(5) -0.053(5)
C93 0.085(6) 0.111(8) 0.125(8) -0.020(6) 0.005(6) -0.066(6)
C96 0.038(3) 0.064(4) 0.051(3) 0.014(3) -0.018(3) -0.033(3)
C97 0.057(4) 0.079(5) 0.052(4) 0.016(4) -0.013(3) -0.030(4)
C98 0.069(5) 0.104(6) 0.046(4) -0.003(4) -0.011(3) -0.056(5)
N6 0.116(6) 0.071(5) 0.093(6) 0.003(4) -0.009(5) -0.032(5)
C101 0.059(7) 0.171(14) 0.40(3) 0.171(16) -0.033(11) -0.027(8)
C102 0.25(2) 0.24(2) 0.189(19) 0.026(16) 0.087(18) -0.063(18)
C103 0.095(8) 0.098(8) 0.198(14) 0.023(8) 0.030(8) -0.047(7)
C104 0.082(9) 0.094(10) 0.78(6) -0.13(2) 0.063(19) -0.040(8)
C105 0.48(4) 0.43(4) 0.184(18) -0.04(2) -0.01(2) -0.36(4)
C111 0.197(13) 0.056(6) 0.124(9) -0.012(6) 0.050(9) -0.034(7)
C112 0.136(10) 0.123(10) 0.147(11) 0.001(9) 0.037(9) -0.046(8)
C120 0.112(8) 0.124(9) 0.113(8) -0.005(7) -0.010(7) -0.053(7)
O1 0.100(4) 0.094(4) 0.087(4) 0.020(3) -0.036(3) -0.056(4)
C121 0.080(6) 0.050(4) 0.068(5) 0.018(4) -0.028(4) -0.025(4)
C122 0.101(7) 0.073(6) 0.076(6) 0.000(4) -0.019(5) -0.029(5)
C123 0.094(7) 0.071(6) 0.100(7) 0.003(5) -0.011(5) -0.038(5)
O2 0.151(6) 0.228(9) 0.129(6) -0.093(6) 0.012(5) -0.142(7)
C124 0.113(7) 0.126(8) 0.060(5) -0.019(5) -0.011(5) -0.089(6)
C125 0.108(7) 0.149(9) 0.055(4) -0.021(5) -0.003(4) -0.090(7)
C126 0.101(7) 0.129(9) 0.128(8) -0.048(7) -0.006(6) -0.074(7)
O3 0.204(10) 0.134(8) 0.400(18) 0.155(10) -0.149(12) -0.076(8)
C127 0.129(10) 0.102(9) 0.156(11) 0.049(8) -0.026(8) -0.054(8)
C128 0.113(9) 0.114(10) 0.187(13) 0.044(9) -0.027(9) -0.014(8)
C129 0.203(17) 0.157(15) 0.36(3) 0.110(16) -0.022(17) -0.088(13)
O4 0.126(6) 0.086(5) 0.124(6) -0.024(4) 0.006(5) 0.014(4)
C130 0.092(7) 0.082(6) 0.071(6) -0.003(5) -0.033(5) -0.020(5)
C131 0.130(11) 0.49(3) 0.057(6) -0.053(11) 0.026(7) -0.134(16)
C132 0.42(3) 0.166(14) 0.172(13) 0.039(11) -0.185(16) -0.165(17)

loop_
_atom_type_symbol
_atom_type_description
_atom_type_scat_dispersion_real
_atom_type_scat_dispersion_imag
_atom_type_scat_source
V V 0.3005 0.5294 'International Tables Vol C Tables 4.2.6.8 and 6.1.1.4'
O O 0.0106 0.0060 'International Tables Vol C Tables 4.2.6.8 and 6.1.1.4'
N N 0.0061 0.0033 'International Tables Vol C Tables 4.2.6.8 and 6.1.1.4'
C C 0.0033 0.0016 'International Tables Vol C Tables 4.2.6.8 and 6.1.1.4'
H H 0.0000 0.0000 'International Tables Vol C Tables 4.2.6.8 and 6.1.1.4'

loop_
_geom_angle_atom_site_label_1
_geom_angle_atom_site_label_2
_geom_angle_atom_site_label_3
_geom_angle
_geom_angle_site_symmetry_1
_geom_angle_site_symmetry_3
_geom_angle_publ_flag
OG2'_A V2B'_A OC2'_A 103.96(15) . . ?
OG2'_A V2B'_A OD1'_A 104.78(15) . . ?
OC2'_A V2B'_A OD1'_A 93.61(13) . . ?
OG2'_A V2B'_A OC4_A 99.84(15) . . ?
OC2'_A V2B'_A OC4_A 154.92(13) . . ?
OD1'_A V2B'_A OC4_A 87.82(14) . . ?
OG2'_A V2B'_A OE2'_A 100.35(14) . . ?
OC2'_A V2B'_A OE2'_A 85.82(12) . . ?
OD1'_A V2B'_A OE2'_A 154.21(12) . . ?
OC4_A V2B'_A OE2'_A 82.23(13) . . ?
OG2'_A V2B'_A OA1'_A 171.81(14) . . ?
OC2'_A V2B'_A OA1'_A 80.32(11) . . ?
OD1'_A V2B'_A OA1'_A 81.69(11) . . ?
OC4_A V2B'_A OA1'_A 75.11(12) . . ?
OE2'_A V2B'_A OA1'_A 72.78(10) . . ?
OG2'_A V2B'_A V3A'_A 136.45(12) . . ?
OC2'_A V2B'_A V3A'_A 32.60(9) . . ?
OD1'_A V2B'_A V3A'_A 82.36(9) . . ?
OC4_A V2B'_A V3A'_A 123.55(10) . . ?
OE2'_A V2B'_A V3A'_A 83.46(8) . . ?
OA1'_A V2B'_A V3A'_A 48.50(7) . . ?
OG2'_A V2B'_A V2A'_A 136.60(12) . . ?
OC2'_A V2B'_A V2A'_A 84.66(9) . . ?
OD1'_A V2B'_A V2A'_A 31.82(9) . . ?
OC4_A V2B'_A V2A'_A 83.46(10) . . ?
OE2'_A V2B'_A V2A'_A 122.85(8) . . ?
OA1'_A V2B'_A V2A'_A 50.07(7) . . ?
V3A'_A V2B'_A V2A'_A 60.39(2) . . ?
OG2'_A V2B'_A V1A_A 131.48(12) . . ?
OC2'_A V2B'_A V1A_A 77.87(9) . . ?
OD1'_A V2B'_A V1A_A 123.64(10) . . ?
OC4_A V2B'_A V1A_A 80.52(10) . . ?
OE2'_A V2B'_A V1A_A 31.19(7) . . ?
OA1'_A V2B'_A V1A_A 41.98(7) . . ?
V3A'_A V2B'_A V1A_A 60.83(2) . . ?
V2A'_A V2B'_A V1A_A 91.87(3) . . ?
OE2'_A V1A_A OE1_A 105.88(13) . . ?
OE2'_A V1A_A OB2'_A 101.00(13) . . ?
OE1_A V1A_A OB2'_A 100.33(13) . . ?
OE2'_A V1A_A OA1'_A 87.24(12) . . ?
OE1_A V1A_A OA1'_A 164.35(13) . . ?
OB2'_A V1A_A OA1'_A 85.10(12) . . ?
OE2'_A V1A_A OA1_A 164.60(13) . . ?
OE1_A V1A_A OA1_A 86.78(12) . . ?
OB2'_A V1A_A OA1_A 84.92(11) . . ?
OA1'_A V1A_A OA1_A 79.04(10) . . ?
OE2'_A V1A_A OB1_A 92.31(13) . . ?
OE1_A V1A_A OB1_A 92.79(13) . . ?
OB2'_A V1A_A OB1_A 157.88(12) . . ?
OA1'_A V1A_A OB1_A 77.92(11) . . ?
OA1_A V1A_A OB1_A 78.08(11) . . ?
OE2'_A V1A_A V2A_A 145.50(10) . . ?
OE1_A V1A_A V2A_A 39.62(9) . . ?
OB2'_A V1A_A V2A_A 89.12(9) . . ?
OA1'_A V1A_A V2A_A 126.73(8) . . ?
OA1_A V1A_A V2A_A 47.69(8) . . ?
OB1_A V1A_A V2A_A 89.78(8) . . ?
OE2'_A V1A_A V2B'_A 38.93(9) . . ?
OE1_A V1A_A V2B'_A 144.82(9) . . ?
OB2'_A V1A_A V2B'_A 90.01(9) . . ?
OA1'_A V1A_A V2B'_A 48.82(8) . . ?
OA1_A V1A_A V2B'_A 127.86(8) . . ?
OB1_A V1A_A V2B'_A 89.38(8) . . ?
V2A_A V1A_A V2B'_A 175.53(3) . . ?
OE2'_A V1A_A V3A'_A 88.16(10) . . ?
OE1_A V1A_A V3A'_A 138.66(10) . . ?
OB2'_A V1A_A V3A'_A 38.34(9) . . ?
OA1'_A V1A_A V3A'_A 48.11(8) . . ?
OA1_A V1A_A V3A'_A 87.87(8) . . ?
OB1_A V1A_A V3A'_A 125.96(8) . . ?
V2A_A V1A_A V3A'_A 117.84(3) . . ?
V2B'_A V1A_A V3A'_A 59.49(2) . . ?
OG1_A V2A_A OC3'_A 104.11(15) . . ?
OG1_A V2A_A OD1_A 104.84(14) . . ?
OC3'_A V2A_A OD1_A 94.63(13) . . ?
OG1_A V2A_A OC1_A 97.82(14) . . ?
OC3'_A V2A_A OC1_A 156.50(13) . . ?
OD1_A V2A_A OC1_A 87.73(13) . . ?
OG1_A V2A_A OE1_A 98.16(13) . . ?
OC3'_A V2A_A OE1_A 86.62(12) . . ?
OD1_A V2A_A OE1_A 155.88(12) . . ?
OC1_A V2A_A OE1_A 81.97(12) . . ?
OG1_A V2A_A OA1_A 170.00(12) . . ?
OC3'_A V2A_A OA1_A 81.25(11) . . ?
OD1_A V2A_A OA1_A 82.86(11) . . ?
OC1_A V2A_A OA1_A 75.84(11) . . ?
OE1_A V2A_A OA1_A 73.51(10) . . ?
OG1_A V2A_A V2B_A 137.61(11) . . ?
OC3'_A V2A_A V2B_A 85.25(9) . . ?
OD1_A V2A_A V2B_A 32.77(9) . . ?
OC1_A V2A_A V2B_A 84.20(9) . . ?
OE1_A V2A_A V2B_A 123.88(8) . . ?
OA1_A V2A_A V2B_A 50.37(7) . . ?
OG1_A V2A_A V1A_A 129.73(11) . . ?
OC3'_A V2A_A V1A_A 78.75(9) . . ?
OD1_A V2A_A V1A_A 125.17(9) . . ?
OC1_A V2A_A V1A_A 80.80(9) . . ?
OE1_A V2A_A V1A_A 31.60(7) . . ?
OA1_A V2A_A V1A_A 42.32(7) . . ?
V2B_A V2A_A V1A_A 92.52(3) . . ?
OG1_A V2A_A V3B'_A 137.21(12) . . ?
OC3'_A V2A_A V3B'_A 33.14(9) . . ?
OD1_A V2A_A V3B'_A 83.67(10) . . ?
OC1_A V2A_A V3B'_A 124.67(9) . . ?
OE1_A V2A_A V3B'_A 84.39(8) . . ?
OA1_A V2A_A V3B'_A 48.89(7) . . ?
V2B_A V2A_A V3B'_A 60.68(2) . . ?
V1A_A V2A_A V3B'_A 61.42(2) . . ?
OG2_A V2B_A OD1_A 104.72(15) . . ?
OG2_A V2B_A OC4'_A 102.81(15) . . ?
OD1_A V2B_A OC4'_A 92.09(13) . . ?
OG2_A V2B_A OC2_A 101.84(15) . . ?
OD1_A V2B_A OC2_A 89.14(13) . . ?
OC4'_A V2B_A OC2_A 154.14(13) . . ?
OG2_A V2B_A OE2_A 101.36(14) . . ?
OD1_A V2B_A OE2_A 153.72(12) . . ?
OC4'_A V2B_A OE2_A 85.18(13) . . ?
OC2_A V2B_A OE2_A 82.42(12) . . ?
OG2_A V2B_A OA1_A 174.98(14) . . ?
OD1_A V2B_A OA1_A 79.79(11) . . ?
OC4'_A V2B_A OA1_A 79.00(11) . . ?
OC2_A V2B_A OA1_A 75.80(11) . . ?
OE2_A V2B_A OA1_A 74.03(10) . . ?
OG2_A V2B_A V2A_A 137.27(12) . . ?
OD1_A V2B_A V2A_A 32.68(9) . . ?
OC4'_A V2B_A V2A_A 82.12(9) . . ?
OC2_A V2B_A V2A_A 85.11(8) . . ?
OE2_A V2B_A V2A_A 121.37(8) . . ?
OA1_A V2B_A V2A_A 47.39(7) . . ?
OG2_A V2B_A V1A'_A 131.80(12) . . ?
OD1_A V2B_A V1A'_A 123.44(9) . . ?
OC4'_A V2B_A V1A'_A 79.10(9) . . ?
OC2_A V2B_A V1A'_A 78.72(9) . . ?
OE2_A V2B_A V1A'_A 30.45(8) . . ?
OA1_A V2B_A V1A'_A 43.65(7) . . ?
V2A_A V2B_A V1A'_A 90.93(3) . . ?
OG2_A V2B_A V3B'_A 133.76(13) . . ?
OD1_A V2B_A V3B'_A 83.04(10) . . ?
OC4'_A V2B_A V3B'_A 30.97(9) . . ?
OC2_A V2B_A V3B'_A 124.05(9) . . ?
OE2_A V2B_A V3B'_A 81.26(9) . . ?
OA1_A V2B_A V3B'_A 48.27(7) . . ?
V2A_A V2B_A V3B'_A 60.07(2) . . ?
V1A'_A V2B_A V3B'_A 61.26(2) . . ?
OG2_A V2B_A V3A_A 131.95(13) . . ?
OD1_A V2B_A V3A_A 81.54(9) . . ?
OC4'_A V2B_A V3A_A 124.81(9) . . ?
OC2_A V2B_A V3A_A 30.11(8) . . ?
OE2_A V2B_A V3A_A 78.71(8) . . ?
OA1_A V2B_A V3A_A 45.85(7) . . ?
V2A_A V2B_A V3A_A 63.57(2) . . ?
V1A'_A V2B_A V3A_A 60.91(2) . . ?
V3B'_A V2B_A V3A_A 94.09(3) . . ?
OE1'_A V1A'_A OE2_A 107.41(14) . . ?
OE1'_A V1A'_A OB1'_A 97.89(14) . . ?
OE2_A V1A'_A OB1'_A 97.57(13) . . ?
OE1'_A V1A'_A OB2_A 96.51(13) . . ?
OE2_A V1A'_A OB2_A 95.93(13) . . ?
OB1'_A V1A'_A OB2_A 156.31(12) . . ?
OE1'_A V1A'_A OA1'_A 88.23(12) . . ?
OE2_A V1A'_A OA1'_A 164.22(13) . . ?
OB1'_A V1A'_A OA1'_A 81.95(11) . . ?
OB2_A V1A'_A OA1'_A 79.80(11) . . ?
OE1'_A V1A'_A OA1_A 164.94(12) . . ?
OE2_A V1A'_A OA1_A 87.47(12) . . ?
OB1'_A V1A'_A OA1_A 82.04(11) . . ?
OB2_A V1A'_A OA1_A 79.21(11) . . ?
OA1'_A V1A'_A OA1_A 76.83(10) . . ?
OE1'_A V1A'_A V2A'_A 37.59(10) . . ?
OE2_A V1A'_A V2A'_A 144.96(10) . . ?
OB1'_A V1A'_A V2A'_A 88.69(9) . . ?
OB2_A V1A'_A V2A'_A 91.36(8) . . ?
OA1'_A V1A'_A V2A'_A 50.76(7) . . ?
OA1_A V1A'_A V2A'_A 127.57(8) . . ?
OE1'_A V1A'_A V2B_A 144.49(10) . . ?
OE2_A V1A'_A V2B_A 37.10(10) . . ?
OB1'_A V1A'_A V2B_A 88.95(9) . . ?
OB2_A V1A'_A V2B_A 90.17(8) . . ?
OA1'_A V1A'_A V2B_A 127.27(8) . . ?
OA1_A V1A'_A V2B_A 50.46(7) . . ?
V2A'_A V1A'_A V2B_A 177.17(4) . . ?
OE1'_A V1A'_A V3B_A 82.41(10) . . ?
OE2_A V1A'_A V3B_A 132.14(11) . . ?
OB1'_A V1A'_A V3B_A 128.10(9) . . ?
OB2_A V1A'_A V3B_A 36.32(8) . . ?
OA1'_A V1A'_A V3B_A 46.15(8) . . ?
OA1_A V1A'_A V3B_A 85.82(7) . . ?
V2A'_A V1A'_A V3B_A 60.54(2) . . ?
V2B_A V1A'_A V3B_A 120.04(3) . . ?
OG1'_A V2A'_A OD1'_A 104.23(15) . . ?
OG1'_A V2A'_A OC1'_A 103.15(15) . . ?
OD1'_A V2A'_A OC1'_A 92.35(13) . . ?
OG1'_A V2A'_A OC3_A 101.81(15) . . ?
OD1'_A V2A'_A OC3_A 89.70(13) . . ?
OC1'_A V2A'_A OC3_A 153.61(13) . . ?
OG1'_A V2A'_A OE1'_A 102.20(14) . . ?
OD1'_A V2A'_A OE1'_A 153.31(12) . . ?
OC1'_A V2A'_A OE1'_A 85.22(13) . . ?
OC3_A V2A'_A OE1'_A 81.28(12) . . ?
OG1'_A V2A'_A OA1'_A 174.85(14) . . ?
OD1'_A V2A'_A OA1'_A 80.21(11) . . ?
OC1'_A V2A'_A OA1'_A 79.06(11) . . ?
OC3_A V2A'_A OA1'_A 75.39(11) . . ?
OE1'_A V2A'_A OA1'_A 73.22(10) . . ?
OG1'_A V2A'_A V1A'_A 132.46(12) . . ?
OD1'_A V2A'_A V1A'_A 123.26(9) . . ?
OC1'_A V2A'_A V1A'_A 78.91(9) . . ?
OC3_A V2A'_A V1A'_A 78.02(9) . . ?
OE1'_A V2A'_A V1A'_A 30.27(8) . . ?
OA1'_A V2A'_A V1A'_A 43.05(6) . . ?
OG1'_A V2A'_A V2B'_A 136.34(12) . . ?
OD1'_A V2A'_A V2B'_A 32.18(9) . . ?
OC1'_A V2A'_A V2B'_A 82.94(9) . . ?
OC3_A V2A'_A V2B'_A 84.92(9) . . ?
OE1'_A V2A'_A V2B'_A 121.44(8) . . ?
OA1'_A V2A'_A V2B'_A 48.24(7) . . ?
V1A'_A V2A'_A V2B'_A 91.20(3) . . ?
OG1'_A V2A'_A V3A'_A 134.59(13) . . ?
OD1'_A V2A'_A V3A'_A 82.06(10) . . ?
OC1'_A V2A'_A V3A'_A 31.55(9) . . ?
OC3_A V2A'_A V3A'_A 123.37(9) . . ?
OE1'_A V2A'_A V3A'_A 82.11(9) . . ?
OA1'_A V2A'_A V3A'_A 47.99(7) . . ?
V1A'_A V2A'_A V3A'_A 61.67(2) . . ?
V2B'_A V2A'_A V3A'_A 59.78(2) . . ?
OG1'_A V2A'_A V3B_A 131.47(13) . . ?
OD1'_A V2A'_A V3B_A 82.01(10) . . ?
OC1'_A V2A'_A V3B_A 124.91(9) . . ?
OC3_A V2A'_A V3B_A 29.67(8) . . ?
OE1'_A V2A'_A V3B_A 77.76(8) . . ?
OA1'_A V2A'_A V3B_A 45.91(7) . . ?
V1A'_A V2A'_A V3B_A 60.53(2) . . ?
V2B'_A V2A'_A V3B_A 63.82(2) . . ?
V3A'_A V2A'_A V3B_A 93.83(3) . . ?
OF1'_A V3A'_A OC1'_A 104.42(15) . . ?
OF1'_A V3A'_A OC2'_A 102.77(15) . . ?
OC1'_A V3A'_A OC2'_A 95.02(13) . . ?
OF1'_A V3A'_A OB1'_A 101.40(14) . . ?
OC1'_A V3A'_A OB1'_A 90.00(13) . . ?
OC2'_A V3A'_A OB1'_A 153.20(12) . . ?
OF1'_A V3A'_A OB2'_A 99.18(14) . . ?
OC1'_A V3A'_A OB2'_A 154.51(13) . . ?
OC2'_A V3A'_A OB2'_A 88.97(12) . . ?
OB1'_A V3A'_A OB2'_A 75.88(11) . . ?
OF1'_A V3A'_A OA1'_A 173.21(14) . . ?
OC1'_A V3A'_A OA1'_A 81.52(12) . . ?
OC2'_A V3A'_A OA1'_A 79.70(11) . . ?
OB1'_A V3A'_A OA1'_A 75.03(10) . . ?
OB2'_A V3A'_A OA1'_A 74.44(10) . . ?
OF1'_A V3A'_A V3B'_A 89.04(12) . . ?
OC1'_A V3A'_A V3B'_A 128.82(10) . . ?
OC2'_A V3A'_A V3B'_A 130.33(9) . . ?
OB1'_A V3A'_A V3B'_A 38.83(8) . . ?
OB2'_A V3A'_A V3B'_A 41.37(8) . . ?
OA1'_A V3A'_A V3B'_A 84.60(7) . . ?
OF1'_A V3A'_A V2B'_A 134.62(12) . . ?
OC1'_A V3A'_A V2B'_A 83.52(9) . . ?
OC2'_A V3A'_A V2B'_A 31.99(9) . . ?
OB1'_A V3A'_A V2B'_A 123.49(9) . . ?
OB2'_A V3A'_A V2B'_A 86.76(8) . . ?
OA1'_A V3A'_A V2B'_A 48.47(7) . . ?
V3B'_A V3A'_A V2B'_A 120.88(3) . . ?
OF1'_A V3A'_A V2A'_A 136.45(12) . . ?
OC1'_A V3A'_A V2A'_A 32.24(9) . . ?
OC2'_A V3A'_A V2A'_A 83.67(9) . . ?
OB1'_A V3A'_A V2A'_A 86.77(9) . . ?
OB2'_A V3A'_A V2A'_A 124.17(8) . . ?
OA1'_A V3A'_A V2A'_A 49.78(7) . . ?
V3B'_A V3A'_A V2A'_A 119.63(3) . . ?
V2B'_A V3A'_A V2A'_A 59.83(2) . . ?
OF1'_A V3A'_A V1A_A 132.65(12) . . ?
OC1'_A V3A'_A V1A_A 122.89(10) . . ?
OC2'_A V3A'_A V1A_A 76.52(9) . . ?
OB1'_A V3A'_A V1A_A 78.66(8) . . ?
OB2'_A V3A'_A V1A_A 34.15(8) . . ?
OA1'_A V3A'_A V1A_A 41.40(7) . . ?
V3B'_A V3A'_A V1A_A 61.25(2) . . ?
V2B'_A V3A'_A V1A_A 59.68(2) . . ?
V2A'_A V3A'_A V1A_A 90.87(3) . . ?
OF2'_A V3B'_A OC4'_A 104.42(15) . . ?
OF2'_A V3B'_A OC3'_A 103.21(15) . . ?
OC4'_A V3B'_A OC3'_A 93.28(13) . . ?
OF2'_A V3B'_A OB1'_A 101.80(14) . . ?
OC4'_A V3B'_A OB1'_A 91.96(13) . . ?
OC3'_A V3B'_A OB1'_A 152.26(12) . . ?
OF2'_A V3B'_A OB2'_A 100.20(14) . . ?
OC4'_A V3B'_A OB2'_A 154.46(13) . . ?
OC3'_A V3B'_A OB2'_A 87.59(11) . . ?
OB1'_A V3B'_A OB2'_A 76.31(11) . . ?
OF2'_A V3B'_A OA1_A 174.02(13) . . ?
OC4'_A V3B'_A OA1_A 81.25(11) . . ?
OC3'_A V3B'_A OA1_A 78.05(11) . . ?
OB1'_A V3B'_A OA1_A 75.86(11) . . ?
OB2'_A V3B'_A OA1_A 73.95(10) . . ?
OF2'_A V3B'_A V3A'_A 89.85(12) . . ?
OC4'_A V3B'_A V3A'_A 131.46(10) . . ?
OC3'_A V3B'_A V3A'_A 128.76(9) . . ?
OB1'_A V3B'_A V3A'_A 39.50(8) . . ?
OB2'_A V3B'_A V3A'_A 41.17(8) . . ?
OA1_A V3B'_A V3A'_A 84.89(7) . . ?
OF2'_A V3B'_A V2A_A 134.75(12) . . ?
OC4'_A V3B'_A V2A_A 82.21(9) . . ?
OC3'_A V3B'_A V2A_A 31.69(9) . . ?
OB1'_A V3B'_A V2A_A 122.93(9) . . ?
OB2'_A V3B'_A V2A_A 85.32(8) . . ?
OA1_A V3B'_A V2A_A 47.09(7) . . ?
V3A'_A V3B'_A V2A_A 119.45(3) . . ?
OF2'_A V3B'_A V2B_A 136.39(11) . . ?
OC4'_A V3B'_A V2B_A 32.11(9) . . ?
OC3'_A V3B'_A V2B_A 82.80(9) . . ?
OB1'_A V3B'_A V2B_A 87.34(9) . . ?
OB2'_A V3B'_A V2B_A 123.33(8) . . ?
OA1_A V3B'_A V2B_A 49.40(7) . . ?
V3A'_A V3B'_A V2B_A 120.19(3) . . ?
V2A_A V3B'_A V2B_A 59.24(2) . . ?
OF2_A V3B_A OC3_A 106.30(15) . . ?
OF2_A V3B_A OC4_A 101.66(15) . . ?
OC3_A V3B_A OC4_A 94.13(14) . . ?
OF2_A V3B_A OB2_A 101.31(14) . . ?
OC3_A V3B_A OB2_A 96.05(13) . . ?
OC4_A V3B_A OB2_A 151.08(13) . . ?
OF2_A V3B_A OB1_A 97.30(13) . . ?
OC3_A V3B_A OB1_A 156.06(13) . . ?
OC4_A V3B_A OB1_A 84.76(13) . . ?
OB2_A V3B_A OB1_A 75.11(11) . . ?
OF2_A V3B_A OA1'_A 170.21(13) . . ?
OC3_A V3B_A OA1'_A 83.47(12) . . ?
OC4_A V3B_A OA1'_A 77.77(12) . . ?
OB2_A V3B_A OA1'_A 76.60(11) . . ?
OB1_A V3B_A OA1'_A 72.90(11) . . ?
OF2_A V3B_A V1A'_A 137.63(11) . . ?
OC3_A V3B_A V1A'_A 79.57(10) . . ?
OC4_A V3B_A V1A'_A 120.02(10) . . ?
OB2_A V3B_A V1A'_A 36.86(8) . . ?
OB1_A V3B_A V1A'_A 80.35(8) . . ?
OA1'_A V3B_A V1A'_A 42.29(7) . . ?
OF2_A V3B_A V2A'_A 140.30(11) . . ?
OC3_A V3B_A V2A'_A 34.20(10) . . ?
OC4_A V3B_A V2A'_A 83.08(10) . . ?
OB2_A V3B_A V2A'_A 90.33(8) . . ?
OB1_A V3B_A V2A'_A 122.39(8) . . ?
OA1'_A V3B_A V2A'_A 49.49(7) . . ?
V1A'_A V3B_A V2A'_A 58.94(2) . . ?
OF1_A V3A_A OC2_A 106.08(15) . . ?
OF1_A V3A_A OC1_A 100.54(14) . . ?
OC2_A V3A_A OC1_A 94.99(14) . . ?
OF1_A V3A_A OB2_A 101.59(14) . . ?
OC2_A V3A_A OB2_A 95.46(12) . . ?
OC1_A V3A_A OB2_A 151.79(13) . . ?
OF1_A V3A_A OB1_A 96.38(13) . . ?
OC2_A V3A_A OB1_A 157.03(13) . . ?
OC1_A V3A_A OB1_A 85.35(12) . . ?
OB2_A V3A_A OB1_A 75.02(11) . . ?
OF1_A V3A_A OA1_A 169.73(13) . . ?
OC2_A V3A_A OA1_A 84.18(12) . . ?
OC1_A V3A_A OA1_A 78.02(12) . . ?
OB2_A V3A_A OA1_A 77.07(11) . . ?
OB1_A V3A_A OA1_A 73.40(10) . . ?
OF1_A V3A_A V2B_A 140.55(11) . . ?
OC2_A V3A_A V2B_A 34.69(10) . . ?
OC1_A V3A_A V2B_A 84.05(10) . . ?
OB2_A V3A_A V2B_A 89.83(8) . . ?
OB1_A V3A_A V2B_A 123.07(8) . . ?
OA1_A V3A_A V2B_A 49.68(7) . . ?
V1A_A OE2'_A V2B'_A 109.88(13) . . ?
V1A_A OE1_A V2A_A 108.78(13) . . ?
V2A_A OD1_A V2B_A 114.55(15) . . ?
V1A'_A OE2_A V2B_A 112.46(14) . . ?
V1A'_A OE1'_A V2A'_A 112.15(15) . . ?
V2A'_A OD1'_A V2B'_A 116.00(15) . . ?
V2B'_A OC2'_A V3A'_A 115.42(15) . . ?
V1A_A OB2'_A V3A'_A 107.51(13) . . ?
V1A_A OB2'_A V3B'_A 108.53(14) . . ?
V3A'_A OB2'_A V3B'_A 97.46(11) . . ?
V2A_A OC3'_A V3B'_A 115.17(15) . . ?
V3B'_A OC4'_A V2B_A 116.92(14) . . ?
V1A'_A OB1'_A V3B'_A 109.02(14) . . ?
V1A'_A OB1'_A V3A'_A 108.55(13) . . ?
V3B'_A OB1'_A V3A'_A 101.66(13) . . ?
V3A'_A OC1'_A V2A'_A 116.22(15) . . ?
V3B_A OC4_A V2B'_A 113.48(16) . . ?
V3B_A OC4_A HC4_A 126(5) . . ?
V2B'_A OC4_A HC4_A 111(5) . . ?
V1A_A OB1_A V3B_A 105.91(13) . . ?
V1A_A OB1_A V3A_A 105.29(13) . . ?
V3B_A OB1_A V3A_A 94.68(11) . . ?
V1A_A OB1_A HB1_A 108(4) . . ?
V3B_A OB1_A HB1_A 110(4) . . ?
V3A_A OB1_A HB1_A 130(4) . . ?
V3A_A OC1_A V2A_A 111.82(15) . . ?
V3A_A OC1_A HC1_A 120(5) . . ?
V2A_A OC1_A HC1_A 115(5) . . ?
V3A_A OC2_A V2B_A 115.19(16) . . ?
V3A_A OB2_A V3B_A 108.26(13) . . ?
V3A_A OB2_A V1A'_A 107.37(13) . . ?
V3B_A OB2_A V1A'_A 106.82(14) . . ?
V3B_A OC3_A V2A'_A 116.13(15) . . ?
V1A_A OA1'_A V1A'_A 102.33(12) . . ?
V1A_A OA1'_A V3B_A 101.99(11) . . ?
V1A'_A OA1'_A V3B_A 91.56(11) . . ?
V1A_A OA1'_A V2B'_A 89.20(10) . . ?
V1A'_A OA1'_A V2B'_A 167.15(14) . . ?
V3B_A OA1'_A V2B'_A 91.57(10) . . ?
V1A_A OA1'_A V3A'_A 90.49(11) . . ?
V1A'_A OA1'_A V3A'_A 91.12(10) . . ?
V3B_A OA1'_A V3A'_A 166.36(14) . . ?
V2B'_A OA1'_A V3A'_A 83.03(9) . . ?
V1A_A OA1'_A V2A'_A 168.95(15) . . ?
V1A'_A OA1'_A V2A'_A 86.19(9) . . ?
V3B_A OA1'_A V2A'_A 84.60(9) . . ?
V2B'_A OA1'_A V2A'_A 81.70(9) . . ?
V3A'_A OA1'_A V2A'_A 82.24(9) . . ?
V1A_A OA1_A V1A'_A 101.24(12) . . ?
V1A_A OA1_A V3A_A 101.93(11) . . ?
V1A'_A OA1_A V3A_A 91.66(11) . . ?
V1A_A OA1_A V2A_A 89.99(10) . . ?
V1A'_A OA1_A V2A_A 167.15(13) . . ?
V3A_A OA1_A V2A_A 92.09(10) . . ?
V1A_A OA1_A V3B'_A 90.88(10) . . ?
V1A'_A OA1_A V3B'_A 89.54(10) . . ?
V3A_A OA1_A V3B'_A 166.63(13) . . ?
V2A_A OA1_A V3B'_A 84.02(9) . . ?
V1A_A OA1_A V2B_A 170.16(14) . . ?
V1A'_A OA1_A V2B_A 85.89(9) . . ?
V3A_A OA1_A V2B_A 84.47(9) . . ?
V2A_A OA1_A V2B_A 82.24(9) . . ?
V3B'_A OA1_A V2B_A 82.33(9) . . ?
OG1_B V2A_B OC3'_B 104.12(19) . . ?
OG1_B V2A_B OD1_B 105.17(17) . . ?
OC3'_B V2A_B OD1_B 94.42(17) . . ?
OG1_B V2A_B OC1_B 98.45(18) . . ?
OC3'_B V2A_B OC1_B 155.88(15) . . ?
OD1_B V2A_B OC1_B 87.72(17) . . ?
OG1_B V2A_B OE1_B 98.32(15) . . ?
OC3'_B V2A_B OE1_B 86.45(15) . . ?
OD1_B V2A_B OE1_B 155.48(14) . . ?
OC1_B V2A_B OE1_B 81.93(14) . . ?
OG1_B V2A_B OA1_B 170.15(14) . . ?
OC3'_B V2A_B OA1_B 80.67(14) . . ?
OD1_B V2A_B OA1_B 82.78(13) . . ?
OC1_B V2A_B OA1_B 75.76(14) . . ?
OE1_B V2A_B OA1_B 73.16(11) . . ?
OG1_B V2A_B V2B_B 138.10(13) . . ?
OC3'_B V2A_B V2B_B 85.01(11) . . ?
OD1_B V2A_B V2B_B 32.93(10) . . ?
OC1_B V2A_B V2B_B 83.84(11) . . ?
OE1_B V2A_B V2B_B 123.25(9) . . ?
OA1_B V2A_B V2B_B 50.09(7) . . ?
OG1_B V2A_B V1A_B 129.87(13) . . ?
OC3'_B V2A_B V1A_B 78.09(11) . . ?
OD1_B V2A_B V1A_B 124.77(11) . . ?
OC1_B V2A_B V1A_B 80.98(10) . . ?
OE1_B V2A_B V1A_B 31.61(8) . . ?
OA1_B V2A_B V1A_B 42.01(8) . . ?
V2B_B V2A_B V1A_B 91.93(3) . . ?
OG1_B V2A_B V3B'_B 136.95(16) . . ?
OC3'_B V2A_B V3B'_B 32.87(11) . . ?
OD1_B V2A_B V3B'_B 83.46(12) . . ?
OC1_B V2A_B V3B'_B 124.28(11) . . ?
OE1_B V2A_B V3B'_B 84.15(10) . . ?
OA1_B V2A_B V3B'_B 48.59(9) . . ?
V2B_B V2A_B V3B'_B 60.50(3) . . ?
V1A_B V2A_B V3B'_B 60.91(3) . . ?
OE2'_B V1A_B OE1_B 105.38(15) . . ?
OE2'_B V1A_B OB2'_B 101.15(16) . . ?
OE1_B V1A_B OB2'_B 101.48(16) . . ?
OE2'_B V1A_B OA1_B 164.36(15) . . ?
OE1_B V1A_B OA1_B 87.10(13) . . ?
OB2'_B V1A_B OA1_B 85.17(14) . . ?
OE2'_B V1A_B OB1_B 91.99(15) . . ?
OE1_B V1A_B OB1_B 92.54(16) . . ?
OB2'_B V1A_B OB1_B 157.36(14) . . ?
OA1_B V1A_B OB1_B 77.82(14) . . ?
OE2'_B V1A_B OA1'_B 87.18(14) . . ?
OE1_B V1A_B OA1'_B 164.29(15) . . ?
OB2'_B V1A_B OA1'_B 84.91(14) . . ?
OA1_B V1A_B OA1'_B 79.09(12) . . ?
OB1_B V1A_B OA1'_B 77.34(14) . . ?
OE2'_B V1A_B V2B'_B 38.81(11) . . ?
OE1_B V1A_B V2B'_B 144.19(11) . . ?
OB2'_B V1A_B V2B'_B 89.33(11) . . ?
OA1_B V1A_B V2B'_B 128.11(9) . . ?
OB1_B V1A_B V2B'_B 89.53(10) . . ?
OA1'_B V1A_B V2B'_B 49.03(8) . . ?
OE2'_B V1A_B V2A_B 145.04(11) . . ?
OE1_B V1A_B V2A_B 39.66(10) . . ?
OB2'_B V1A_B V2A_B 89.82(11) . . ?
OA1_B V1A_B V2A_B 48.04(8) . . ?
OB1_B V1A_B V2A_B 89.80(10) . . ?
OA1'_B V1A_B V2A_B 127.12(9) . . ?
V2B'_B V1A_B V2A_B 176.13(4) . . ?
OE2'_B V1A_B V3B'_B 139.19(12) . . ?
OE1_B V1A_B V3B'_B 89.29(11) . . ?
OB2'_B V1A_B V3B'_B 38.07(11) . . ?
OA1_B V1A_B V3B'_B 48.19(10) . . ?
OB1_B V1A_B V3B'_B 125.82(10) . . ?
OA1'_B V1A_B V3B'_B 87.06(8) . . ?
V2B'_B V1A_B V3B'_B 117.88(3) . . ?
V2A_B V1A_B V3B'_B 59.73(3) . . ?
OG2'_B V2B'_B OC2'_B 104.7(2) . . ?
OG2'_B V2B'_B OD1'_B 105.29(17) . . ?
OC2'_B V2B'_B OD1'_B 93.62(16) . . ?
OG2'_B V2B'_B OC4_B 99.41(19) . . ?
OC2'_B V2B'_B OC4_B 155.11(15) . . ?
OD1'_B V2B'_B OC4_B 85.89(16) . . ?
OG2'_B V2B'_B OE2'_B 99.14(16) . . ?
OC2'_B V2B'_B OE2'_B 87.83(15) . . ?
OD1'_B V2B'_B OE2'_B 154.28(14) . . ?
OC4_B V2B'_B OE2'_B 82.25(14) . . ?
OG2'_B V2B'_B OA1'_B 170.87(16) . . ?
OC2'_B V2B'_B OA1'_B 80.78(14) . . ?
OD1'_B V2B'_B OA1'_B 81.37(13) . . ?
OC4_B V2B'_B OA1'_B 74.53(13) . . ?
OE2'_B V2B'_B OA1'_B 73.51(11) . . ?
OG2'_B V2B'_B V1A_B 130.41(14) . . ?
OC2'_B V2B'_B V1A_B 78.92(12) . . ?
OD1'_B V2B'_B V1A_B 124.04(11) . . ?
OC4_B V2B'_B V1A_B 80.80(10) . . ?
OE2'_B V2B'_B V1A_B 31.34(8) . . ?
OA1'_B V2B'_B V1A_B 42.68(8) . . ?
OG2'_B V2B'_B V2A'_B 136.81(14) . . ?
OC2'_B V2B'_B V2A'_B 84.43(11) . . ?
OD1'_B V2B'_B V2A'_B 31.53(10) . . ?
OC4_B V2B'_B V2A'_B 82.25(11) . . ?
OE2'_B V2B'_B V2A'_B 123.63(9) . . ?
OA1'_B V2B'_B V2A'_B 50.13(8) . . ?
V1A_B V2B'_B V2A'_B 92.64(3) . . ?
OG2'_B V2B'_B V3A'_B 137.37(16) . . ?
OC2'_B V2B'_B V3A'_B 32.74(11) . . ?
OD1'_B V2B'_B V3A'_B 82.70(11) . . ?
OC4_B V2B'_B V3A'_B 123.10(11) . . ?
OE2'_B V2B'_B V3A'_B 84.81(9) . . ?
OA1'_B V2B'_B V3A'_B 48.69(8) . . ?
V1A_B V2B'_B V3A'_B 61.48(3) . . ?
V2A'_B V2B'_B V3A'_B 60.52(3) . . ?
OG1'_B V2A'_B OD1'_B 104.83(17) . . ?
OG1'_B V2A'_B OC1'_B 102.93(19) . . ?
OD1'_B V2A'_B OC1'_B 93.05(17) . . ?
OG1'_B V2A'_B OC3_B 101.56(19) . . ?
OD1'_B V2A'_B OC3_B 90.95(16) . . ?
OC1'_B V2A'_B OC3_B 153.25(14) . . ?
OG1'_B V2A'_B OE1'_B 101.43(15) . . ?
OD1'_B V2A'_B OE1'_B 153.56(14) . . ?
OC1'_B V2A'_B OE1'_B 83.99(15) . . ?
OC3_B V2A'_B OE1'_B 80.76(14) . . ?
OG1'_B V2A'_B OA1'_B 174.02(16) . . ?
OD1'_B V2A'_B OA1'_B 80.82(13) . . ?
OC1'_B V2A'_B OA1'_B 78.44(13) . . ?
OC3_B V2A'_B OA1'_B 76.12(13) . . ?
OE1'_B V2A'_B OA1'_B 72.84(11) . . ?
OG1'_B V2A'_B V2B'_B 137.68(13) . . ?
OD1'_B V2A'_B V2B'_B 33.00(11) . . ?
OC1'_B V2A'_B V2B'_B 82.42(10) . . ?
OC3_B V2A'_B V2B'_B 86.72(10) . . ?
OE1'_B V2A'_B V2B'_B 120.88(9) . . ?
OA1'_B V2A'_B V2B'_B 48.10(7) . . ?
OG1'_B V2A'_B V1A'_B 131.91(13) . . ?
OD1'_B V2A'_B V1A'_B 123.22(11) . . ?
OC1'_B V2A'_B V1A'_B 78.08(11) . . ?
OC3_B V2A'_B V1A'_B 77.62(10) . . ?
OE1'_B V2A'_B V1A'_B 30.49(9) . . ?
OA1'_B V2A'_B V1A'_B 42.41(7) . . ?
V2B'_B V2A'_B V1A'_B 90.40(3) . . ?
OG1'_B V2A'_B V3B_B 131.88(16) . . ?
OD1'_B V2A'_B V3B_B 82.41(12) . . ?
OC1'_B V2A'_B V3B_B 124.45(11) . . ?
OC3_B V2A'_B V3B_B 30.33(9) . . ?
OE1'_B V2A'_B V3B_B 77.81(9) . . ?
OA1'_B V2A'_B V3B_B 46.09(8) . . ?
V2B'_B V2A'_B V3B_B 64.31(3) . . ?
V1A'_B V2A'_B V3B_B 60.18(3) . . ?
OG1'_B V2A'_B V3A'_B 133.60(16) . . ?
OD1'_B V2A'_B V3A'_B 83.26(12) . . ?
OC1'_B V2A'_B V3A'_B 30.71(10) . . ?
OC3_B V2A'_B V3A'_B 124.24(10) . . ?
OE1'_B V2A'_B V3A'_B 80.91(10) . . ?
OA1'_B V2A'_B V3A'_B 48.17(8) . . ?
V2B'_B V2A'_B V3A'_B 59.92(3) . . ?
V1A'_B V2A'_B V3A'_B 60.97(3) . . ?
V3B_B V2A'_B V3A'_B 94.22(3) . . ?
OE1'_B V1A'_B OE2_B 107.44(15) . . ?
OE1'_B V1A'_B OB1'_B 98.30(16) . . ?
OE2_B V1A'_B OB1'_B 96.90(16) . . ?
OE1'_B V1A'_B OB2_B 97.06(15) . . ?
OE2_B V1A'_B OB2_B 95.38(16) . . ?
OB1'_B V1A'_B OB2_B 156.46(13) . . ?
OE1'_B V1A'_B OA1'_B 89.13(14) . . ?
OE2_B V1A'_B OA1'_B 163.30(14) . . ?
OB1'_B V1A'_B OA1'_B 82.36(13) . . ?
OB2_B V1A'_B OA1'_B 80.14(13) . . ?
OE1'_B V1A'_B OA1_B 165.97(14) . . ?
OE2_B V1A'_B OA1_B 86.48(13) . . ?
OB1'_B V1A'_B OA1_B 81.33(13) . . ?
OB2_B V1A'_B OA1_B 79.46(13) . . ?
OA1'_B V1A'_B OA1_B 76.90(11) . . ?
OE1'_B V1A'_B V2A'_B 38.49(11) . . ?
OE2_B V1A'_B V2A'_B 145.92(11) . . ?
OB1'_B V1A'_B V2A'_B 89.62(10) . . ?
OB2_B V1A'_B V2A'_B 91.38(10) . . ?
OA1'_B V1A'_B V2A'_B 50.71(8) . . ?
OA1_B V1A'_B V2A'_B 127.60(8) . . ?
OE1'_B V1A'_B V2B_B 144.02(11) . . ?
OE2_B V1A'_B V2B_B 36.61(11) . . ?
OB1'_B V1A'_B V2B_B 87.94(10) . . ?
OB2_B V1A'_B V2B_B 90.05(10) . . ?
OA1'_B V1A'_B V2B_B 126.86(9) . . ?
OA1_B V1A'_B V2B_B 49.97(8) . . ?
V2A'_B V1A'_B V2B_B 176.83(4) . . ?
OE1'_B V1A'_B V3B_B 83.06(11) . . ?
OE2_B V1A'_B V3B_B 131.75(14) . . ?
OB1'_B V1A'_B V3B_B 128.83(10) . . ?
OB2_B V1A'_B V3B_B 36.45(9) . . ?
OA1'_B V1A'_B V3B_B 46.47(9) . . ?
OA1_B V1A'_B V3B_B 86.29(8) . . ?
V2A'_B V1A'_B V3B_B 60.31(3) . . ?
V2B_B V1A'_B V3B_B 120.02(3) . . ?
OG2_B V2B_B OD1_B 104.74(17) . . ?
OG2_B V2B_B OC4'_B 102.8(2) . . ?
OD1_B V2B_B OC4'_B 92.22(17) . . ?
OG2_B V2B_B OC2_B 101.5(2) . . ?
OD1_B V2B_B OC2_B 89.04(16) . . ?
OC4'_B V2B_B OC2_B 154.52(14) . . ?
OG2_B V2B_B OE2_B 101.09(16) . . ?
OD1_B V2B_B OE2_B 153.92(14) . . ?
OC4'_B V2B_B OE2_B 85.46(15) . . ?
OC2_B V2B_B OE2_B 82.37(15) . . ?
OG2_B V2B_B OA1_B 174.62(17) . . ?
OD1_B V2B_B OA1_B 80.08(12) . . ?
OC4'_B V2B_B OA1_B 79.20(13) . . ?
OC2_B V2B_B OA1_B 75.96(13) . . ?
OE2_B V2B_B OA1_B 73.97(11) . . ?
OG2_B V2B_B V2A_B 137.40(13) . . ?
OD1_B V2B_B V2A_B 32.75(10) . . ?
OC4'_B V2B_B V2A_B 82.57(10) . . ?
OC2_B V2B_B V2A_B 84.86(10) . . ?
OE2_B V2B_B V2A_B 121.50(9) . . ?
OA1_B V2B_B V2A_B 47.56(7) . . ?
OG2_B V2B_B V1A'_B 131.17(13) . . ?
OD1_B V2B_B V1A'_B 124.03(11) . . ?
OC4'_B V2B_B V1A'_B 79.35(11) . . ?
OC2_B V2B_B V1A'_B 78.91(10) . . ?
OE2_B V2B_B V1A'_B 30.09(9) . . ?
OA1_B V2B_B V1A'_B 43.95(7) . . ?
V2A_B V2B_B V1A'_B 91.43(3) . . ?
OG2_B V2B_B V3B'_B 134.17(18) . . ?
OD1_B V2B_B V3B'_B 82.88(13) . . ?
OC4'_B V2B_B V3B'_B 31.42(10) . . ?
OC2_B V2B_B V3B'_B 124.03(10) . . ?
OE2_B V2B_B V3B'_B 81.71(11) . . ?
OA1_B V2B_B V3B'_B 48.07(9) . . ?
V2A_B V2B_B V3B'_B 60.01(3) . . ?
V1A'_B V2B_B V3B'_B 61.65(3) . . ?
OG2_B V2B_B V3A_B 131.37(18) . . ?
OD1_B V2B_B V3A_B 82.22(11) . . ?
OC4'_B V2B_B V3A_B 125.31(11) . . ?
OC2_B V2B_B V3A_B 29.88(9) . . ?
OE2_B V2B_B V3A_B 78.09(10) . . ?
OA1_B V2B_B V3A_B 46.17(9) . . ?
V2A_B V2B_B V3A_B 64.01(3) . . ?
V1A'_B V2B_B V3A_B 60.84(3) . . ?
V3B'_B V2B_B V3A_B 94.23(3) . . ?
OF2'_B V3B'_B OC4'_B 104.53(19) . . ?
OF2'_B V3B'_B OC3'_B 101.63(19) . . ?
OC4'_B V3B'_B OC3'_B 94.03(16) . . ?
OF2'_B V3B'_B OB1'_B 103.00(18) . . ?
OC4'_B V3B'_B OB1'_B 90.97(15) . . ?
OC3'_B V3B'_B OB1'_B 152.74(15) . . ?
OF2'_B V3B'_B OB2'_B 99.69(18) . . ?
OC4'_B V3B'_B OB2'_B 154.67(17) . . ?
OC3'_B V3B'_B OB2'_B 88.20(14) . . ?
OB1'_B V3B'_B OB2'_B 76.32(13) . . ?
OF2'_B V3B'_B OA1_B 173.74(17) . . ?
OC4'_B V3B'_B OA1_B 81.70(15) . . ?
OC3'_B V3B'_B OA1_B 78.22(14) . . ?
OB1'_B V3B'_B OA1_B 76.02(13) . . ?
OB2'_B V3B'_B OA1_B 74.06(13) . . ?
OF2'_B V3B'_B V3A'_B 90.08(15) . . ?
OC4'_B V3B'_B V3A'_B 129.92(11) . . ?
OC3'_B V3B'_B V3A'_B 130.08(11) . . ?
OB1'_B V3B'_B V3A'_B 38.97(10) . . ?
OB2'_B V3B'_B V3A'_B 41.88(9) . . ?
OA1_B V3B'_B V3A'_B 85.36(8) . . ?
OF2'_B V3B'_B V2A_B 133.02(14) . . ?
OC4'_B V3B'_B V2A_B 82.97(12) . . ?
OC3'_B V3B'_B V2A_B 31.52(12) . . ?
OB1'_B V3B'_B V2A_B 123.45(11) . . ?
OB2'_B V3B'_B V2A_B 85.95(10) . . ?
OA1_B V3B'_B V2A_B 47.45(8) . . ?
V3A'_B V3B'_B V2A_B 120.75(4) . . ?
OF2'_B V3B'_B V2B_B 136.83(15) . . ?
OC4'_B V3B'_B V2B_B 32.57(12) . . ?
OC3'_B V3B'_B V2B_B 83.04(13) . . ?
OB1'_B V3B'_B V2B_B 86.95(11) . . ?
OB2'_B V3B'_B V2B_B 123.44(11) . . ?
OA1_B V3B'_B V2B_B 49.43(8) . . ?
V3A'_B V3B'_B V2B_B 119.78(4) . . ?
V2A_B V3B'_B V2B_B 59.50(3) . . ?
OF2'_B V3B'_B V1A_B 132.57(15) . . ?
OC4'_B V3B'_B V1A_B 122.89(13) . . ?
OC3'_B V3B'_B V1A_B 75.94(10) . . ?
OB1'_B V3B'_B V1A_B 78.85(9) . . ?
OB2'_B V3B'_B V1A_B 33.74(10) . . ?
OA1_B V3B'_B V1A_B 41.22(8) . . ?
V3A'_B V3B'_B V1A_B 61.44(3) . . ?
V2A_B V3B'_B V1A_B 59.36(3) . . ?
V2B_B V3B'_B V1A_B 90.44(3) . . ?
OF1'_B V3A'_B OC1'_B 104.85(19) . . ?
OF1'_B V3A'_B OC2'_B 102.88(19) . . ?
OC1'_B V3A'_B OC2'_B 93.72(15) . . ?
OF1'_B V3A'_B OB1'_B 102.28(18) . . ?
OC1'_B V3A'_B OB1'_B 91.83(14) . . ?
OC2'_B V3A'_B OB1'_B 151.86(16) . . ?
OF1'_B V3A'_B OB2'_B 100.24(19) . . ?
OC1'_B V3A'_B OB2'_B 153.92(17) . . ?
OC2'_B V3A'_B OB2'_B 87.47(14) . . ?
OB1'_B V3A'_B OB2'_B 75.83(13) . . ?
OF1'_B V3A'_B OA1'_B 173.70(18) . . ?
OC1'_B V3A'_B OA1'_B 81.06(14) . . ?
OC2'_B V3A'_B OA1'_B 78.60(14) . . ?
OB1'_B V3A'_B OA1'_B 75.06(13) . . ?
OB2'_B V3A'_B OA1'_B 73.63(13) . . ?
OF1'_B V3A'_B V3B'_B 90.00(16) . . ?
OC1'_B V3A'_B V3B'_B 130.97(11) . . ?
OC2'_B V3A'_B V3B'_B 128.65(11) . . ?
OB1'_B V3A'_B V3B'_B 39.14(10) . . ?
OB2'_B V3A'_B V3B'_B 41.19(9) . . ?
OA1'_B V3A'_B V3B'_B 84.39(8) . . ?
OF1'_B V3A'_B V2B'_B 133.93(15) . . ?
OC1'_B V3A'_B V2B'_B 83.05(11) . . ?
OC2'_B V3A'_B V2B'_B 31.14(12) . . ?
OB1'_B V3A'_B V2B'_B 123.06(11) . . ?
OB2'_B V3A'_B V2B'_B 84.69(10) . . ?
OA1'_B V3A'_B V2B'_B 48.07(7) . . ?
V3B'_B V3A'_B V2B'_B 119.18(4) . . ?
OF1'_B V3A'_B V2A'_B 136.54(16) . . ?
OC1'_B V3A'_B V2A'_B 31.97(12) . . ?
OC2'_B V3A'_B V2A'_B 82.32(12) . . ?
OB1'_B V3A'_B V2A'_B 88.03(11) . . ?
OB2'_B V3A'_B V2A'_B 123.18(11) . . ?
OA1'_B V3A'_B V2A'_B 49.55(8) . . ?
V3B'_B V3A'_B V2A'_B 120.60(4) . . ?
V2B'_B V3A'_B V2A'_B 59.56(3) . . ?
OF1_B V3A_B OC2_B 106.24(19) . . ?
OF1_B V3A_B OB2_B 102.65(17) . . ?
OC2_B V3A_B OB2_B 96.08(14) . . ?
OF1_B V3A_B OC1_B 100.19(18) . . ?
OC2_B V3A_B OC1_B 93.49(16) . . ?
OB2_B V3A_B OC1_B 151.61(16) . . ?
OF1_B V3A_B OB1_B 97.71(17) . . ?
OC2_B V3A_B OB1_B 155.81(18) . . ?
OB2_B V3A_B OB1_B 75.05(13) . . ?
OC1_B V3A_B OB1_B 85.42(14) . . ?
OF1_B V3A_B OA1_B 170.23(15) . . ?
OC2_B V3A_B OA1_B 83.42(15) . . ?
OB2_B V3A_B OA1_B 77.30(13) . . ?
OC1_B V3A_B OA1_B 77.34(15) . . ?
OB1_B V3A_B OA1_B 72.75(13) . . ?
OF1_B V3A_B V2B_B 140.26(13) . . ?
OC2_B V3A_B V2B_B 34.26(13) . . ?
OB2_B V3A_B V2B_B 89.76(10) . . ?
OC1_B V3A_B V2B_B 83.27(12) . . ?
OB1_B V3A_B V2B_B 122.01(12) . . ?
OA1_B V3A_B V2B_B 49.27(8) . . ?
OF1_B V3A_B V3B_B 90.39(13) . . ?
OC2_B V3A_B V3B_B 131.76(11) . . ?
OB2_B V3A_B V3B_B 35.69(9) . . ?
OC1_B V3A_B V3B_B 128.39(11) . . ?
OB1_B V3A_B V3B_B 43.00(10) . . ?
OA1_B V3A_B V3B_B 84.00(8) . . ?
V2B_B V3A_B V3B_B 118.54(4) . . ?
OF2_B V3B_B OC3_B 105.65(18) . . ?
OF2_B V3B_B OB2_B 102.45(17) . . ?
OC3_B V3B_B OB2_B 96.20(14) . . ?
OF2_B V3B_B OC4_B 100.94(17) . . ?
OC3_B V3B_B OC4_B 94.85(16) . . ?
OB2_B V3B_B OC4_B 150.30(16) . . ?
OF2_B V3B_B OB1_B 97.56(17) . . ?
OC3_B V3B_B OB1_B 156.46(17) . . ?
OB2_B V3B_B OB1_B 74.69(13) . . ?
OC4_B V3B_B OB1_B 84.34(14) . . ?
OF2_B V3B_B OA1'_B 170.03(15) . . ?
OC3_B V3B_B OA1'_B 84.30(15) . . ?
OB2_B V3B_B OA1'_B 76.68(13) . . ?
OC4_B V3B_B OA1'_B 77.10(14) . . ?
OB1_B V3B_B OA1'_B 72.56(14) . . ?
OF2_B V3B_B V1A'_B 139.14(13) . . ?
OC3_B V3B_B V1A'_B 79.87(11) . . ?
OB2_B V3B_B V1A'_B 37.22(10) . . ?
OC4_B V3B_B V1A'_B 119.17(12) . . ?
OB1_B V3B_B V1A'_B 80.05(10) . . ?
OA1'_B V3B_B V1A'_B 42.11(8) . . ?
OF2_B V3B_B V2A'_B 139.93(13) . . ?
OC3_B V3B_B V2A'_B 34.77(13) . . ?
OB2_B V3B_B V2A'_B 91.30(10) . . ?
OC4_B V3B_B V2A'_B 82.33(12) . . ?
OB1_B V3B_B V2A'_B 122.43(12) . . ?
OA1'_B V3B_B V2A'_B 49.88(8) . . ?
V1A'_B V3B_B V2A'_B 59.51(3) . . ?
OF2_B V3B_B V3A_B 90.17(13) . . ?
OC3_B V3B_B V3A_B 132.09(11) . . ?
OB2_B V3B_B V3A_B 35.90(9) . . ?
OC4_B V3B_B V3A_B 126.72(11) . . ?
OB1_B V3B_B V3A_B 42.42(10) . . ?
OA1'_B V3B_B V3A_B 83.43(8) . . ?
V1A'_B V3B_B V3A_B 60.57(3) . . ?
V2A'_B V3B_B V3A_B 120.04(3) . . ?
V1A_B OE1_B V2A_B 108.73(15) . . ?
V1A_B OE2'_B V2B'_B 109.84(15) . . ?
V2A'_B OD1'_B V2B'_B 115.47(17) . . ?
V1A'_B OE1'_B V2A'_B 111.02(16) . . ?
V1A'_B OE2_B V2B_B 113.30(16) . . ?
V2A_B OD1_B V2B_B 114.32(17) . . ?
V2A_B OC3'_B V3B'_B 115.60(19) . . ?
V1A_B OB2'_B V3B'_B 108.19(18) . . ?
V1A_B OB2'_B V3A'_B 108.72(17) . . ?
V3B'_B OB2'_B V3A'_B 96.93(13) . . ?
V2B'_B OC2'_B V3A'_B 116.1(2) . . ?
V3A'_B OC1'_B V2A'_B 117.32(18) . . ?
V1A'_B OB1'_B V3A'_B 108.32(16) . . ?
V1A'_B OB1'_B V3B'_B 109.37(16) . . ?
V3A'_B OB1'_B V3B'_B 101.90(15) . . ?
V3B'_B OC4'_B V2B_B 116.01(18) . . ?
V3A_B OC1_B V2A_B 112.47(19) . . ?
V3A_B OC1_B HC1_B 112(5) . . ?
V2A_B OC1_B HC1_B 123(5) . . ?
V1A_B OB1_B V3A_B 106.13(16) . . ?
V1A_B OB1_B V3B_B 106.39(17) . . ?
V3A_B OB1_B V3B_B 94.57(14) . . ?
V1A_B OB1_B HB1_B 121(5) . . ?
V3A_B OB1_B HB1_B 118(5) . . ?
V3B_B OB1_B HB1_B 107(5) . . ?
V3B_B OC4_B V2B'_B 114.23(18) . . ?
V3B_B OC4_B HC4_B 122(5) . . ?
V2B'_B OC4_B HC4_B 120(5) . . ?
V3B_B OC3_B V2A'_B 114.89(19) . . ?
V3B_B OB2_B V3A_B 108.42(14) . . ?
V3B_B OB2_B V1A'_B 106.33(16) . . ?
V3A_B OB2_B V1A'_B 107.82(16) . . ?
V3A_B OC2_B V2B_B 115.86(19) . . ?
V1A_B OA1_B V1A'_B 101.04(13) . . ?
V1A_B OA1_B V3A_B 102.01(13) . . ?
V1A'_B OA1_B V3A_B 90.91(12) . . ?
V1A_B OA1_B V2A_B 89.95(11) . . ?
V1A'_B OA1_B V2A_B 167.62(15) . . ?
V3A_B OA1_B V2A_B 92.37(12) . . ?
V1A_B OA1_B V3B'_B 90.59(13) . . ?
V1A'_B OA1_B V3B'_B 90.17(12) . . ?
V3A_B OA1_B V3B'_B 166.90(15) . . ?
V2A_B OA1_B V3B'_B 83.97(11) . . ?
V1A_B OA1_B V2B_B 170.13(17) . . ?
V1A'_B OA1_B V2B_B 86.08(10) . . ?
V3A_B OA1_B V2B_B 84.56(12) . . ?
V2A_B OA1_B V2B_B 82.35(10) . . ?
V3B'_B OA1_B V2B_B 82.49(10) . . ?
V1A_B OA1'_B V1A'_B 102.42(13) . . ?
V1A_B OA1'_B V3B_B 102.39(13) . . ?
V1A'_B OA1'_B V3B_B 91.42(13) . . ?
V1A_B OA1'_B V2B'_B 88.30(11) . . ?
V1A'_B OA1'_B V2B'_B 167.64(16) . . ?
V3B_B OA1'_B V2B'_B 92.27(11) . . ?
V1A_B OA1'_B V3A'_B 90.69(12) . . ?
V1A'_B OA1'_B V3A'_B 90.40(11) . . ?
V3B_B OA1'_B V3A'_B 166.07(15) . . ?
V2B'_B OA1'_B V3A'_B 83.24(11) . . ?
V1A_B OA1'_B V2A'_B 168.43(17) . . ?
V1A'_B OA1'_B V2A'_B 86.88(11) . . ?
V3B_B OA1'_B V2A'_B 84.03(11) . . ?
V2B'_B OA1'_B V2A'_B 81.78(10) . . ?
V3A'_B OA1'_B V2A'_B 82.28(10) . . ?
C6 N1 C1 112.3(3) . . ?
C6 N1 C11 111.0(3) . . ?
C1 N1 C11 106.5(3) . . ?
C6 N1 C16 106.6(3) . . ?
C1 N1 C16 110.2(3) . . ?
C11 N1 C16 110.4(3) . . ?
C2 C1 N1 116.1(3) . . ?
C2 C1 H1A 108.3 . . ?
N1 C1 H1A 108.3 . . ?
C2 C1 H1B 108.3 . . ?
N1 C1 H1B 108.3 . . ?
H1A C1 H1B 107.4 . . ?
C1 C2 C3 110.3(4) . . ?
C1 C2 H2A 109.6 . . ?
C3 C2 H2A 109.6 . . ?
C1 C2 H2B 109.6 . . ?
C3 C2 H2B 109.6 . . ?
H2A C2 H2B 108.1 . . ?
C4 C3 C2 113.4(4) . . ?
C4 C3 H3A 108.9 . . ?
C2 C3 H3A 108.9 . . ?
C4 C3 H3B 108.9 . . ?
C2 C3 H3B 108.9 . . ?
H3A C3 H3B 107.7 . . ?
C3 C4 C5 113.5(4) . . ?
C3 C4 H4A 108.9 . . ?
C5 C4 H4A 108.9 . . ?
C3 C4 H4B 108.9 . . ?
C5 C4 H4B 108.9 . . ?
H4A C4 H4B 107.7 . . ?
C4 C5 H5A 109.5 . . ?
C4 C5 H5B 109.5 . . ?
H5A C5 H5B 109.5 . . ?
C4 C5 H5C 109.5 . . ?
H5A C5 H5C 109.5 . . ?
H5B C5 H5C 109.5 . . ?
C7 C6 N1 116.7(4) . . ?
C7 C6 H6A 108.1 . . ?
N1 C6 H6A 108.1 . . ?
C7 C6 H6B 108.1 . . ?
N1 C6 H6B 108.1 . . ?
H6A C6 H6B 107.3 . . ?
C6 C7 C8 109.2(4) . . ?
C6 C7 H7A 109.8 . . ?
C8 C7 H7A 109.8 . . ?
C6 C7 H7B 109.8 . . ?
C8 C7 H7B 109.8 . . ?
H7A C7 H7B 108.3 . . ?
C9 C8 C7 114.0(4) . . ?
C9 C8 H8A 108.8 . . ?
C7 C8 H8A 108.8 . . ?
C9 C8 H8B 108.8 . . ?
C7 C8 H8B 108.8 . . ?
H8A C8 H8B 107.7 . . ?
C8 C9 C10 112.0(5) . . ?
C8 C9 H9A 109.2 . . ?
C10 C9 H9A 109.2 . . ?
C8 C9 H9B 109.2 . . ?
C10 C9 H9B 109.2 . . ?
H9A C9 H9B 107.9 . . ?
C9 C10 H10A 109.5 . . ?
C9 C10 H10B 109.5 . . ?
H10A C10 H10B 109.5 . . ?
C9 C10 H10C 109.5 . . ?
H10A C10 H10C 109.5 . . ?
H10B C10 H10C 109.5 . . ?
N1 C11 C12 114.3(4) . . ?
N1 C11 H11A 108.7 . . ?
C12 C11 H11A 108.7 . . ?
N1 C11 H11B 108.7 . . ?
C12 C11 H11B 108.7 . . ?
H11A C11 H11B 107.6 . . ?
C11 C12 C13 109.4(4) . . ?
C11 C12 H12A 109.8 . . ?
C13 C12 H12A 109.8 . . ?
C11 C12 H12B 109.8 . . ?
C13 C12 H12B 109.8 . . ?
H12A C12 H12B 108.2 . . ?
C12 C13 C14 112.2(4) . . ?
C12 C13 H13A 109.2 . . ?
C14 C13 H13A 109.2 . . ?
C12 C13 H13B 109.2 . . ?
C14 C13 H13B 109.2 . . ?
H13A C13 H13B 107.9 . . ?
C15 C14 C13 114.3(5) . . ?
C15 C14 H14A 108.7 . . ?
C13 C14 H14A 108.7 . . ?
C15 C14 H14B 108.7 . . ?
C13 C14 H14B 108.7 . . ?
H14A C14 H14B 107.6 . . ?
C14 C15 H15A 109.5 . . ?
C14 C15 H15B 109.5 . . ?
H15A C15 H15B 109.5 . . ?
C14 C15 H15C 109.5 . . ?
H15A C15 H15C 109.5 . . ?
H15B C15 H15C 109.5 . . ?
C17 C16 N1 116.1(4) . . ?
C17 C16 H16A 108.3 . . ?
N1 C16 H16A 108.3 . . ?
C17 C16 H16B 108.3 . . ?
N1 C16 H16B 108.3 . . ?
H16A C16 H16B 107.4 . . ?
C16 C17 C18 109.1(5) . . ?
C16 C17 H17A 109.9 . . ?
C18 C17 H17A 109.9 . . ?
C16 C17 H17B 109.9 . . ?
C18 C17 H17B 109.9 . . ?
H17A C17 H17B 108.3 . . ?
C17 C18 C19 110.4(6) . . ?
C17 C18 H18A 109.6 . . ?
C19 C18 H18A 109.6 . . ?
C17 C18 H18B 109.6 . . ?
C19 C18 H18B 109.6 . . ?
H18A C18 H18B 108.1 . . ?
C20B C19 C20A 100.3(14) . . ?
C20B C19 C18 112.2(12) . . ?
C20A C19 C18 118.1(11) . . ?
C20B C19 H19A 7.4 . . ?
C20A C19 H19A 107.8 . . ?
C18 C19 H19A 107.8 . . ?
C20B C19 H19B 110.3 . . ?
C20A C19 H19B 107.8 . . ?
C18 C19 H19B 107.8 . . ?
H19A C19 H19B 107.1 . . ?
C20B C19 H19C 109.2 . . ?
C20A C19 H19C 107.3 . . ?
C18 C19 H19C 109.2 . . ?
H19A C19 H19C 106.1 . . ?
H19B C19 H19C 1.5 . . ?
C20B C19 H19D 109.2 . . ?
C20A C19 H19D 10.1 . . ?
C18 C19 H19D 109.2 . . ?
H19A C19 H19D 116.6 . . ?
H19B C19 H19D 108.1 . . ?
H19C C19 H19D 107.9 . . ?
C19 C20A H20A 109.5 . . ?
C19 C20A H20B 109.5 . . ?
H20A C20A H20B 109.5 . . ?
C19 C20A H20C 109.5 . . ?
H20A C20A H20C 109.5 . . ?
H20B C20A H20C 109.5 . . ?
C19 C20B H20D 109.5 . . ?
C19 C20B H20E 109.5 . . ?
H20D C20B H20E 109.5 . . ?
C19 C20B H20F 109.5 . . ?
H20D C20B H20F 109.5 . . ?
H20E C20B H20F 109.5 . . ?
C36 N2 C31 110.9(3) . . ?
C36 N2 C26 112.1(3) . . ?
C31 N2 C26 105.6(3) . . ?
C36 N2 C21 111.3(4) . . ?
C31 N2 C21 105.7(3) . . ?
C26 N2 C21 110.8(3) . . ?
C22 C21 N2 118.5(4) . . ?
C22 C21 H21A 107.7 . . ?
N2 C21 H21A 107.7 . . ?
C22 C21 H21B 107.7 . . ?
N2 C21 H21B 107.7 . . ?
H21A C21 H21B 107.1 . . ?
C21 C22 C23 108.9(4) . . ?
C21 C22 H22A 109.9 . . ?
C23 C22 H22A 109.9 . . ?
C21 C22 H22B 109.9 . . ?
C23 C22 H22B 109.9 . . ?
H22A C22 H22B 108.3 . . ?
C24 C23 C22 115.9(4) . . ?
C24 C23 H23A 108.3 . . ?
C22 C23 H23A 108.3 . . ?
C24 C23 H23B 108.3 . . ?
C22 C23 H23B 108.3 . . ?
H23A C23 H23B 107.4 . . ?
C23 C24 C25 112.7(5) . . ?
C23 C24 H24A 109.1 . . ?
C25 C24 H24A 109.1 . . ?
C23 C24 H24B 109.1 . . ?
C25 C24 H24B 109.1 . . ?
H24A C24 H24B 107.8 . . ?
C24 C25 H25A 109.5 . . ?
C24 C25 H25B 109.5 . . ?
H25A C25 H25B 109.5 . . ?
C24 C25 H25C 109.5 . . ?
H25A C25 H25C 109.5 . . ?
H25B C25 H25C 109.5 . . ?
C27 C26 N2 116.8(4) . . ?
C27 C26 H26A 108.1 . . ?
N2 C26 H26A 108.1 . . ?
C27 C26 H26B 108.1 . . ?
N2 C26 H26B 108.1 . . ?
H26A C26 H26B 107.3 . . ?
C26 C27 C28 109.0(4) . . ?
C26 C27 H27A 109.9 . . ?
C28 C27 H27A 109.9 . . ?
C26 C27 H27B 109.9 . . ?
C28 C27 H27B 109.9 . . ?
H27A C27 H27B 108.3 . . ?
C29 C28 C27 112.7(4) . . ?
C29 C28 H28A 109.0 . . ?
C27 C28 H28A 109.0 . . ?
C29 C28 H28B 109.0 . . ?
C27 C28 H28B 109.0 . . ?
H28A C28 H28B 107.8 . . ?
C28 C29 C30 112.2(5) . . ?
C28 C29 H29A 109.2 . . ?
C30 C29 H29A 109.2 . . ?
C28 C29 H29B 109.2 . . ?
C30 C29 H29B 109.2 . . ?
H29A C29 H29B 107.9 . . ?
C29 C30 H30A 109.5 . . ?
C29 C30 H30B 109.5 . . ?
H30A C30 H30B 109.5 . . ?
C29 C30 H30C 109.5 . . ?
H30A C30 H30C 109.5 . . ?
H30B C30 H30C 109.5 . . ?
N2 C31 C32 114.8(4) . . ?
N2 C31 H31A 108.6 . . ?
C32 C31 H31A 108.6 . . ?
N2 C31 H31B 108.6 . . ?
C32 C31 H31B 108.6 . . ?
H31A C31 H31B 107.5 . . ?
C31 C32 C33 109.6(4) . . ?
C31 C32 H32A 109.8 . . ?
C33 C32 H32A 109.8 . . ?
C31 C32 H32B 109.8 . . ?
C33 C32 H32B 109.8 . . ?
H32A C32 H32B 108.2 . . ?
C34 C33 C32 113.2(4) . . ?
C34 C33 H33A 108.9 . . ?
C32 C33 H33A 108.9 . . ?
C34 C33 H33B 108.9 . . ?
C32 C33 H33B 108.9 . . ?
H33A C33 H33B 107.8 . . ?
C35 C34 C33 114.5(4) . . ?
C35 C34 H34A 108.6 . . ?
C33 C34 H34A 108.6 . . ?
C35 C34 H34B 108.6 . . ?
C33 C34 H34B 108.6 . . ?
H34A C34 H34B 107.6 . . ?
C34 C35 H35A 109.5 . . ?
C34 C35 H35B 109.5 . . ?
H35A C35 H35B 109.5 . . ?
C34 C35 H35C 109.5 . . ?
H35A C35 H35C 109.5 . . ?
H35B C35 H35C 109.5 . . ?
N2 C36 C37 114.3(4) . . ?
N2 C36 H36A 108.7 . . ?
C37 C36 H36A 108.7 . . ?
N2 C36 H36B 108.7 . . ?
C37 C36 H36B 108.7 . . ?
H36A C36 H36B 107.6 . . ?
C38 C37 C36 110.2(4) . . ?
C38 C37 H37A 109.6 . . ?
C36 C37 H37A 109.6 . . ?
C38 C37 H37B 109.6 . . ?
C36 C37 H37B 109.6 . . ?
H37A C37 H37B 108.1 . . ?
C39 C38 C37 116.3(5) . . ?
C39 C38 H38A 108.2 . . ?
C37 C38 H38A 108.2 . . ?
C39 C38 H38B 108.2 . . ?
C37 C38 H38B 108.2 . . ?
H38A C38 H38B 107.4 . . ?
C38 C39 C40 112.3(6) . . ?
C38 C39 H39A 109.1 . . ?
C40 C39 H39A 109.1 . . ?
C38 C39 H39B 109.1 . . ?
C40 C39 H39B 109.1 . . ?
H39A C39 H39B 107.9 . . ?
C39 C40 H40A 109.5 . . ?
C39 C40 H40B 109.5 . . ?
H40A C40 H40B 109.5 . . ?
C39 C40 H40C 109.5 . . ?
H40A C40 H40C 109.5 . . ?
H40B C40 H40C 109.5 . . ?
C56 N3 C41 111.9(5) . . ?
C56 N3 C51 110.6(5) . . ?
C41 N3 C51 105.5(4) . . ?
C56 N3 C46 107.0(5) . . ?
C41 N3 C46 110.8(4) . . ?
C51 N3 C46 111.1(5) . . ?
N3 C41 C42 114.6(5) . . ?
N3 C41 H41A 108.6 . . ?
C42 C41 H41A 108.6 . . ?
N3 C41 H41B 108.6 . . ?
C42 C41 H41B 108.6 . . ?
H41A C41 H41B 107.6 . . ?
C41 C42 C43 112.3(5) . . ?
C41 C42 H42A 109.1 . . ?
C43 C42 H42A 109.1 . . ?
C41 C42 H42B 109.1 . . ?
C43 C42 H42B 109.1 . . ?
H42A C42 H42B 107.9 . . ?
C44 C43 C42 114.9(6) . . ?
C44 C43 H43A 108.5 . . ?
C42 C43 H43A 108.5 . . ?
C44 C43 H43B 108.5 . . ?
C42 C43 H43B 108.5 . . ?
H43A C43 H43B 107.5 . . ?
C43 C44 C45 114.6(7) . . ?
C43 C44 H44A 108.6 . . ?
C45 C44 H44A 108.6 . . ?
C43 C44 H44B 108.6 . . ?
C45 C44 H44B 108.6 . . ?
H44A C44 H44B 107.6 . . ?
C44 C45 H45A 109.5 . . ?
C44 C45 H45B 109.5 . . ?
H45A C45 H45B 109.5 . . ?
C44 C45 H45C 109.5 . . ?
H45A C45 H45C 109.5 . . ?
H45B C45 H45C 109.5 . . ?
C47 C46 N3 115.7(5) . . ?
C47 C46 H46A 108.4 . . ?
N3 C46 H46A 108.4 . . ?
C47 C46 H46B 108.4 . . ?
N3 C46 H46B 108.4 . . ?
H46A C46 H46B 107.4 . . ?
C46 C47 C48 111.1(6) . . ?
C46 C47 H47A 109.4 . . ?
C48 C47 H47A 109.4 . . ?
C46 C47 H47B 109.4 . . ?
C48 C47 H47B 109.4 . . ?
H47A C47 H47B 108.0 . . ?
C49B C48 C49A 29.4(10) . . ?
C49B C48 C47 110.1(11) . . ?
C49A C48 C47 119.3(8) . . ?
C49B C48 H48A 85.5 . . ?
C49A C48 H48A 107.5 . . ?
C47 C48 H48A 107.5 . . ?
C49B C48 H48B 134.3 . . ?
C49A C48 H48B 107.5 . . ?
C47 C48 H48B 107.5 . . ?
H48A C48 H48B 107.0 . . ?
C49B C48 H48C 109.6 . . ?
C49A C48 H48C 123.9 . . ?
C47 C48 H48C 109.6 . . ?
H48A C48 H48C 27.6 . . ?
H48B C48 H48C 80.4 . . ?
C49B C48 H48D 109.6 . . ?
C49A C48 H48D 80.4 . . ?
C47 C48 H48D 109.6 . . ?
H48A C48 H48D 131.1 . . ?
H48B C48 H48D 31.1 . . ?
H48C C48 H48D 108.1 . . ?
C50A C49A C48 111.4(13) . . ?
C50A C49A H49A 109.3 . . ?
C48 C49A H49A 109.3 . . ?
C50A C49A H49B 109.3 . . ?
C48 C49A H49B 109.3 . . ?
H49A C49A H49B 108.0 . . ?
C49A C50A H50A 109.5 . . ?
C49A C50A H50B 109.5 . . ?
H50A C50A H50B 109.5 . . ?
C49A C50A H50C 109.5 . . ?
H50A C50A H50C 109.5 . . ?
H50B C50A H50C 109.5 . . ?
C48 C49B C50B 123.9(18) . . ?
C48 C49B H49C 106.4 . . ?
C50B C49B H49C 106.4 . . ?
C48 C49B H49D 106.4 . . ?
C50B C49B H49D 106.4 . . ?
H49C C49B H49D 106.4 . . ?
C49B C50B H50D 109.5 . . ?
C49B C50B H50E 109.5 . . ?
H50D C50B H50E 109.5 . . ?
C49B C50B H50F 109.5 . . ?
H50D C50B H50F 109.5 . . ?
H50E C50B H50F 109.5 . . ?
C52 C51 N3 115.1(5) . . ?
C52 C51 H51A 108.5 . . ?
N3 C51 H51A 108.5 . . ?
C52 C51 H51B 108.5 . . ?
N3 C51 H51B 108.5 . . ?
H51A C51 H51B 107.5 . . ?
C53A C52 C51 112.8(8) . . ?
C53A C52 C53B 29.8(7) . . ?
C51 C52 C53B 107.3(7) . . ?
C53A C52 H52A 109.0 . . ?
C51 C52 H52A 109.0 . . ?
C53B C52 H52A 134.7 . . ?
C53A C52 H52B 109.0 . . ?
C51 C52 H52B 109.0 . . ?
C53B C52 H52B 84.4 . . ?
H52A C52 H52B 107.8 . . ?
C53A C52 H52C 128.7 . . ?
C51 C52 H52C 110.2 . . ?
C53B C52 H52C 110.2 . . ?
H52A C52 H52C 81.2 . . ?
H52B C52 H52C 28.3 . . ?
C53A C52 H52D 81.3 . . ?
C51 C52 H52D 110.2 . . ?
C53B C52 H52D 110.2 . . ?
H52A C52 H52D 30.5 . . ?
H52B C52 H52D 130.9 . . ?
H52C C52 H52D 108.5 . . ?
C52 C53A C54 112.4(12) . . ?
C52 C53A H53A 109.1 . . ?
C54 C53A H53A 109.1 . . ?
C52 C53A H53B 109.1 . . ?
C54 C53A H53B 109.1 . . ?
H53A C53A H53B 107.9 . . ?
C52 C53B C54 107.8(10) . . ?
C52 C53B H53C 110.2 . . ?
C54 C53B H53C 110.2 . . ?
C52 C53B H53D 110.2 . . ?
C54 C53B H53D 110.2 . . ?
H53C C53B H53D 108.5 . . ?
C55B C54 C55A 61.5(13) . . ?
C55B C54 C53B 108.5(15) . . ?
C55A C54 C53B 128.8(15) . . ?
C55B C54 C53A 81.2(15) . . ?
C55A C54 C53A 121.6(15) . . ?
C53B C54 C53A 28.7(7) . . ?
C55B C54 H54A 77.9 . . ?
C55A C54 H54A 106.9 . . ?
C53B C54 H54A 120.3 . . ?
C53A C54 H54A 106.9 . . ?
C55B C54 H54B 168.4 . . ?
C55A C54 H54B 106.9 . . ?
C53B C54 H54B 78.6 . . ?
C53A C54 H54B 106.9 . . ?
H54A C54 H54B 106.7 . . ?
C55B C54 H54C 110.0 . . ?
C55A C54 H54C 120.7 . . ?
C53B C54 H54C 110.0 . . ?
C53A C54 H54C 113.3 . . ?
H54A C54 H54C 32.1 . . ?
H54B C54 H54C 74.8 . . ?
C55B C54 H54D 110.0 . . ?
C55A C54 H54D 48.7 . . ?
C53B C54 H54D 110.0 . . ?
C53A C54 H54D 129.6 . . ?
H54A C54 H54D 123.4 . . ?
H54B C54 H54D 58.5 . . ?
H54C C54 H54D 108.4 . . ?
C54 C55A H55A 109.5 . . ?
C54 C55A H55B 109.5 . . ?
H55A C55A H55B 109.5 . . ?
C54 C55A H55C 109.5 . . ?
H55A C55A H55C 109.5 . . ?
H55B C55A H55C 109.5 . . ?
C54 C55B H55D 109.5 . . ?
C54 C55B H55E 109.5 . . ?
H55D C55B H55E 109.5 . . ?
C54 C55B H55F 109.5 . . ?
H55D C55B H55F 109.5 . . ?
H55E C55B H55F 109.5 . . ?
C57 C56 N3 115.0(6) . . ?
C57 C56 H56A 108.5 . . ?
N3 C56 H56A 108.5 . . ?
C57 C56 H56B 108.5 . . ?
N3 C56 H56B 108.5 . . ?
H56A C56 H56B 107.5 . . ?
C58B C57 C56 126.5(11) . . ?
C58B C57 C58A 29.9(8) . . ?
C56 C57 C58A 106.1(8) . . ?
C58B C57 H57A 113.9 . . ?
C56 C57 H57A 110.5 . . ?
C58A C57 H57A 110.5 . . ?
C58B C57 H57B 81.9 . . ?
C56 C57 H57B 110.5 . . ?
C58A C57 H57B 110.5 . . ?
H57A C57 H57B 108.7 . . ?
C58B C57 H57C 105.7 . . ?
C56 C57 H57C 105.7 . . ?
C58A C57 H57C 135.6 . . ?
H57A C57 H57C 86.0 . . ?
H57B C57 H57C 27.7 . . ?
C58B C57 H57D 105.7 . . ?
C56 C57 H57D 105.7 . . ?
C58A C57 H57D 94.1 . . ?
H57A C57 H57D 20.2 . . ?
H57B C57 H57D 127.3 . . ?
H57C C57 H57D 106.1 . . ?
C57 C58A C59A 98.5(10) . . ?
C57 C58A H58A 112.1 . . ?
C59A C58A H58A 112.1 . . ?
C57 C58A H58B 112.1 . . ?
C59A C58A H58B 112.1 . . ?
H58A C58A H58B 109.7 . . ?
C60A C59A C58A 135.2(19) . . ?
C60A C59A H59A 103.4 . . ?
C58A C59A H59A 103.4 . . ?
C60A C59A H59B 103.4 . . ?
C58A C59A H59B 103.4 . . ?
H59A C59A H59B 105.2 . . ?
C59A C60A H60A 109.5 . . ?
C59A C60A H60B 109.5 . . ?
H60A C60A H60B 109.5 . . ?
C59A C60A H60C 109.5 . . ?
H60A C60A H60C 109.5 . . ?
H60B C60A H60C 109.5 . . ?
C57 C58B C59B 123(2) . . ?
C57 C58B H58C 106.5 . . ?
C59B C58B H58C 106.5 . . ?
C57 C58B H58D 106.5 . . ?
C59B C58B H58D 106.5 . . ?
H58C C58B H58D 106.5 . . ?
C58B C59B C60B 97(3) . . ?
C58B C59B H59C 112.3 . . ?
C60B C59B H59C 112.3 . . ?
C58B C59B H59D 112.3 . . ?
C60B C59B H59D 112.3 . . ?
H59C C59B H59D 109.9 . . ?
C59B C60B H60D 109.5 . . ?
C59B C60B H60E 109.5 . . ?
H60D C60B H60E 109.5 . . ?
C59B C60B H60F 109.5 . . ?
H60D C60B H60F 109.5 . . ?
H60E C60B H60F 109.5 . . ?
C71 N4 C76 110.2(5) . . ?
C71 N4 C61 110.7(5) . . ?
C76 N4 C61 107.5(4) . . ?
C71 N4 C66 107.1(4) . . ?
C76 N4 C66 110.8(5) . . ?
C61 N4 C66 110.6(4) . . ?
C62A C61 N4 112.9(5) . . ?
C62A C61 C62B 18.2(7) . . ?
N4 C61 C62B 116.0(6) . . ?
C62A C61 H61A 109.0 . . ?
N4 C61 H61A 109.0 . . ?
C62B C61 H61A 121.2 . . ?
C62A C61 H61B 109.0 . . ?
N4 C61 H61B 109.0 . . ?
C62B C61 H61B 91.6 . . ?
H61A C61 H61B 107.8 . . ?
C62A C61 H61C 124.3 . . ?
N4 C61 H61C 108.3 . . ?
C62B C61 H61C 108.3 . . ?
H61A C61 H61C 90.4 . . ?
H61B C61 H61C 19.3 . . ?
C62A C61 H61D 93.6 . . ?
N4 C61 H61D 108.3 . . ?
C62B C61 H61D 108.3 . . ?
H61A C61 H61D 18.1 . . ?
H61B C61 H61D 123.3 . . ?
H61C C61 H61D 107.4 . . ?
C61 C62A C63 111.2(7) . . ?
C61 C62A H62A 109.4 . . ?
C63 C62A H62A 109.4 . . ?
C61 C62A H62B 109.4 . . ?
C63 C62A H62B 109.4 . . ?
H62A C62A H62B 108.0 . . ?
C63 C62B C61 108.3(11) . . ?
C63 C62B H62C 110.0 . . ?
C61 C62B H62C 110.0 . . ?
C63 C62B H62D 110.0 . . ?
C61 C62B H62D 110.0 . . ?
H62C C62B H62D 108.4 . . ?
C62B C63 C64 112.0(8) . . ?
C62B C63 C62A 19.5(9) . . ?
C64 C63 C62A 115.8(6) . . ?
C62B C63 H63A 125.7 . . ?
C64 C63 H63A 108.3 . . ?
C62A C63 H63A 108.3 . . ?
C62B C63 H63B 92.8 . . ?
C64 C63 H63B 108.3 . . ?
C62A C63 H63B 108.3 . . ?
H63A C63 H63B 107.4 . . ?
C62B C63 H63C 109.2 . . ?
C64 C63 H63C 109.2 . . ?
C62A C63 H63C 121.9 . . ?
H63A C63 H63C 89.5 . . ?
H63B C63 H63C 19.1 . . ?
C62B C63 H63D 109.2 . . ?
C64 C63 H63D 109.2 . . ?
C62A C63 H63D 90.4 . . ?
H63A C63 H63D 20.6 . . ?
H63B C63 H63D 124.2 . . ?
H63C C63 H63D 107.9 . . ?
C65 C64 C63 114.7(5) . . ?
C65 C64 H64A 108.6 . . ?
C63 C64 H64A 108.6 . . ?
C65 C64 H64B 108.6 . . ?
C63 C64 H64B 108.6 . . ?
H64A C64 H64B 107.6 . . ?
C64 C65 H65A 109.5 . . ?
C64 C65 H65B 109.5 . . ?
H65A C65 H65B 109.5 . . ?
C64 C65 H65C 109.5 . . ?
H65A C65 H65C 109.5 . . ?
H65B C65 H65C 109.5 . . ?
C67 C66 N4 115.3(4) . . ?
C67 C66 H66A 108.5 . . ?
N4 C66 H66A 108.5 . . ?
C67 C66 H66B 108.5 . . ?
N4 C66 H66B 108.5 . . ?
H66A C66 H66B 107.5 . . ?
C66 C67 C68 110.6(5) . . ?
C66 C67 H67A 109.5 . . ?
C68 C67 H67A 109.5 . . ?
C66 C67 H67B 109.5 . . ?
C68 C67 H67B 109.5 . . ?
H67A C67 H67B 108.1 . . ?
C69B C68 C67 114.4(7) . . ?
C69B C68 C69A 24.3(7) . . ?
C67 C68 C69A 113.4(6) . . ?
C69B C68 H68A 86.4 . . ?
C67 C68 H68A 108.9 . . ?
C69A C68 H68A 108.9 . . ?
C69B C68 H68B 126.6 . . ?
C67 C68 H68B 108.9 . . ?
C69A C68 H68B 108.9 . . ?
H68A C68 H68B 107.7 . . ?
C69B C68 H68C 108.7 . . ?
C67 C68 H68C 108.7 . . ?
C69A C68 H68C 87.1 . . ?
H68A C68 H68C 128.2 . . ?
H68B C68 H68C 25.0 . . ?
C69B C68 H68D 108.7 . . ?
C67 C68 H68D 108.7 . . ?
C69A C68 H68D 127.7 . . ?
H68A C68 H68D 25.4 . . ?
H68B C68 H68D 84.4 . . ?
H68C C68 H68D 107.6 . . ?
C70A C69A C68 116.0(10) . . ?
C70A C69A H69A 108.3 . . ?
C68 C69A H69A 108.3 . . ?
C70A C69A H69B 108.3 . . ?
C68 C69A H69B 108.3 . . ?
H69A C69A H69B 107.4 . . ?
C69A C70A H70A 109.5 . . ?
C69A C70A H70B 109.5 . . ?
H70A C70A H70B 109.5 . . ?
C69A C70A H70C 109.5 . . ?
H70A C70A H70C 109.5 . . ?
H70B C70A H70C 109.5 . . ?
C68 C69B C70B 110.6(11) . . ?
C68 C69B H69C 109.5 . . ?
C70B C69B H69C 109.5 . . ?
C68 C69B H69D 109.5 . . ?
C70B C69B H69D 109.5 . . ?
H69C C69B H69D 108.1 . . ?
C69B C70B H70D 109.5 . . ?
C69B C70B H70E 109.5 . . ?
H70D C70B H70E 109.5 . . ?
C69B C70B H70F 109.5 . . ?
H70D C70B H70F 109.5 . . ?
H70E C70B H70F 109.5 . . ?
N4 C71 C72 115.2(4) . . ?
N4 C71 H71A 108.5 . . ?
C72 C71 H71A 108.5 . . ?
N4 C71 H71B 108.5 . . ?
C72 C71 H71B 108.5 . . ?
H71A C71 H71B 107.5 . . ?
C73A C72 C73B 27.2(7) . . ?
C73A C72 C71 113.0(6) . . ?
C73B C72 C71 106.5(8) . . ?
C73A C72 H72A 109.0 . . ?
C73B C72 H72A 87.6 . . ?
C71 C72 H72A 109.0 . . ?
C73A C72 H72B 109.0 . . ?
C73B C72 H72B 133.5 . . ?
C71 C72 H72B 109.0 . . ?
H72A C72 H72B 107.8 . . ?
C73A C72 H72C 126.6 . . ?
C73B C72 H72C 110.4 . . ?
C71 C72 H72C 110.4 . . ?
H72A C72 H72C 25.2 . . ?
H72B C72 H72C 84.1 . . ?
C73A C72 H72D 83.7 . . ?
C73B C72 H72D 110.4 . . ?
C71 C72 H72D 110.4 . . ?
H72A C72 H72D 129.0 . . ?
H72B C72 H72D 27.8 . . ?
H72C C72 H72D 108.6 . . ?
C74 C73A C72 117.6(7) . . ?
C74 C73A H73A 107.9 . . ?
C72 C73A H73A 107.9 . . ?
C74 C73A H73B 107.9 . . ?
C72 C73A H73B 107.9 . . ?
H73A C73A H73B 107.2 . . ?
C72 C73B C74 109.4(12) . . ?
C72 C73B H73C 109.8 . . ?
C74 C73B H73C 109.8 . . ?
C72 C73B H73D 109.8 . . ?
C74 C73B H73D 109.8 . . ?
H73C C73B H73D 108.2 . . ?
C73A C74 C75A 114.7(8) . . ?
C73A C74 C75B 115.8(11) . . ?
C75A C74 C75B 34.9(10) . . ?
C73A C74 C73B 26.2(7) . . ?
C75A C74 C73B 123.3(9) . . ?
C75B C74 C73B 107.4(13) . . ?
C73A C74 H74A 108.6 . . ?
C75A C74 H74A 108.6 . . ?
C75B C74 H74A 131.7 . . ?
C73B C74 H74A 120.8 . . ?
C73A C74 H74B 108.6 . . ?
C75A C74 H74B 108.6 . . ?
C75B C74 H74B 76.0 . . ?
C73B C74 H74B 82.5 . . ?
H74A C74 H74B 107.6 . . ?
C73A C74 H74C 123.9 . . ?
C75A C74 H74C 121.4 . . ?
C75B C74 H74C 110.2 . . ?
C73B C74 H74C 110.2 . . ?
H74A C74 H74C 53.3 . . ?
H74B C74 H74C 54.3 . . ?
C73A C74 H74D 84.2 . . ?
C75A C74 H74D 75.4 . . ?
C75B C74 H74D 110.2 . . ?
C73B C74 H74D 110.2 . . ?
H74A C74 H74D 55.6 . . ?
H74B C74 H74D 162.3 . . ?
H74C C74 H74D 108.5 . . ?
C74 C75A H75A 109.5 . . ?
C74 C75A H75B 109.5 . . ?
H75A C75A H75B 109.5 . . ?
C74 C75A H75C 109.5 . . ?
H75A C75A H75C 109.5 . . ?
H75B C75A H75C 109.5 . . ?
C74 C75B H75D 109.5 . . ?
C74 C75B H75E 109.5 . . ?
H75D C75B H75E 109.5 . . ?
C74 C75B H75F 109.5 . . ?
H75D C75B H75F 109.5 . . ?
H75E C75B H75F 109.5 . . ?
N4 C76 C77 114.6(5) . . ?
N4 C76 H76A 108.6 . . ?
C77 C76 H76A 108.6 . . ?
N4 C76 H76B 108.6 . . ?
C77 C76 H76B 108.6 . . ?
H76A C76 H76B 107.6 . . ?
C78B C77 C76 126.0(11) . . ?
C78B C77 C78A 34.1(10) . . ?
C76 C77 C78A 109.2(6) . . ?
C78B C77 H77A 75.9 . . ?
C76 C77 H77A 109.8 . . ?
C78A C77 H77A 109.8 . . ?
C78B C77 H77B 119.1 . . ?
C76 C77 H77B 109.8 . . ?
C78A C77 H77B 109.8 . . ?
H77A C77 H77B 108.3 . . ?
C78B C77 H77C 105.8 . . ?
C76 C77 H77C 105.8 . . ?
C78A C77 H77C 84.8 . . ?
H77A C77 H77C 133.5 . . ?
H77B C77 H77C 29.4 . . ?
C78B C77 H77D 105.8 . . ?
C76 C77 H77D 105.8 . . ?
C78A C77 H77D 138.6 . . ?
H77A C77 H77D 35.5 . . ?
H77B C77 H77D 77.2 . . ?
H77C C77 H77D 106.2 . . ?
C79A C78A C77 112.2(8) . . ?
C79A C78A H78A 109.2 . . ?
C77 C78A H78A 109.2 . . ?
C79A C78A H78B 109.2 . . ?
C77 C78A H78B 109.2 . . ?
H78A C78A H78B 107.9 . . ?
C80A C79A C78A 117.0(12) . . ?
C80A C79A H79A 108.0 . . ?
C78A C79A H79A 108.0 . . ?
C80A C79A H79B 108.0 . . ?
C78A C79A H79B 108.0 . . ?
H79A C79A H79B 107.3 . . ?
C79A C80A H80A 109.5 . . ?
C79A C80A H80B 109.5 . . ?
H80A C80A H80B 109.5 . . ?
C79A C80A H80C 109.5 . . ?
H80A C80A H80C 109.5 . . ?
H80B C80A H80C 109.5 . . ?
C77 C78B C79B 113.0(16) . . ?
C77 C78B H78C 109.0 . . ?
C79B C78B H78C 109.0 . . ?
C77 C78B H78D 109.0 . . ?
C79B C78B H78D 109.0 . . ?
H78C C78B H78D 107.8 . . ?
C80B C79B C78B 112(2) . . ?
C80B C79B H79C 109.2 . . ?
C78B C79B H79C 109.2 . . ?
C80B C79B H79D 109.2 . . ?
C78B C79B H79D 109.2 . . ?
H79C C79B H79D 107.9 . . ?
C79B C80B H80D 109.5 . . ?
C79B C80B H80E 109.5 . . ?
H80D C80B H80E 109.5 . . ?
C79B C80B H80F 109.5 . . ?
H80D C80B H80F 109.5 . . ?
H80E C80B H80F 109.5 . . ?
C81 N5 C86 111.8(5) . . ?
C81 N5 C96 111.5(4) . . ?
C86 N5 C96 104.9(4) . . ?
C81 N5 C91 106.6(4) . . ?
C86 N5 C91 110.8(4) . . ?
C96 N5 C91 111.3(5) . . ?
C82 C81 N5 114.7(4) . . ?
C82 C81 H81A 108.6 . . ?
N5 C81 H81A 108.6 . . ?
C82 C81 H81B 108.6 . . ?
N5 C81 H81B 108.6 . . ?
H81A C81 H81B 107.6 . . ?
C81 C82 C83 110.1(5) . . ?
C81 C82 H82A 109.6 . . ?
C83 C82 H82A 109.6 . . ?
C81 C82 H82B 109.6 . . ?
C83 C82 H82B 109.6 . . ?
H82A C82 H82B 108.2 . . ?
C84 C83 C82 113.2(6) . . ?
C84 C83 H83A 108.9 . . ?
C82 C83 H83A 108.9 . . ?
C84 C83 H83B 108.9 . . ?
C82 C83 H83B 108.9 . . ?
H83A C83 H83B 107.8 . . ?
C85 C84 C83 117.3(8) . . ?
C85 C84 H84A 108.0 . . ?
C83 C84 H84A 108.0 . . ?
C85 C84 H84B 108.0 . . ?
C83 C84 H84B 108.0 . . ?
H84A C84 H84B 107.2 . . ?
C84 C85 H85A 109.5 . . ?
C84 C85 H85B 109.5 . . ?
H85A C85 H85B 109.5 . . ?
C84 C85 H85C 109.5 . . ?
H85A C85 H85C 109.5 . . ?
H85B C85 H85C 109.5 . . ?
C87 C86 N5 115.6(5) . . ?
C87 C86 H86A 108.4 . . ?
N5 C86 H86A 108.4 . . ?
C87 C86 H86B 108.4 . . ?
N5 C86 H86B 108.4 . . ?
H86A C86 H86B 107.4 . . ?
C86 C87 C88 109.3(5) . . ?
C86 C87 H87A 109.8 . . ?
C88 C87 H87A 109.8 . . ?
C86 C87 H87B 109.8 . . ?
C88 C87 H87B 109.8 . . ?
H87A C87 H87B 108.3 . . ?
C89 C88 C87 114.3(6) . . ?
C89 C88 H88A 108.7 . . ?
C87 C88 H88A 108.7 . . ?
C89 C88 H88B 108.7 . . ?
C87 C88 H88B 108.7 . . ?
H88A C88 H88B 107.6 . . ?
C88 C89 C90 113.4(6) . . ?
C88 C89 H89A 108.9 . . ?
C90 C89 H89A 108.9 . . ?
C88 C89 H89B 108.9 . . ?
C90 C89 H89B 108.9 . . ?
H89A C89 H89B 107.7 . . ?
C89 C90 H90A 109.5 . . ?
C89 C90 H90B 109.5 . . ?
H90A C90 H90B 109.5 . . ?
C89 C90 H90C 109.5 . . ?
H90A C90 H90C 109.5 . . ?
H90B C90 H90C 109.5 . . ?
C92 C91 N5 115.9(5) . . ?
C92 C91 H91A 108.3 . . ?
N5 C91 H91A 108.3 . . ?
C92 C91 H91B 108.3 . . ?
N5 C91 H91B 108.3 . . ?
H91A C91 H91B 107.4 . . ?
C93 C92 C91 113.1(7) . . ?
C93 C92 H92A 109.0 . . ?
C91 C92 H92A 109.0 . . ?
C93 C92 H92B 109.0 . . ?
C91 C92 H92B 109.0 . . ?
H92A C92 H92B 107.8 . . ?
C94B C93 C92 118.2(10) . . ?
C94B C93 C94A 40.1(11) . . ?
C92 C93 C94A 108.9(11) . . ?
C94B C93 H93A 70.2 . . ?
C92 C93 H93A 109.9 . . ?
C94A C93 H93A 109.9 . . ?
C94B C93 H93B 129.2 . . ?
C92 C93 H93B 109.9 . . ?
C94A C93 H93B 109.9 . . ?
H93A C93 H93B 108.3 . . ?
C94B C93 H93C 107.8 . . ?
C92 C93 H93C 107.8 . . ?
C94A C93 H93C 74.8 . . ?
H93A C93 H93C 137.5 . . ?
H93B C93 H93C 38.7 . . ?
C94B C93 H93D 107.8 . . ?
C92 C93 H93D 107.8 . . ?
C94A C93 H93D 140.5 . . ?
H93A C93 H93D 42.2 . . ?
H93B C93 H93D 69.8 . . ?
H93C C93 H93D 107.1 . . ?
C95 C94A C93 83.7(16) . . ?
C95 C94A H94A 114.7 . . ?
C93 C94A H94A 114.7 . . ?
C95 C94A H94B 114.7 . . ?
C93 C94A H94B 114.7 . . ?
H94A C94A H94B 111.8 . . ?
C95 C94B C93 112.0(19) . . ?
C95 C94B H94C 109.2 . . ?
C93 C94B H94C 109.2 . . ?
C95 C94B H94D 109.2 . . ?
C93 C94B H94D 109.2 . . ?
H94C C94B H94D 107.9 . . ?
C94B C95 C94A 43.6(15) . . ?
C94B C95 H95A 122.5 . . ?
C94A C95 H95A 109.5 . . ?
C94B C95 H95B 66.0 . . ?
C94A C95 H95B 109.5 . . ?
H95A C95 H95B 109.5 . . ?
C94B C95 H95C 126.5 . . ?
C94A C95 H95C 109.5 . . ?
H95A C95 H95C 109.5 . . ?
H95B C95 H95C 109.5 . . ?
C94B C95 H95D 109.5 . . ?
C94A C95 H95D 100.3 . . ?
H95A C95 H95D 13.0 . . ?
H95B C95 H95D 105.4 . . ?
H95C C95 H95D 122.1 . . ?
C94B C95 H95E 109.5 . . ?
C94A C95 H95E 146.4 . . ?
H95A C95 H95E 102.6 . . ?
H95B C95 H95E 48.2 . . ?
H95C C95 H95E 67.4 . . ?
H95D C95 H95E 109.5 . . ?
C94B C95 H95F 109.5 . . ?
C94A C95 H95F 73.3 . . ?
H95A C95 H95F 102.7 . . ?
H95B C95 H95F 143.9 . . ?
H95C C95 H95F 42.2 . . ?
H95D C95 H95F 109.5 . . ?
H95E C95 H95F 109.5 . . ?
N5 C96 C97 115.5(5) . . ?
N5 C96 H96A 108.4 . . ?
C97 C96 H96A 108.4 . . ?
N5 C96 H96B 108.4 . . ?
C97 C96 H96B 108.4 . . ?
H96A C96 H96B 107.5 . . ?
C96 C97 C98 110.0(5) . . ?
C96 C97 H97A 109.7 . . ?
C98 C97 H97A 109.7 . . ?
C96 C97 H97B 109.7 . . ?
C98 C97 H97B 109.7 . . ?
H97A C97 H97B 108.2 . . ?
C99B C98 C97 124.0(9) . . ?
C99B C98 C99A 27.3(9) . . ?
C97 C98 C99A 106.8(9) . . ?
C99B C98 H98A 83.7 . . ?
C97 C98 H98A 110.4 . . ?
C99A C98 H98A 110.4 . . ?
C99B C98 H98B 115.5 . . ?
C97 C98 H98B 110.4 . . ?
C99A C98 H98B 110.4 . . ?
H98A C98 H98B 108.6 . . ?
C99B C98 H98C 106.3 . . ?
C97 C98 H98C 106.3 . . ?
C99A C98 H98C 94.3 . . ?
H98A C98 H98C 126.4 . . ?
H98B C98 H98C 19.6 . . ?
C99B C98 H98D 106.3 . . ?
C97 C98 H98D 106.3 . . ?
C99A C98 H98D 133.6 . . ?
H98A C98 H98D 26.0 . . ?
H98B C98 H98D 87.0 . . ?
H98C C98 H98D 106.4 . . ?
C100A C99A C98 113.7(15) . . ?
C100A C99A H99A 108.8 . . ?
C98 C99A H99A 108.8 . . ?
C100A C99A H99B 108.8 . . ?
C98 C99A H99B 108.8 . . ?
H99A C99A H99B 107.7 . . ?
C99A C100A H100A 109.5 . . ?
C99A C100A H100B 109.5 . . ?
H100A C100A H100B 109.5 . . ?
C99A C100A H100C 109.5 . . ?
H100A C100A H100C 109.5 . . ?
H100B C100A H100C 109.5 . . ?
C98 C99B C100B 112.6(13) . . ?
C98 C99B H99C 109.1 . . ?
C100B C99B H99C 109.1 . . ?
C98 C99B H99D 109.1 . . ?
C100B C99B H99D 109.1 . . ?
H99C C99B H99D 107.8 . . ?
C99B C100B H100D 109.5 . . ?
C99B C100B H100E 109.5 . . ?
H100D C100B H100E 109.5 . . ?
C99B C100B H100F 109.5 . . ?
H100D C100B H100F 109.5 . . ?
H100E C100B H100F 109.5 . . ?
C106B N6 C116 113.8(11) . . ?
C106B N6 C101 118.0(12) . . ?
C116 N6 C101 102.6(11) . . ?
C106B N6 C111 100.5(10) . . ?
C116 N6 C111 110.0(10) . . ?
C101 N6 C111 112.2(9) . . ?
C106B N6 C106A 26.3(9) . . ?
C116 N6 C106A 108.5(12) . . ?
C101 N6 C106A 96.1(12) . . ?
C111 N6 C106A 124.8(12) . . ?
N6 C101 C102 124.6(15) . . ?
N6 C101 H101A 106.2 . . ?
C102 C101 H101A 106.2 . . ?
N6 C101 H101B 106.2 . . ?
C102 C101 H101B 106.2 . . ?
H101A C101 H101B 106.4 . . ?
C101 C102 C103 112.8(14) . . ?
C101 C102 H102A 109.0 . . ?
C103 C102 H102A 109.0 . . ?
C101 C102 H102B 109.0 . . ?
C103 C102 H102B 109.0 . . ?
H102A C102 H102B 107.8 . . ?
C104 C103 C102 114.8(16) . . ?
C104 C103 H103A 108.6 . . ?
C102 C103 H103A 108.6 . . ?
C104 C103 H103B 108.6 . . ?
C102 C103 H103B 108.6 . . ?
H103A C103 H103B 107.5 . . ?
C105 C104 C103 103.5(16) . . ?
C105 C104 H104A 111.1 . . ?
C103 C104 H104A 111.1 . . ?
C105 C104 H104B 111.1 . . ?
C103 C104 H104B 111.1 . . ?
H104A C104 H104B 109.0 . . ?
C104 C105 H105A 109.5 . . ?
C104 C105 H105B 109.5 . . ?
H105A C105 H105B 109.5 . . ?
C104 C105 H105C 109.5 . . ?
H105A C105 H105C 109.5 . . ?
H105B C105 H105C 109.5 . . ?
N6 C106A C107A 121.4(17) . . ?
N6 C106A H106A 107.0 . . ?
C107A C106A H106A 107.0 . . ?
N6 C106A H106B 107.0 . . ?
C107A C106A H106B 107.0 . . ?
H106A C106A H106B 106.7 . . ?
C108 C107A C106A 111.7(17) . . ?
C108 C107A H107A 109.3 . . ?
C106A C107A H107A 109.3 . . ?
C108 C107A H107B 109.3 . . ?
C106A C107A H107B 109.3 . . ?
H107A C107A H107B 107.9 . . ?
C107B C106B N6 118.9(16) . . ?
C107B C106B H106C 107.6 . . ?
N6 C106B H106C 107.6 . . ?
C107B C106B H106D 107.6 . . ?
N6 C106B H106D 107.6 . . ?
H106C C106B H106D 107.0 . . ?
C106B C107B C108 109.8(15) . . ?
C106B C107B H107C 109.7 . . ?
C108 C107B H107C 109.7 . . ?
C106B C107B H107D 109.7 . . ?
C108 C107B H107D 109.7 . . ?
H107C C107B H107D 108.2 . . ?
C107A C108 C109B 76.0(15) . . ?
C107A C108 C107B 50.9(11) . . ?
C109B C108 C107B 111.2(15) . . ?
C107A C108 C109A 126.6(18) . . ?
C109B C108 C109A 57.4(15) . . ?
C107B C108 C109A 165.4(17) . . ?
C107A C108 H108A 105.7 . . ?
C109B C108 H108A 153.5 . . ?
C107B C108 H108A 88.2 . . ?
C109A C108 H108A 105.7 . . ?
C107A C108 H108B 105.7 . . ?
C109B C108 H108B 98.6 . . ?
C107B C108 H108B 65.2 . . ?
C109A C108 H108B 105.7 . . ?
H108A C108 H108B 106.1 . . ?
C107A C108 H108C 158.6 . . ?
C109B C108 H108C 109.4 . . ?
C107B C108 H108C 109.4 . . ?
C109A C108 H108C 69.9 . . ?
H108A C108 H108C 79.0 . . ?
H108B C108 H108C 53.6 . . ?
C107A C108 H108D 88.6 . . ?
C109B C108 H108D 109.4 . . ?
C107B C108 H108D 109.4 . . ?
C109A C108 H108D 84.2 . . ?
H108A C108 H108D 45.0 . . ?
H108B C108 H108D 151.0 . . ?
H108C C108 H108D 108.0 . . ?
C110A C109A C108 111(2) . . ?
C110A C109A H109A 109.4 . . ?
C108 C109A H109A 109.4 . . ?
C110A C109A H109B 109.4 . . ?
C108 C109A H109B 109.4 . . ?
H109A C109A H109B 108.0 . . ?
C109A C110A H110A 109.5 . . ?
C109A C110A H110B 109.5 . . ?
H110A C110A H110B 109.5 . . ?
C109A C110A H110C 109.5 . . ?
H110A C110A H110C 109.5 . . ?
H110B C110A H110C 109.5 . . ?
C108 C109B C110B 108(2) . . ?
C108 C109B H109C 110.0 . . ?
C110B C109B H109C 110.0 . . ?
C108 C109B H109D 110.0 . . ?
C110B C109B H109D 110.0 . . ?
H109C C109B H109D 108.4 . . ?
C109B C110B H110D 109.5 . . ?
C109B C110B H110E 109.5 . . ?
H110D C110B H110E 109.5 . . ?
C109B C110B H110F 109.5 . . ?
H110D C110B H110F 109.5 . . ?
H110E C110B H110F 109.5 . . ?
C112 C111 N6 114.6(9) . . ?
C112 C111 H111A 108.6 . . ?
N6 C111 H111A 108.6 . . ?
C112 C111 H111B 108.6 . . ?
N6 C111 H111B 108.6 . . ?
H111A C111 H111B 107.6 . . ?
C113B C112 C111 127.7(14) . . ?
C113B C112 C113A 41.8(11) . . ?
C111 C112 C113A 103.8(12) . . ?
C113B C112 H112A 117.7 . . ?
C111 C112 H112A 111.0 . . ?
C113A C112 H112A 111.0 . . ?
C113B C112 H112B 70.2 . . ?
C111 C112 H112B 111.0 . . ?
C113A C112 H112B 111.0 . . ?
H112A C112 H112B 109.0 . . ?
C113B C112 H112C 105.4 . . ?
C111 C112 H112C 105.4 . . ?
C113A C112 H112C 146.2 . . ?
H112A C112 H112C 73.5 . . ?
H112B C112 H112C 41.5 . . ?
C113B C112 H112D 105.4 . . ?
C111 C112 H112D 105.4 . . ?
C113A C112 H112D 82.0 . . ?
H112A C112 H112D 32.6 . . ?
H112B C112 H112D 136.3 . . ?
H112C C112 H112D 106.0 . . ?
C114A C113A C112 111.2(18) . . ?
C114A C113A H113A 109.4 . . ?
C112 C113A H113A 109.4 . . ?
C114A C113A H113B 109.4 . . ?
C112 C113A H113B 109.4 . . ?
H113A C113A H113B 108.0 . . ?
C113A C114A C115A 113(2) . . ?
C113A C114A H114A 109.0 . . ?
C115A C114A H114A 109.0 . . ?
C113A C114A H114B 109.0 . . ?
C115A C114A H114B 109.0 . . ?
H114A C114A H114B 107.8 . . ?
C114A C115A H115A 109.5 . . ?
C114A C115A H115B 109.5 . . ?
H115A C115A H115B 109.5 . . ?
C114A C115A H115C 109.5 . . ?
H115A C115A H115C 109.5 . . ?
H115B C115A H115C 109.5 . . ?
C112 C113B C114B 124(2) . . ?
C112 C113B H113C 106.4 . . ?
C114B C113B H113C 106.4 . . ?
C112 C113B H113D 106.4 . . ?
C114B C113B H113D 106.4 . . ?
H113C C113B H113D 106.5 . . ?
C115B C114B C113B 109(4) . . ?
C115B C114B H114C 109.8 . . ?
C113B C114B H114C 109.8 . . ?
C115B C114B H114D 109.8 . . ?
C113B C114B H114D 109.8 . . ?
H114C C114B H114D 108.3 . . ?
C114B C115B H115D 109.5 . . ?
C114B C115B H115E 109.5 . . ?
H115D C115B H115E 109.5 . . ?
C114B C115B H115F 109.5 . . ?
H115D C115B H115F 109.5 . . ?
H115E C115B H115F 109.5 . . ?
C117B C116 N6 116.5(14) . . ?
C117B C116 C117A 61.6(12) . . ?
N6 C116 C117A 133.7(15) . . ?
C117B C116 H116A 135.2 . . ?
N6 C116 H116A 103.8 . . ?
C117A C116 H116A 103.8 . . ?
C117B C116 H116B 48.3 . . ?
N6 C116 H116B 103.8 . . ?
C117A C116 H116B 103.8 . . ?
H116A C116 H116B 105.4 . . ?
C117B C116 H116C 108.2 . . ?
N6 C116 H116C 108.2 . . ?
C117A C116 H116C 116.2 . . ?
H116A C116 H116C 36.7 . . ?
H116B C116 H116C 69.0 . . ?
C117B C116 H116D 108.2 . . ?
N6 C116 H116D 108.2 . . ?
C117A C116 H116D 46.9 . . ?
H116A C116 H116D 74.6 . . ?
H116B C116 H116D 147.1 . . ?
H116C C116 H116D 107.3 . . ?
C116 C117A C118A 123.8(18) . . ?
C116 C117A H117A 106.4 . . ?
C118A C117A H117A 106.4 . . ?
C116 C117A H117B 106.4 . . ?
C118A C117A H117B 106.4 . . ?
H117A C117A H117B 106.5 . . ?
C119A C118A C117A 109(2) . . ?
C119A C118A H118A 109.8 . . ?
C117A C118A H118A 109.8 . . ?
C119A C118A H118B 109.8 . . ?
C117A C118A H118B 109.8 . . ?
H118A C118A H118B 108.3 . . ?
C118A C119A C120 112(2) . . ?
C118A C119A H119A 109.3 . . ?
C120 C119A H119A 109.3 . . ?
C118A C119A H119B 109.3 . . ?
C120 C119A H119B 109.3 . . ?
H119A C119A H119B 107.9 . . ?
C116 C117B C118B 102.1(15) . . ?
C116 C117B H117C 111.4 . . ?
C118B C117B H117C 111.4 . . ?
C116 C117B H117D 111.4 . . ?
C118B C117B H117D 111.4 . . ?
H117C C117B H117D 109.2 . . ?
C119B C118B C117B 113.2(16) . . ?
C119B C118B H118C 108.9 . . ?
C117B C118B H118C 108.9 . . ?
C119B C118B H118D 108.9 . . ?
C117B C118B H118D 108.9 . . ?
H118C C118B H118D 107.8 . . ?
C120 C119B C118B 112.2(16) . . ?
C120 C119B H119C 109.2 . . ?
C118B C119B H119C 109.2 . . ?
C120 C119B H119D 109.2 . . ?
C118B C119B H119D 109.2 . . ?
H119C C119B H119D 107.9 . . ?
C119B C120 C119A 45.4(10) . . ?
C119B C120 H120A 130.0 . . ?
C119A C120 H120A 109.5 . . ?
C119B C120 H120B 64.5 . . ?
C119A C120 H120B 109.5 . . ?
H120A C120 H120B 109.5 . . ?
C119B C120 H120C 119.4 . . ?
C119A C120 H120C 109.5 . . ?
H120A C120 H120C 109.5 . . ?
H120B C120 H120C 109.5 . . ?
C119B C120 H120D 109.5 . . ?
C119A C120 H120D 95.2 . . ?
H120A C120 H120D 20.5 . . ?
H120B C120 H120D 102.2 . . ?
H120C C120 H120D 129.4 . . ?
C119B C120 H120E 109.5 . . ?
C119A C120 H120E 150.9 . . ?
H120A C120 H120E 98.5 . . ?
H120B C120 H120E 51.4 . . ?
H120C C120 H120E 66.6 . . ?
H120D C120 H120E 109.5 . . ?
C119B C120 H120F 109.5 . . ?
C119A C120 H120F 74.8 . . ?
H120A C120 H120F 98.4 . . ?
H120B C120 H120F 147.6 . . ?
H120C C120 H120F 43.2 . . ?
H120D C120 H120F 109.5 . . ?
H120E C120 H120F 109.5 . . ?
O1 C121 C122 123.9(9) . . ?
O1 C121 C123 120.5(8) . . ?
C122 C121 C123 115.6(8) . . ?
C121 C122 H122A 109.5 . . ?
C121 C122 H122B 109.5 . . ?
H122A C122 H122B 109.5 . . ?
C121 C122 H122C 109.5 . . ?
H122A C122 H122C 109.5 . . ?
H122B C122 H122C 109.5 . . ?
C121 C123 H123A 109.5 . . ?
C121 C123 H123B 109.5 . . ?
H123A C123 H123B 109.5 . . ?
C121 C123 H123C 109.5 . . ?
H123A C123 H123C 109.5 . . ?
H123B C123 H123C 109.5 . . ?
O2 C124 C125 119.9(9) . . ?
O2 C124 C126 122.1(9) . . ?
C125 C124 C126 118.0(7) . . ?
C124 C125 H125A 109.5 . . ?
C124 C125 H125B 109.5 . . ?
H125A C125 H125B 109.5 . . ?
C124 C125 H125C 109.5 . . ?
H125A C125 H125C 109.5 . . ?
H125B C125 H125C 109.5 . . ?
C124 C126 H126A 109.5 . . ?
C124 C126 H126B 109.5 . . ?
H126A C126 H126B 109.5 . . ?
C124 C126 H126C 109.5 . . ?
H126A C126 H126C 109.5 . . ?
H126B C126 H126C 109.5 . . ?
O3 C127 C128 125.7(12) . . ?
O3 C127 C129 118.4(13) . . ?
C128 C127 C129 114.2(11) . . ?
C127 C128 H128A 109.5 . . ?
C127 C128 H128B 109.5 . . ?
H128A C128 H128B 109.5 . . ?
C127 C128 H128C 109.5 . . ?
H128A C128 H128C 109.5 . . ?
H128B C128 H128C 109.5 . . ?
C127 C129 H129A 109.5 . . ?
C127 C129 H129B 109.5 . . ?
H129A C129 H129B 109.5 . . ?
C127 C129 H129C 109.5 . . ?
H129A C129 H129C 109.5 . . ?
H129B C129 H129C 109.5 . . ?
O4 C130 C131 121.7(12) . . ?
O4 C130 C132 124.8(13) . . ?
C131 C130 C132 113.4(13) . . ?
C130 C131 H131A 109.5 . . ?
C130 C131 H131B 109.5 . . ?
H131A C131 H131B 109.5 . . ?
C130 C131 H131C 109.5 . . ?
H131A C131 H131C 109.5 . . ?
H131B C131 H131C 109.5 . . ?
C130 C132 H132A 109.5 . . ?
C130 C132 H132B 109.5 . . ?
H132A C132 H132B 109.5 . . ?
C130 C132 H121C 109.5 . . ?
H132A C132 H121C 109.5 . . ?
H132B C132 H121C 109.5 . . ?

loop_
_geom_bond_atom_site_label_1
_geom_bond_atom_site_label_2
_geom_bond_distance
_geom_bond_site_symmetry_2
_geom_bond_publ_flag
V2B'_A OG2'_A 1.584(3) . ?
V2B'_A OC2'_A 1.799(3) . ?
V2B'_A OD1'_A 1.818(3) . ?
V2B'_A OC4_A 1.982(3) . ?
V2B'_A OE2'_A 2.054(3) . ?
V2B'_A OA1'_A 2.313(3) . ?
V2B'_A V3A'_A 3.0671(10) . ?
V2B'_A V2A'_A 3.0687(10) . ?
V2B'_A V1A_A 3.0732(10) . ?
V1A_A OE2'_A 1.692(3) . ?
V1A_A OE1_A 1.695(3) . ?
V1A_A OB2'_A 1.830(3) . ?
V1A_A OA1'_A 2.056(3) . ?
V1A_A OA1_A 2.062(3) . ?
V1A_A OB1_A 2.072(3) . ?
V1A_A V2A_A 3.0629(10) . ?
V1A_A V3A'_A 3.1085(10) . ?
V2A_A OG1_A 1.604(3) . ?
V2A_A OC3'_A 1.785(3) . ?
V2A_A OD1_A 1.810(3) . ?
V2A_A OC1_A 1.989(3) . ?
V2A_A OE1_A 2.063(3) . ?
V2A_A OA1_A 2.265(3) . ?
V2A_A V2B_A 3.0494(10) . ?
V2A_A V3B'_A 3.0753(10) . ?
V2B_A OG2_A 1.585(3) . ?
V2B_A OD1_A 1.815(3) . ?
V2B_A OC4'_A 1.844(3) . ?
V2B_A OC2_A 1.947(3) . ?
V2B_A OE2_A 2.001(3) . ?
V2B_A OA1_A 2.370(3) . ?
V2B_A V1A'_A 3.0659(10) . ?
V2B_A V3B'_A 3.0940(11) . ?
V2B_A V3A_A 3.0946(10) . ?
V1A'_A OE1'_A 1.667(3) . ?
V1A'_A OE2_A 1.681(3) . ?
V1A'_A OB1'_A 1.905(3) . ?
V1A'_A OB2_A 1.951(3) . ?
V1A'_A OA1'_A 2.096(3) . ?
V1A'_A OA1_A 2.122(3) . ?
V1A'_A V2A'_A 3.0636(10) . ?
V1A'_A V3B_A 3.1137(9) . ?
V2A'_A OG1'_A 1.588(3) . ?
V2A'_A OD1'_A 1.800(3) . ?
V2A'_A OC1'_A 1.835(3) . ?
V2A'_A OC3_A 1.950(3) . ?
V2A'_A OE1'_A 2.018(3) . ?
V2A'_A OA1'_A 2.378(3) . ?
V2A'_A V3A'_A 3.0861(10) . ?
V2A'_A V3B_A 3.1139(10) . ?
V3A'_A OF1'_A 1.594(3) . ?
V3A'_A OC1'_A 1.800(3) . ?
V3A'_A OC2'_A 1.829(3) . ?
V3A'_A OB1'_A 1.978(3) . ?
V3A'_A OB2'_A 2.022(3) . ?
V3A'_A OA1'_A 2.314(3) . ?
V3A'_A V3B'_A 3.0450(10) . ?
V3B'_A OF2'_A 1.589(3) . ?
V3B'_A OC4'_A 1.786(3) . ?
V3B'_A OC3'_A 1.858(3) . ?
V3B'_A OB1'_A 1.950(3) . ?
V3B'_A OB2'_A 2.030(3) . ?
V3B'_A OA1_A 2.330(3) . ?
V3B_A OF2_A 1.599(3) . ?
V3B_A OC3_A 1.717(3) . ?
V3B_A OC4_A 1.926(3) . ?
V3B_A OB2_A 1.926(3) . ?
V3B_A OB1_A 2.119(3) . ?
V3B_A OA1'_A 2.246(3) . ?
V3A_A OF1_A 1.606(3) . ?
V3A_A OC2_A 1.716(3) . ?
V3A_A OC1_A 1.919(3) . ?
V3A_A OB2_A 1.924(3) . ?
V3A_A OB1_A 2.125(3) . ?
V3A_A OA1_A 2.231(3) . ?
OC4_A HC4_A 0.62(5) . ?
OB1_A HB1_A 0.71(5) . ?
OC1_A HC1_A 0.64(5) . ?
V2A_B OG1_B 1.597(3) . ?
V2A_B OC3'_B 1.778(4) . ?
V2A_B OD1_B 1.811(3) . ?
V2A_B OC1_B 1.988(4) . ?
V2A_B OE1_B 2.059(3) . ?
V2A_B OA1_B 2.272(3) . ?
V2A_B V2B_B 3.0507(11) . ?
V2A_B V1A_B 3.0549(11) . ?
V2A_B V3B'_B 3.0666(13) . ?
V1A_B OE2'_B 1.689(3) . ?
V1A_B OE1_B 1.691(3) . ?
V1A_B OB2'_B 1.814(4) . ?
V1A_B OA1_B 2.045(3) . ?
V1A_B OB1_B 2.070(4) . ?
V1A_B OA1'_B 2.072(3) . ?
V1A_B V2B'_B 3.0549(11) . ?
V1A_B V3B'_B 3.1026(11) . ?
V2B'_B OG2'_B 1.591(3) . ?
V2B'_B OC2'_B 1.774(4) . ?
V2B'_B OD1'_B 1.851(3) . ?
V2B'_B OC4_B 1.980(4) . ?
V2B'_B OE2'_B 2.036(3) . ?
V2B'_B OA1'_B 2.308(3) . ?
V2B'_B V2A'_B 3.0685(12) . ?
V2B'_B V3A'_B 3.0800(12) . ?
V2A'_B OG1'_B 1.590(3) . ?
V2A'_B OD1'_B 1.777(3) . ?
V2A'_B OC1'_B 1.847(4) . ?
V2A'_B OC3_B 1.946(4) . ?
V2A'_B OE1'_B 2.047(3) . ?
V2A'_B OA1'_B 2.379(3) . ?
V2A'_B V1A'_B 3.0697(11) . ?
V2A'_B V3B_B 3.0947(12) . ?
V2A'_B V3A'_B 3.0984(13) . ?
V1A'_B OE1'_B 1.669(3) . ?
V1A'_B OE2_B 1.679(3) . ?
V1A'_B OB1'_B 1.909(4) . ?
V1A'_B OB2_B 1.948(3) . ?
V1A'_B OA1'_B 2.073(3) . ?
V1A'_B OA1_B 2.140(3) . ?
V1A'_B V2B_B 3.0766(11) . ?
V1A'_B V3B_B 3.0908(11) . ?
V2B_B OG2_B 1.583(3) . ?
V2B_B OD1_B 1.820(3) . ?
V2B_B OC4'_B 1.846(4) . ?
V2B_B OC2_B 1.941(4) . ?
V2B_B OE2_B 1.998(3) . ?
V2B_B OA1_B 2.361(3) . ?
V2B_B V3B'_B 3.0816(15) . ?
V2B_B V3A_B 3.1018(12) . ?
V3B'_B OF2'_B 1.586(4) . ?
V3B'_B OC4'_B 1.788(4) . ?
V3B'_B OC3'_B 1.846(3) . ?
V3B'_B OB1'_B 1.958(3) . ?
V3B'_B OB2'_B 2.014(3) . ?
V3B'_B OA1_B 2.313(4) . ?
V3B'_B V3A'_B 3.0359(13) . ?
V3A'_B OF1'_B 1.577(4) . ?
V3A'_B OC1'_B 1.781(4) . ?
V3A'_B OC2'_B 1.855(3) . ?
V3A'_B OB1'_B 1.951(3) . ?
V3A'_B OB2'_B 2.042(3) . ?
V3A'_B OA1'_B 2.330(3) . ?
V3A_B OF1_B 1.595(4) . ?
V3A_B OC2_B 1.717(3) . ?
V3A_B OB2_B 1.923(3) . ?
V3A_B OC1_B 1.935(4) . ?
V3A_B OB1_B 2.106(4) . ?
V3A_B OA1_B 2.248(4) . ?
V3A_B V3B_B 3.1123(11) . ?
V3B_B OF2_B 1.593(4) . ?
V3B_B OC3_B 1.723(3) . ?
V3B_B OB2_B 1.914(3) . ?
V3B_B OC4_B 1.926(4) . ?
V3B_B OB1_B 2.129(4) . ?
V3B_B OA1'_B 2.242(3) . ?
OC1_B HC1_B 0.67(5) . ?
OB1_B HB1_B 0.59(4) . ?
OC4_B HC4_B 0.67(5) . ?
N1 C6 1.503(5) . ?
N1 C1 1.518(5) . ?
N1 C11 1.520(5) . ?
N1 C16 1.529(6) . ?
C1 C2 1.512(6) . ?
C1 H1A 0.9900 . ?
C1 H1B 0.9900 . ?
C2 C3 1.513(6) . ?
C2 H2A 0.9900 . ?
C2 H2B 0.9900 . ?
C3 C4 1.512(6) . ?
C3 H3A 0.9900 . ?
C3 H3B 0.9900 . ?
C4 C5 1.519(7) . ?
C4 H4A 0.9900 . ?
C4 H4B 0.9900 . ?
C5 H5A 0.9800 . ?
C5 H5B 0.9800 . ?
C5 H5C 0.9800 . ?
C6 C7 1.497(7) . ?
C6 H6A 0.9900 . ?
C6 H6B 0.9900 . ?
C7 C8 1.521(6) . ?
C7 H7A 0.9900 . ?
C7 H7B 0.9900 . ?
C8 C9 1.507(7) . ?
C8 H8A 0.9900 . ?
C8 H8B 0.9900 . ?
C9 C10 1.526(7) . ?
C9 H9A 0.9900 . ?
C9 H9B 0.9900 . ?
C10 H10A 0.9800 . ?
C10 H10B 0.9800 . ?
C10 H10C 0.9800 . ?
C11 C12 1.521(6) . ?
C11 H11A 0.9900 . ?
C11 H11B 0.9900 . ?
C12 C13 1.524(6) . ?
C12 H12A 0.9900 . ?
C12 H12B 0.9900 . ?
C13 C14 1.527(7) . ?
C13 H13A 0.9900 . ?
C13 H13B 0.9900 . ?
C14 C15 1.500(8) . ?
C14 H14A 0.9900 . ?
C14 H14B 0.9900 . ?
C15 H15A 0.9800 . ?
C15 H15B 0.9800 . ?
C15 H15C 0.9800 . ?
C16 C17 1.511(7) . ?
C16 H16A 0.9900 . ?
C16 H16B 0.9900 . ?
C17 C18 1.534(8) . ?
C17 H17A 0.9900 . ?
C17 H17B 0.9900 . ?
C18 C19 1.545(11) . ?
C18 H18A 0.9900 . ?
C18 H18B 0.9900 . ?
C19 C20B 1.330(19) . ?
C19 C20A 1.444(19) . ?
C19 H19A 0.9900 . ?
C19 H19B 0.9900 . ?
C19 H19C 0.9900 . ?
C19 H19D 0.9900 . ?
C20A H20A 0.9800 . ?
C20A H20B 0.9800 . ?
C20A H20C 0.9800 . ?
C20B H20D 0.9800 . ?
C20B H20E 0.9800 . ?
C20B H20F 0.9800 . ?
N2 C36 1.495(6) . ?
N2 C31 1.514(6) . ?
N2 C26 1.524(5) . ?
N2 C21 1.533(5) . ?
C21 C22 1.464(7) . ?
C21 H21A 0.9900 . ?
C21 H21B 0.9900 . ?
C22 C23 1.549(7) . ?
C22 H22A 0.9900 . ?
C22 H22B 0.9900 . ?
C23 C24 1.491(7) . ?
C23 H23A 0.9900 . ?
C23 H23B 0.9900 . ?
C24 C25 1.516(7) . ?
C24 H24A 0.9900 . ?
C24 H24B 0.9900 . ?
C25 H25A 0.9800 . ?
C25 H25B 0.9800 . ?
C25 H25C 0.9800 . ?
C26 C27 1.498(6) . ?
C26 H26A 0.9900 . ?
C26 H26B 0.9900 . ?
C27 C28 1.526(6) . ?
C27 H27A 0.9900 . ?
C27 H27B 0.9900 . ?
C28 C29 1.495(7) . ?
C28 H28A 0.9900 . ?
C28 H28B 0.9900 . ?
C29 C30 1.520(8) . ?
C29 H29A 0.9900 . ?
C29 H29B 0.9900 . ?
C30 H30A 0.9800 . ?
C30 H30B 0.9800 . ?
C30 H30C 0.9800 . ?
C31 C32 1.518(6) . ?
C31 H31A 0.9900 . ?
C31 H31B 0.9900 . ?
C32 C33 1.527(7) . ?
C32 H32A 0.9900 . ?
C32 H32B 0.9900 . ?
C33 C34 1.505(7) . ?
C33 H33A 0.9900 . ?
C33 H33B 0.9900 . ?
C34 C35 1.499(7) . ?
C34 H34A 0.9900 . ?
C34 H34B 0.9900 . ?
C35 H35A 0.9800 . ?
C35 H35B 0.9800 . ?
C35 H35C 0.9800 . ?
C36 C37 1.522(6) . ?
C36 H36A 0.9900 . ?
C36 H36B 0.9900 . ?
C37 C38 1.520(7) . ?
C37 H37A 0.9900 . ?
C37 H37B 0.9900 . ?
C38 C39 1.483(8) . ?
C38 H38A 0.9900 . ?
C38 H38B 0.9900 . ?
C39 C40 1.516(9) . ?
C39 H39A 0.9900 . ?
C39 H39B 0.9900 . ?
C40 H40A 0.9800 . ?
C40 H40B 0.9800 . ?
C40 H40C 0.9800 . ?
N3 C56 1.500(7) . ?
N3 C41 1.502(7) . ?
N3 C51 1.521(7) . ?
N3 C46 1.534(8) . ?
C41 C42 1.505(7) . ?
C41 H41A 0.9900 . ?
C41 H41B 0.9900 . ?
C42 C43 1.517(8) . ?
C42 H42A 0.9900 . ?
C42 H42B 0.9900 . ?
C43 C44 1.485(9) . ?
C43 H43A 0.9900 . ?
C43 H43B 0.9900 . ?
C44 C45 1.507(11) . ?
C44 H44A 0.9900 . ?
C44 H44B 0.9900 . ?
C45 H45A 0.9800 . ?
C45 H45B 0.9800 . ?
C45 H45C 0.9800 . ?
C46 C47 1.496(9) . ?
C46 H46A 0.9900 . ?
C46 H46B 0.9900 . ?
C47 C48 1.533(9) . ?
C47 H47A 0.9900 . ?
C47 H47B 0.9900 . ?
C48 C49B 1.35(2) . ?
C48 C49A 1.510(16) . ?
C48 H48A 0.9900 . ?
C48 H48B 0.9900 . ?
C48 H48C 0.9900 . ?
C48 H48D 0.9900 . ?
C49A C50A 1.51(2) . ?
C49A H49A 0.9900 . ?
C49A H49B 0.9900 . ?
C50A H50A 0.9800 . ?
C50A H50B 0.9800 . ?
C50A H50C 0.9800 . ?
C49B C50B 1.51(3) . ?
C49B H49C 0.9900 . ?
C49B H49D 0.9900 . ?
C50B H50D 0.9800 . ?
C50B H50E 0.9800 . ?
C50B H50F 0.9800 . ?
C51 C52 1.517(8) . ?
C51 H51A 0.9900 . ?
C51 H51B 0.9900 . ?
C52 C53A 1.496(18) . ?
C52 C53B 1.596(14) . ?
C52 H52A 0.9900 . ?
C52 H52B 0.9900 . ?
C52 H52C 0.9900 . ?
C52 H52D 0.9900 . ?
C53A C54 1.62(2) . ?
C53A H53A 0.9900 . ?
C53A H53B 0.9900 . ?
C53B C54 1.612(17) . ?
C53B H53C 0.9900 . ?
C53B H53D 0.9900 . ?
C54 C55B 1.20(2) . ?
C54 C55A 1.41(2) . ?
C54 H54A 0.9900 . ?
C54 H54B 0.9900 . ?
C54 H54C 0.9900 . ?
C54 H54D 0.9900 . ?
C55A H55A 0.9800 . ?
C55A H55B 0.9800 . ?
C55A H55C 0.9800 . ?
C55B H55D 0.9800 . ?
C55B H55E 0.9800 . ?
C55B H55F 0.9800 . ?
C56 C57 1.476(10) . ?
C56 H56A 0.9900 . ?
C56 H56B 0.9900 . ?
C57 C58B 1.427(19) . ?
C57 C58A 1.599(15) . ?
C57 H57A 0.9900 . ?
C57 H57B 0.9900 . ?
C57 H57C 0.9900 . ?
C57 H57D 0.9900 . ?
C58A C59A 1.732(16) . ?
C58A H58A 0.9900 . ?
C58A H58B 0.9900 . ?
C59A C60A 1.44(4) . ?
C59A H59A 0.9900 . ?
C59A H59B 0.9900 . ?
C60A H60A 0.9800 . ?
C60A H60B 0.9800 . ?
C60A H60C 0.9800 . ?
C58B C59B 1.44(4) . ?
C58B H58C 0.9900 . ?
C58B H58D 0.9900 . ?
C59B C60B 1.55(4) . ?
C59B H59C 0.9900 . ?
C59B H59D 0.9900 . ?
C60B H60D 0.9800 . ?
C60B H60E 0.9800 . ?
C60B H60F 0.9800 . ?
N4 C71 1.497(7) . ?
N4 C76 1.515(7) . ?
N4 C61 1.527(6) . ?
N4 C66 1.529(6) . ?
C61 C62A 1.467(11) . ?
C61 C62B 1.62(2) . ?
C61 H61A 0.9900 . ?
C61 H61B 0.9900 . ?
C61 H61C 0.9900 . ?
C61 H61D 0.9900 . ?
C62A C63 1.530(13) . ?
C62A H62A 0.9900 . ?
C62A H62B 0.9900 . ?
C62B C63 1.428(16) . ?
C62B H62C 0.9900 . ?
C62B H62D 0.9900 . ?
C63 C64 1.488(8) . ?
C63 H63A 0.9900 . ?
C63 H63B 0.9900 . ?
C63 H63C 0.9900 . ?
C63 H63D 0.9900 . ?
C64 C65 1.487(9) . ?
C64 H64A 0.9900 . ?
C64 H64B 0.9900 . ?
C65 H65A 0.9800 . ?
C65 H65B 0.9800 . ?
C65 H65C 0.9800 . ?
C66 C67 1.493(8) . ?
C66 H66A 0.9900 . ?
C66 H66B 0.9900 . ?
C67 C68 1.515(8) . ?
C67 H67A 0.9900 . ?
C67 H67B 0.9900 . ?
C68 C69B 1.440(14) . ?
C68 C69A 1.626(15) . ?
C68 H68A 0.9900 . ?
C68 H68B 0.9900 . ?
C68 H68C 0.9900 . ?
C68 H68D 0.9900 . ?
C69A C70A 1.528(17) . ?
C69A H69A 0.9900 . ?
C69A H69B 0.9900 . ?
C70A H70A 0.9800 . ?
C70A H70B 0.9800 . ?
C70A H70C 0.9800 . ?
C69B C70B 1.490(18) . ?
C69B H69C 0.9900 . ?
C69B H69D 0.9900 . ?
C70B H70D 0.9800 . ?
C70B H70E 0.9800 . ?
C70B H70F 0.9800 . ?
C71 C72 1.524(8) . ?
C71 H71A 0.9900 . ?
C71 H71B 0.9900 . ?
C72 C73A 1.490(11) . ?
C72 C73B 1.505(18) . ?
C72 H72A 0.9900 . ?
C72 H72B 0.9900 . ?
C72 H72C 0.9900 . ?
C72 H72D 0.9900 . ?
C73A C74 1.465(11) . ?
C73A H73A 0.9900 . ?
C73A H73B 0.9900 . ?
C73B C74 1.591(19) . ?
C73B H73C 0.9900 . ?
C73B H73D 0.9900 . ?
C74 C75A 1.503(14) . ?
C74 C75B 1.53(2) . ?
C74 H74A 0.9900 . ?
C74 H74B 0.9900 . ?
C74 H74C 0.9900 . ?
C74 H74D 0.9900 . ?
C75A H75A 0.9800 . ?
C75A H75B 0.9800 . ?
C75A H75C 0.9800 . ?
C75B H75D 0.9800 . ?
C75B H75E 0.9800 . ?
C75B H75F 0.9800 . ?
C76 C77 1.530(9) . ?
C76 H76A 0.9900 . ?
C76 H76B 0.9900 . ?
C77 C78B 1.238(19) . ?
C77 C78A 1.584(12) . ?
C77 H77A 0.9900 . ?
C77 H77B 0.9900 . ?
C77 H77C 0.9900 . ?
C77 H77D 0.9900 . ?
C78A C79A 1.485(14) . ?
C78A H78A 0.9900 . ?
C78A H78B 0.9900 . ?
C79A C80A 1.44(2) . ?
C79A H79A 0.9900 . ?
C79A H79B 0.9900 . ?
C80A H80A 0.9800 . ?
C80A H80B 0.9800 . ?
C80A H80C 0.9800 . ?
C78B C79B 1.61(3) . ?
C78B H78C 0.9900 . ?
C78B H78D 0.9900 . ?
C79B C80B 1.38(4) . ?
C79B H79C 0.9900 . ?
C79B H79D 0.9900 . ?
C80B H80D 0.9800 . ?
C80B H80E 0.9800 . ?
C80B H80F 0.9800 . ?
N5 C81 1.512(8) . ?
N5 C86 1.515(6) . ?
N5 C96 1.516(7) . ?
N5 C91 1.523(7) . ?
C81 C82 1.507(8) . ?
C81 H81A 0.9900 . ?
C81 H81B 0.9900 . ?
C82 C83 1.508(9) . ?
C82 H82A 0.9900 . ?
C82 H82B 0.9900 . ?
C83 C84 1.498(11) . ?
C83 H83A 0.9900 . ?
C83 H83B 0.9900 . ?
C84 C85 1.375(12) . ?
C84 H84A 0.9900 . ?
C84 H84B 0.9900 . ?
C85 H85A 0.9800 . ?
C85 H85B 0.9800 . ?
C85 H85C 0.9800 . ?
C86 C87 1.496(9) . ?
C86 H86A 0.9900 . ?
C86 H86B 0.9900 . ?
C87 C88 1.529(8) . ?
C87 H87A 0.9900 . ?
C87 H87B 0.9900 . ?
C88 C89 1.479(9) . ?
C88 H88A 0.9900 . ?
C88 H88B 0.9900 . ?
C89 C90 1.530(8) . ?
C89 H89A 0.9900 . ?
C89 H89B 0.9900 . ?
C90 H90A 0.9800 . ?
C90 H90B 0.9800 . ?
C90 H90C 0.9800 . ?
C91 C92 1.491(10) . ?
C91 H91A 0.9900 . ?
C91 H91B 0.9900 . ?
C92 C93 1.482(10) . ?
C92 H92A 0.9900 . ?
C92 H92B 0.9900 . ?
C93 C94B 1.464(19) . ?
C93 C94A 1.69(3) . ?
C93 H93A 0.9900 . ?
C93 H93B 0.9900 . ?
C93 H93C 0.9900 . ?
C93 H93D 0.9900 . ?
C94A C95 1.597(18) . ?
C94A H94A 0.9900 . ?
C94A H94B 0.9900 . ?
C94B C95 1.18(3) . ?
C94B H94C 0.9900 . ?
C94B H94D 0.9900 . ?
C95 H95A 0.9800 . ?
C95 H95B 0.9800 . ?
C95 H95C 0.9800 . ?
C95 H95D 0.9800 . ?
C95 H95E 0.9800 . ?
C95 H95F 0.9800 . ?
C96 C97 1.516(8) . ?
C96 H96A 0.9900 . ?
C96 H96B 0.9900 . ?
C97 C98 1.530(9) . ?
C97 H97A 0.9900 . ?
C97 H97B 0.9900 . ?
C98 C99B 1.369(16) . ?
C98 C99A 1.60(2) . ?
C98 H98A 0.9900 . ?
C98 H98B 0.9900 . ?
C98 H98C 0.9900 . ?
C98 H98D 0.9900 . ?
C99A C100A 1.46(2) . ?
C99A H99A 0.9900 . ?
C99A H99B 0.9900 . ?
C100A H100A 0.9800 . ?
C100A H100B 0.9800 . ?
C100A H100C 0.9800 . ?
C99B C100B 1.48(3) . ?
C99B H99C 0.9900 . ?
C99B H99D 0.9900 . ?
C100B H100D 0.9800 . ?
C100B H100E 0.9800 . ?
C100B H100F 0.9800 . ?
N6 C106B 1.471(18) . ?
N6 C116 1.473(16) . ?
N6 C101 1.476(13) . ?
N6 C111 1.493(11) . ?
N6 C106A 1.51(2) . ?
C101 C102 1.50(2) . ?
C101 H101A 0.9900 . ?
C101 H101B 0.9900 . ?
C102 C103 1.73(2) . ?
C102 H102A 0.9900 . ?
C102 H102B 0.9900 . ?
C103 C104 1.470(18) . ?
C103 H103A 0.9900 . ?
C103 H103B 0.9900 . ?
C104 C105 1.47(3) . ?
C104 H104A 0.9900 . ?
C104 H104B 0.9900 . ?
C105 H105A 0.9800 . ?
C105 H105B 0.9800 . ?
C105 H105C 0.9800 . ?
C106A C107A 1.63(3) . ?
C106A H106A 0.9900 . ?
C106A H106B 0.9900 . ?
C107A C108 1.33(2) . ?
C107A H107A 0.9900 . ?
C107A H107B 0.9900 . ?
C106B C107B 1.40(3) . ?
C106B H106C 0.9900 . ?
C106B H106D 0.9900 . ?
C107B C108 1.62(2) . ?
C107B H107C 0.9900 . ?
C107B H107D 0.9900 . ?
C108 C109B 1.37(2) . ?
C108 C109A 1.62(3) . ?
C108 H108A 0.9900 . ?
C108 H108B 0.9900 . ?
C108 H108C 0.9900 . ?
C108 H108D 0.9900 . ?
C109A C110A 1.53(4) . ?
C109A H109A 0.9900 . ?
C109A H109B 0.9900 . ?
C110A H110A 0.9800 . ?
C110A H110B 0.9800 . ?
C110A H110C 0.9800 . ?
C109B C110B 1.48(3) . ?
C109B H109C 0.9900 . ?
C109B H109D 0.9900 . ?
C110B H110D 0.9800 . ?
C110B H110E 0.9800 . ?
C110B H110F 0.9800 . ?
C111 C112 1.484(14) . ?
C111 H111A 0.9900 . ?
C111 H111B 0.9900 . ?
C112 C113B 1.39(2) . ?
C112 C113A 1.618(15) . ?
C112 H112A 0.9900 . ?
C112 H112B 0.9900 . ?
C112 H112C 0.9900 . ?
C112 H112D 0.9900 . ?
C113A C114A 1.55(3) . ?
C113A H113A 0.9900 . ?
C113A H113B 0.9900 . ?
C114A C115A 1.589(18) . ?
C114A H114A 0.9900 . ?
C114A H114B 0.9900 . ?
C115A H115A 0.9800 . ?
C115A H115B 0.9800 . ?
C115A H115C 0.9800 . ?
C113B C114B 1.52(4) . ?
C113B H113C 0.9900 . ?
C113B H113D 0.9900 . ?
C114B C115B 1.48(5) . ?
C114B H114C 0.9900 . ?
C114B H114D 0.9900 . ?
C115B H115D 0.9800 . ?
C115B H115E 0.9800 . ?
C115B H115F 0.9800 . ?
C116 C117B 1.264(18) . ?
C116 C117A 1.52(2) . ?
C116 H116A 0.9900 . ?
C116 H116B 0.9900 . ?
C116 H116C 0.9900 . ?
C116 H116D 0.9900 . ?
C117A C118A 1.69(3) . ?
C117A H117A 0.9900 . ?
C117A H117B 0.9900 . ?
C118A C119A 1.32(3) . ?
C118A H118A 0.9900 . ?
C118A H118B 0.9900 . ?
C119A C120 1.63(3) . ?
C119A H119A 0.9900 . ?
C119A H119B 0.9900 . ?
C117B C118B 1.627(16) . ?
C117B H117C 0.9900 . ?
C117B H117D 0.9900 . ?
C118B C119B 1.58(3) . ?
C118B H118C 0.9900 . ?
C118B H118D 0.9900 . ?
C119B C120 1.443(19) . ?
C119B H119C 0.9900 . ?
C119B H119D 0.9900 . ?
C120 H120A 0.9800 . ?
C120 H120B 0.9800 . ?
C120 H120C 0.9800 . ?
C120 H120D 0.9800 . ?
C120 H120E 0.9800 . ?
C120 H120F 0.9800 . ?
O1 C121 1.200(8) . ?
C121 C122 1.465(10) . ?
C121 C123 1.495(11) . ?
C122 H122A 0.9800 . ?
C122 H122B 0.9800 . ?
C122 H122C 0.9800 . ?
C123 H123A 0.9800 . ?
C123 H123B 0.9800 . ?
C123 H123C 0.9800 . ?
O2 C124 1.212(8) . ?
C124 C125 1.489(11) . ?
C124 C126 1.490(12) . ?
C125 H125A 0.9800 . ?
C125 H125B 0.9800 . ?
C125 H125C 0.9800 . ?
C126 H126A 0.9800 . ?
C126 H126B 0.9800 . ?
C126 H126C 0.9800 . ?
O3 C127 1.223(11) . ?
C127 C128 1.497(15) . ?
C127 C129 1.503(17) . ?
C128 H128A 0.9800 . ?
C128 H128B 0.9800 . ?
C128 H128C 0.9800 . ?
C129 H129A 0.9800 . ?
C129 H129B 0.9800 . ?
C129 H129C 0.9800 . ?
O4 C130 1.169(10) . ?
C130 C131 1.421(14) . ?
C130 C132 1.457(14) . ?
C131 H131A 0.9800 . ?
C131 H131B 0.9800 . ?
C131 H131C 0.9800 . ?
C132 H132A 0.9800 . ?
C132 H132B 0.9800 . ?
C132 H121C 0.9800 . ?

loop_
_geom_hbond_atom_site_label_D
_geom_hbond_atom_site_label_H
_geom_hbond_atom_site_label_A
_geom_hbond_distance_DH
_geom_hbond_distance_HA
_geom_hbond_distance_DA
_geom_hbond_angle_DHA
_geom_hbond_site_symmetry_A
OC1_A HC1_A OE2'_A 0.64(5) 2.10(5) 2.739(4) 175(6) 2
OB1_A HB1_A OE1_A 0.71(5) 2.06(5) 2.761(4) 167(5) 2
OC4_A HC4_A OG1_A 0.62(5) 2.13(5) 2.745(4) 176(7) 2
OC1_B HC1_B OE2'_B 0.67(5) 2.07(5) 2.729(5) 169(6) 2_566
OB1_B HB1_B OE1_B 0.59(4) 2.18(4) 2.753(5) 162(6) 2_566
OC4_B HC4_B OG1_B 0.67(5) 2.09(5) 2.751(5) 169(6) 2_566
